data_7721063
loop_
_publ_author_name
'Faraonov, Maxim A.'
'Romanenko, Nikita R.'
'Ivanov, Timur E.'
'Shmakov, Alexandr S.'
'Akimov, Alexander V.'
'Kuzmin, Alexey V.'
'Khasanov, Salavat S.'
'Otsuka, Akihiro'
'Kitagawa, Hiroshi'
'Konarev, Dmitri V.'

_publ_section_title
;
 Doubly Reduced Phthalocyanine Complexes of V(IV), Cu(II), and Sn(II):
 Synthesis, Structure, and Spin Dynamics
;
_journal_name_full 'Dalton Transactions'
_journal_paper_doi 10.1039/D6DT00887A
_journal_year 2026
_chemical_formula_moiety '3(C32 H16 N8 O V), 6(C18 H36 Cs N2 O6), 2[C7H8], 2[C7H8]'
_chemical_formula_sum 'C232 H296 Cs6 N36 O39 V3'
_chemical_formula_weight 5163.31
_space_group_crystal_system triclinic
_space_group_IT_number 1
_space_group_name_Hall 'P 1'
_space_group_name_H-M_alt 'P 1'
_atom_sites_solution_hydrogens geom
_atom_sites_solution_primary dual
_audit_creation_date 2025-10-01
_audit_creation_method
;FinalCif V157 by Daniel Kratzert, Freiburg 2026, 
https://dkratzert.de/finalcif.html
;
_audit_update_record
;
2026-03-31 deposited with the CCDC.	2026-06-01 downloaded from the CCDC.
;
_cell_angle_alpha 79.7810(10)
_cell_angle_beta 79.2740(10)
_cell_angle_gamma 82.5320(10)
_cell_formula_units_Z 1
_cell_length_a 12.6407(2)
_cell_length_b 14.2152(2)
_cell_length_c 33.5193(5)
_cell_measurement_reflns_used 33170
_cell_measurement_temperature 114(13)
_cell_measurement_theta_max 30.0150
_cell_measurement_theta_min 2.0180
_cell_volume 5794.63(15)
_computing_cell_refinement 'CrysAlisPro 1.171.44.100a (Rigaku OD, 2025)'
_computing_data_collection 'CrysAlisPro system (CCD 39.46 (release 15-03-2018))'
_computing_data_reduction 'CrysAlisPro 1.171.44.100a (Rigaku OD, 2025)'
_computing_molecular_graphics 'Olex2 1.5 (Dolomanov et al., 2009)'
_computing_publication_material 'Olex2 1.5 (Dolomanov et al., 2009)'
_computing_structure_refinement 'SHELXL 2018/3 (Sheldrick, 2015)'
_computing_structure_solution 'SHELXT 2018/2 (Sheldrick, 2018)'
_diffrn_ambient_environment N~2~
_diffrn_ambient_temperature 114(13)
_diffrn_detector 'CCD plate'
_diffrn_detector_area_resol_mean 5.2283
_diffrn_detector_type AtlasS2
_diffrn_measured_fraction_theta_full 0.963
_diffrn_measured_fraction_theta_max 0.806
_diffrn_measurement_details
;
List of Runs (angles in degrees, time in seconds):

  # Type    Start    End  Width  t~exp~   \w     \q     \k     \f   Frames
#--------------------------------------------------------------------------
  1  \w     24.00  51.00   0.50   64.00    --   13.35  57.00   0.00   54
  2  \w    -57.00 -30.00   0.50   64.00    --   13.35 -57.00  90.00   54
  3  \w    -22.00  37.00   0.50   64.00    --  -13.66  37.00  90.00  118
  4  \w    -59.00 -10.00   0.50   64.00    --  -13.66 -57.00  90.00   98
  5  \w    -31.00  60.00   0.50   64.00    --  -13.66  57.00 -90.00  182
  6  \w    -75.00   5.00   0.50   64.00    --  -13.66 -57.00 150.00  160
  7  \w    -29.00  -2.00   0.50   64.00    --  -13.66 -57.00-120.00   54
  8  \w    -64.00 -37.50   0.50   64.00    --  -13.66 -57.00 -60.00   53
;
_diffrn_measurement_device 'four-circle diffractometer'
_diffrn_measurement_device_type 'Xcalibur, AtlasS2, Gemini'
_diffrn_measurement_method '\w scans'
_diffrn_orient_matrix_type 'CrysAlisPro convention (1999,Acta A55,543-557)'
_diffrn_orient_matrix_UB_11 -0.0115475000
_diffrn_orient_matrix_UB_12 -0.0391501000
_diffrn_orient_matrix_UB_13 -0.0084287000
_diffrn_orient_matrix_UB_21 -0.0036568000
_diffrn_orient_matrix_UB_22 -0.0288788000
_diffrn_orient_matrix_UB_23 0.0196747000
_diffrn_orient_matrix_UB_31 -0.0561066000
_diffrn_orient_matrix_UB_32 0.0151672000
_diffrn_orient_matrix_UB_33 0.0041802000
_diffrn_radiation_monochromator graphite
_diffrn_radiation_probe x-ray
_diffrn_radiation_type 'Mo K\a'
_diffrn_radiation_wavelength 0.71073
_diffrn_reflns_av_R_equivalents 0.0192
_diffrn_reflns_av_unetI/netI 0.0454
_diffrn_reflns_Laue_measured_fraction_full 0.963
_diffrn_reflns_Laue_measured_fraction_max 0.806
_diffrn_reflns_limit_h_max 17
_diffrn_reflns_limit_h_min -15
_diffrn_reflns_limit_k_max 19
_diffrn_reflns_limit_k_min -20
_diffrn_reflns_limit_l_max 46
_diffrn_reflns_limit_l_min -47
_diffrn_reflns_number 61836
_diffrn_reflns_point_group_measured_fraction_full 0.783
_diffrn_reflns_point_group_measured_fraction_max 0.614
_diffrn_reflns_theta_full 25.242
_diffrn_reflns_theta_max 30.225
_diffrn_reflns_theta_min 1.679
_diffrn_source 'fine-focus sealed X-ray tube'
_diffrn_source_type 'Enhance (Mo) X-ray Source'
_exptl_absorpt_coefficient_mu 1.127
_exptl_absorpt_correction_T_max 0.965
_exptl_absorpt_correction_T_min 0.846
_exptl_absorpt_correction_type analytical
_exptl_absorpt_process_details
;
CrysAlisPro 1.171.44.100a (Rigaku Oxford Diffraction, 2025)
Analytical numeric absorption correction using a multifaceted crystal
model based on expressions derived by R.C. Clark & J.S. Reid.
(Clark, R. C. & Reid, J. S. (1995). Acta Cryst. A51, 887-897)
Empirical absorption correction using spherical harmonics,
implemented in SCALE3 ABSPACK scaling algorithm.
;
_exptl_crystal_colour 'metallic dark black'
_exptl_crystal_colour_lustre metallic
_exptl_crystal_colour_modifier dark
_exptl_crystal_colour_primary black
_exptl_crystal_density_diffrn 1.480
_exptl_crystal_description block
_exptl_crystal_F_000 2651
_exptl_crystal_size_max 0.44
_exptl_crystal_size_mid 0.17
_exptl_crystal_size_min 0.07
_refine_diff_density_max 1.115
_refine_diff_density_min -2.212
_refine_diff_density_rms 0.109
_refine_ls_abs_structure_details
;
 Refined as an inversion twin.
;
_refine_ls_abs_structure_Flack 0.533(15)
_refine_ls_extinction_method none
_refine_ls_goodness_of_fit_ref 1.075
_refine_ls_hydrogen_treatment constr
_refine_ls_matrix_type full
_refine_ls_number_parameters 2594
_refine_ls_number_reflns 42347
_refine_ls_number_restraints 1734
_refine_ls_restrained_S_all 1.084
_refine_ls_R_factor_all 0.0507
_refine_ls_R_factor_gt 0.0479
_refine_ls_shift/su_max 0.007
_refine_ls_shift/su_mean 0.000
_refine_ls_structure_factor_coef Fsqd
_refine_ls_weighting_details 'w=1/[\s^2^(Fo^2^)+(0.0208P)^2^+17.5294P] where P=(Fo^2^+2Fc^2^)/3'
_refine_ls_weighting_scheme calc
_refine_ls_wR_factor_gt 0.0943
_refine_ls_wR_factor_ref 0.0965
_reflns_Friedel_coverage 0.524
_reflns_Friedel_fraction_full 0.604
_reflns_Friedel_fraction_max 0.422
_reflns_number_gt 40399
_reflns_number_total 42347
_reflns_threshold_expression 'I > 2\s(I)'
_cod_data_source_file d6dt00887a2.cif
_cod_data_source_block exp_1479_int1
_cod_database_code 7721063
_shelx_shelxl_version_number 2018/3
_shelx_space_group_comment
;
The symmetry employed for this shelxl refinement is uniquely defined
by the following loop, which should always be used as a source of
symmetry information in preference to the above space-group names.
They are only intended as comments.
;
_shelx_estimated_absorpt_t_min 0.637
_shelx_estimated_absorpt_t_max 0.925
_chemical_oxdiff_formula C144H64N18O20V2Cs3
_diffrn_oxdiff_digest_od_ed
;

;
_olex2_refinement_description
;
1. Twinned data refinement
 Scales: 0.467(15)
 0.533(15)
2. Fixed Uiso
 At 1.2 times of:
  All C(H) groups, All C(H,H) groups
3. Restrained distances
 N402-C418 \\sim N402-C406 \\sim N402-C412
 with sigma of 0.02
4. Uiso/Uaniso restraints and constraints
V8 \\sim V5 \\sim V2: within 2A with sigma of 0.001 and sigma for terminal
atoms of 0.002 within 2A
Cs1 \\sim Cs7 \\sim Cs9 \\sim Cs3 \\sim Cs6 \\sim Cs4: within 2A with sigma of
0.02 and sigma for terminal atoms of 0.04 within 2A
All non-hydrogen atoms restrained to be isotropic: with sigma of 0.002 and
sigma for terminal atoms of 0.004
5.a Secondary CH2 refined with riding coordinates:
 C101(H10A,H10B), C102(H10C,H10D), C103(H10E,H10F), C104(H10G,H10H), C105(H10I,
 H10J), C106(H10K,H10L), C107(H10M,H10N), C108(H10O,H10P), C109(H10Q,H10R),
 C110(H11A,H11B), C111(H11C,H11D), C112(H11E,H11F), C113(H11G,H11H), C114(H11I,
 H11J), C115(H11K,H11L), C116(H11M,H11N), C117(H11O,H11P), C118(H11Q,H11R),
 C701(H70A,H70B), C702(H70C,H70D), C703(H70E,H70F), C704(H70G,H70H), C705(H70I,
 H70J), C706(H70K,H70L), C707(H70M,H70N), C708(H70O,H70P), C709(H70Q,H70R),
 C710(H71A,H71B), C711(H71C,H71D), C712(H71E,H71F), C713(H71G,H71H), C714(H71I,
 H71J), C715(H71K,H71L), C716(H71M,H71N), C717(H71O,H71P), C718(H71Q,H71R),
 C901(H90A,H90B), C902(H90C,H90D), C903(H90E,H90F), C904(H90G,H90H), C905(H90I,
 H90J), C906(H90K,H90L), C907(H90M,H90N), C908(H90O,H90P), C909(H90Q,H90R),
 C910(H91A,H91B), C911(H91C,H91D), C912(H91E,H91F), C913(H91G,H91H), C914(H91I,
 H91J), C915(H91K,H91L), C916(H91M,H91N), C917(H91O,H91P), C918(H91Q,H91R),
 C301(H30A,H30B), C302(H30C,H30D), C303(H30E,H30F), C304(H30G,H30H), C305(H30I,
 H30J), C306(H30K,H30L), C307(H30M,H30N), C308(H30O,H30P), C309(H30Q,H30R),
 C310(H31A,H31B), C311(H31C,H31D), C312(H31E,H31F), C313(H31G,H31H), C314(H31I,
 H31J), C315(H31K,H31L), C316(H31M,H31N), C317(H31O,H31P), C318(H31Q,H31R),
 C601(H60A,H60B), C602(H60C,H60D), C603(H60E,H60F), C604(H60G,H60H), C605(H60I,
 H60J), C606(H60K,H60L), C607(H60M,H60N), C608(H60O,H60P), C609(H60Q,H60R),
 C610(H61A,H61B), C611(H61C,H61D), C612(H61E,H61F), C613(H61G,H61H), C614(H61I,
 H61J), C615(H61K,H61L), C616(H61M,H61N), C617(H61O,H61P), C618(H61Q,H61R),
 C401(H40A,H40B), C402(H40C,H40D), C403(H40E,H40F), C404(H40G,H40H), C405(H40I,
 H40J), C406(H40K,H40L), C407(H40M,H40N), C408(H40O,H40P), C409(H40Q,H40R),
 C410(H41A,H41B), C411(H41C,H41D), C412(H41E,H41F), C413(H41G,H41H), C414(H41I,
 H41J), C415(H41K,H41L), C416(H41M,H41N), C417(H41O,H41P), C418(H41Q,H41R)
5.b Aromatic/amide H refined with riding coordinates:
 C803(H803), C804(H804), C805(H805), C806(H806), C811(H811), C812(H812),
 C813(H813), C814(H814), C819(H819), C820(H820), C821(H821), C822(H822),
 C827(H827), C828(H828), C829(H829), C830(H830), C503(H503), C504(H504),
 C505(H505), C506(H506), C511(H511), C512(H512), C513(H513), C514(H514),
 C519(H519), C520(H520), C521(H521), C522(H522), C527(H527), C528(H528),
 C529(H529), C530(H530), C203(H203), C204(H204), C205(H205), C206(H206),
 C211(H211), C212(H212), C213(H213), C214(H214), C219(H219), C220(H220),
 C221(H221), C222(H222), C227(H227), C228(H228), C229(H229), C230(H230)
;
_smtbx_masks_special_details
;
A solvent mask was calculated and 199 electrons were 
found in a volume of 880\%A^3^ in 3 voids per unit cell. 
This is consistent with the presence of 
2[C7H8], 2[C7H8] per Asymmetric Unit 
which account for 200 electrons 
per unit cell.
;
_smtbx_masks_void_probe_radius 1.2
_smtbx_masks_void_truncation_radius 1.2
_olex2_submission_special_instructions 'No special instructions were received'
_oxdiff_exptl_absorpt_empirical_details
;
Empirical correction (ABSPACK) includes:
- Absorption correction using spherical harmonics
- Frame scaling
;
_oxdiff_exptl_absorpt_empirical_full_max 1.136
_oxdiff_exptl_absorpt_empirical_full_min 0.925

loop_
_space_group_symop_operation_xyz
'x, y, z'

loop_
_atom_site_label
_atom_site_type_symbol
_atom_site_fract_x
_atom_site_fract_y
_atom_site_fract_z
_atom_site_U_iso_or_equiv
_atom_site_adp_type
_atom_site_occupancy
_atom_site_site_symmetry_order
_atom_site_calc_flag
_atom_site_refinement_flags_posn
_atom_site_refinement_flags_adp
_atom_site_refinement_flags_occupancy
_atom_site_disorder_assembly
_atom_site_disorder_group
V8 V 0.33736(9) 0.22245(8) 0.82752(3) 0.0155(2) Uani 1 1 d . U . . .
C801 C 0.2863(7) 0.3967(6) 0.8694(3) 0.0152(16) Uani 1 1 d . U . . .
N801 N 0.2835(6) 0.3017(5) 0.8719(2) 0.0163(14) Uani 1 1 d . U . . .
O801 O 0.2435(5) 0.2377(4) 0.80004(17) 0.0351(13) Uani 1 1 d . U . . .
C802 C 0.2117(8) 0.4360(7) 0.9008(3) 0.0217(19) Uani 1 1 d . U . . .
N802 N 0.1800(7) 0.1825(6) 0.9216(3) 0.0261(18) Uani 1 1 d . U . . .
C803 C 0.1821(8) 0.5284(8) 0.9124(3) 0.030(2) Uani 1 1 d . U . . .
H803 H 0.214268 0.582820 0.896474 0.036 Uiso 1 1 calc R U . . .
N803 N 0.3056(6) 0.1052(5) 0.8701(2) 0.0173(15) Uani 1 1 d . U . . .
C804 C 0.1075(9) 0.5381(9) 0.9464(4) 0.039(3) Uani 1 1 d . U . . .
H804 H 0.085130 0.600132 0.953660 0.047 Uiso 1 1 calc R U . . .
N804 N 0.3934(6) -0.0231(5) 0.8347(2) 0.0190(15) Uani 1 1 d . U . . .
C805 C 0.0621(9) 0.4567(8) 0.9716(3) 0.033(2) Uani 1 1 d . U . . .
H805 H 0.011322 0.465775 0.995696 0.039 Uiso 1 1 calc R U . . .
N805 N 0.4598(6) 0.1305(5) 0.7994(2) 0.0181(15) Uani 1 1 d . U . . .
C806 C 0.0888(8) 0.3673(7) 0.9625(3) 0.028(2) Uani 1 1 d . U . . .
H806 H 0.057253 0.314058 0.979764 0.033 Uiso 1 1 calc R U . . .
N806 N 0.5645(6) 0.2495(5) 0.7504(2) 0.0142(14) Uani 1 1 d . U . . .
C807 C 0.1661(7) 0.3539(6) 0.9260(3) 0.0190(17) Uani 1 1 d . U . . .
N807 N 0.4374(6) 0.3266(5) 0.8020(2) 0.0165(15) Uani 1 1 d . U . . .
C808 C 0.2114(8) 0.2731(7) 0.9074(3) 0.0226(19) Uani 1 1 d . U . . .
N808 N 0.3464(6) 0.4595(5) 0.8382(2) 0.0136(14) Uani 1 1 d . U . . .
C809 C 0.2227(8) 0.1093(8) 0.9053(3) 0.028(2) Uani 1 1 d . U . . .
C810 C 0.1921(8) 0.0110(7) 0.9204(3) 0.026(2) Uani 1 1 d . U . . .
C811 C 0.1104(9) -0.0221(8) 0.9522(3) 0.036(2) Uani 1 1 d . U . . .
H811 H 0.065487 0.020338 0.968599 0.043 Uiso 1 1 calc R U . . .
C812 C 0.0978(8) -0.1201(7) 0.9587(3) 0.030(2) Uani 1 1 d . U . . .
H812 H 0.044968 -0.145621 0.980588 0.036 Uiso 1 1 calc R U . . .
C813 C 0.1616(8) -0.1804(7) 0.9336(3) 0.026(2) Uani 1 1 d . U . . .
H813 H 0.147462 -0.245697 0.937226 0.031 Uiso 1 1 calc R U . . .
C814 C 0.2489(7) -0.1471(7) 0.9019(3) 0.0197(18) Uani 1 1 d . U . . .
H814 H 0.297351 -0.189708 0.886635 0.024 Uiso 1 1 calc R U . . .
C815 C 0.2573(7) -0.0518(6) 0.8954(3) 0.0181(17) Uani 1 1 d . U . . .
C816 C 0.3253(7) 0.0125(6) 0.8637(2) 0.0145(16) Uani 1 1 d . U . . .
C817 C 0.4604(7) 0.0276(6) 0.8056(3) 0.0153(16) Uani 1 1 d . U . . .
C818 C 0.5339(7) -0.0042(6) 0.7725(3) 0.0146(16) Uani 1 1 d . U . . .
C819 C 0.5683(7) -0.0965(6) 0.7621(2) 0.0129(15) Uani 1 1 d . U . . .
H819 H 0.537488 -0.151052 0.778476 0.016 Uiso 1 1 calc R U . . .
C820 C 0.6464(7) -0.1077(6) 0.7283(3) 0.0161(16) Uani 1 1 d . U . . .
H820 H 0.668894 -0.169949 0.721263 0.019 Uiso 1 1 calc R U . . .
C821 C 0.6937(7) -0.0265(7) 0.7038(3) 0.0222(18) Uani 1 1 d . U . . .
H821 H 0.748247 -0.034941 0.680673 0.027 Uiso 1 1 calc R U . . .
C822 C 0.6605(7) 0.0653(6) 0.7134(3) 0.0175(17) Uani 1 1 d . U . . .
H822 H 0.689865 0.119814 0.696372 0.021 Uiso 1 1 calc R U . . .
C823 C 0.5842(7) 0.0758(6) 0.7480(3) 0.0170(17) Uani 1 1 d . U . . .
C824 C 0.5367(7) 0.1569(6) 0.7654(3) 0.0145(16) Uani 1 1 d . U . . .
C825 C 0.5196(7) 0.3226(6) 0.7689(2) 0.0124(15) Uani 1 1 d . U . . .
C826 C 0.5562(7) 0.4190(6) 0.7545(3) 0.0163(17) Uani 1 1 d . U . . .
C827 C 0.6371(7) 0.4529(6) 0.7238(3) 0.0149(16) Uani 1 1 d . U . . .
H827 H 0.681883 0.410957 0.707077 0.018 Uiso 1 1 calc R U . . .
C828 C 0.6516(7) 0.5498(7) 0.7180(3) 0.0204(18) Uani 1 1 d . U . . .
H828 H 0.711000 0.573501 0.698680 0.024 Uiso 1 1 calc R U . . .
C829 C 0.5792(8) 0.6137(7) 0.7403(3) 0.025(2) Uani 1 1 d . U . . .
H829 H 0.583172 0.681026 0.733284 0.030 Uiso 1 1 calc R U . . .
C830 C 0.5046(8) 0.5788(7) 0.7717(3) 0.026(2) Uani 1 1 d . U . . .
H830 H 0.461899 0.620353 0.789036 0.032 Uiso 1 1 calc R U . . .
C831 C 0.4898(7) 0.4788(6) 0.7788(3) 0.0177(17) Uani 1 1 d . U . . .
C832 C 0.4141(7) 0.4251(6) 0.8095(3) 0.0167(17) Uani 1 1 d . U . . .
V5 V 0.07898(10) 0.76789(10) 0.50571(4) 0.0095(3) Uani 1 1 d . U . . .
C501 C 0.2322(7) 0.7146(6) 0.4295(2) 0.0123(15) Uani 1 1 d . U . . .
N501 N 0.1489(6) 0.6886(5) 0.4608(2) 0.0128(13) Uani 1 1 d . U . . .
O501 O 0.1597(5) 0.7495(4) 0.53788(18) 0.0167(12) Uani 1 1 d . U . . .
C502 C 0.2863(7) 0.6317(6) 0.4139(2) 0.0142(16) Uani 1 1 d . U . . .
N502 N 0.0816(6) 0.5327(5) 0.4933(2) 0.0113(13) Uani 1 1 d . U . . .
C503 C 0.3787(7) 0.6219(6) 0.3831(2) 0.0157(16) Uani 1 1 d . U . . .
H503 H 0.413749 0.675921 0.368324 0.019 Uiso 1 1 calc R U . . .
N503 N -0.0241(5) 0.6653(5) 0.5248(2) 0.0097(13) Uani 1 1 d . U . . .
C504 C 0.4141(8) 0.5316(7) 0.3759(3) 0.0224(19) Uani 1 1 d . U . . .
H504 H 0.476561 0.521676 0.355783 0.027 Uiso 1 1 calc R U . . .
N504 N -0.1720(6) 0.7471(5) 0.5661(2) 0.0138(14) Uani 1 1 d . U . . .
C505 C 0.3580(8) 0.4474(8) 0.3985(3) 0.027(2) Uani 1 1 d . U . . .
H505 H 0.383185 0.384945 0.392123 0.033 Uiso 1 1 calc R U . . .
N505 N -0.0497(5) 0.8617(5) 0.52682(19) 0.0078(12) Uani 1 1 d . U . . .
C506 C 0.2729(8) 0.4594(7) 0.4275(3) 0.0215(19) Uani 1 1 d . U . . .
H506 H 0.237613 0.405430 0.442140 0.026 Uiso 1 1 calc R U . . .
N506 N 0.0265(6) 1.0140(5) 0.4976(2) 0.0178(15) Uani 1 1 d . U . . .
C507 C 0.2343(7) 0.5529(6) 0.4366(2) 0.0144(16) Uani 1 1 d . U . . .
N507 N 0.1291(5) 0.8831(5) 0.4646(2) 0.0114(13) Uani 1 1 d . U . . .
C508 C 0.1483(7) 0.5867(6) 0.4662(3) 0.0169(17) Uani 1 1 d . U . . .
N508 N 0.2583(6) 0.8057(5) 0.4139(2) 0.0133(13) Uani 1 1 d . U . . .
C509 C 0.0040(6) 0.5700(6) 0.5185(2) 0.0121(15) Uani 1 1 d . U . . .
C510 C -0.0778(7) 0.5072(6) 0.5462(3) 0.0136(16) Uani 1 1 d . U . . .
C511 C -0.0869(7) 0.4129(6) 0.5522(3) 0.0191(18) Uani 1 1 d . U . . .
H511 H -0.035477 0.370803 0.537615 0.023 Uiso 1 1 calc R U . . .
C512 C -0.1753(8) 0.3776(7) 0.5809(3) 0.023(2) Uani 1 1 d . U . . .
H512 H -0.182606 0.310666 0.586396 0.027 Uiso 1 1 calc R U . . .
C513 C -0.2531(8) 0.4414(7) 0.6015(3) 0.025(2) Uani 1 1 d . U . . .
H513 H -0.310419 0.416232 0.621398 0.030 Uiso 1 1 calc R U . . .
C514 C -0.2475(7) 0.5399(6) 0.5932(3) 0.0173(17) Uani 1 1 d . U . . .
H514 H -0.302531 0.582923 0.605565 0.021 Uiso 1 1 calc R U . . .
C515 C -0.1575(7) 0.5731(6) 0.5660(2) 0.0133(16) Uani 1 1 d . U . . .
C516 C -0.1218(7) 0.6720(6) 0.5526(2) 0.0121(15) Uani 1 1 d . U . . .
C517 C -0.1395(6) 0.8357(6) 0.5540(2) 0.0112(15) Uani 1 1 d . U . . .
C518 C -0.1984(6) 0.9193(6) 0.5668(2) 0.0099(15) Uani 1 1 d . U . . .
C519 C -0.2986(7) 0.9375(7) 0.5935(3) 0.0188(18) Uani 1 1 d . U . . .
H519 H -0.340633 0.886133 0.606130 0.023 Uiso 1 1 calc R U . . .
C520 C -0.3334(7) 1.0276(6) 0.6007(3) 0.0186(17) Uani 1 1 d . U . . .
H520 H -0.397249 1.038691 0.619963 0.022 Uiso 1 1 calc R U . . .
C521 C -0.2752(8) 1.1065(7) 0.5796(3) 0.0219(19) Uani 1 1 d . U . . .
H521 H -0.304575 1.170045 0.583251 0.026 Uiso 1 1 calc R U . . .
C522 C -0.1779(7) 1.0927(6) 0.5543(3) 0.0133(16) Uani 1 1 d . U . . .
H522 H -0.137291 1.144857 0.541451 0.016 Uiso 1 1 calc R U . . .
C523 C -0.1406(7) 0.9974(6) 0.5481(2) 0.0120(15) Uani 1 1 d . U . . .
C524 C -0.0467(7) 0.9584(6) 0.5234(2) 0.0120(15) Uani 1 1 d . U . . .
C525 C 0.1011(6) 0.9788(6) 0.4708(2) 0.0118(15) Uani 1 1 d . U . . .
C526 C 0.1711(7) 1.0385(6) 0.4383(3) 0.0167(17) Uani 1 1 d . U . . .
C527 C 0.1766(8) 1.1374(7) 0.4310(3) 0.0229(19) Uani 1 1 d . U . . .
H527 H 0.134887 1.177691 0.449160 0.027 Uiso 1 1 calc R U . . .
C528 C 0.2441(8) 1.1742(8) 0.3967(3) 0.027(2) Uani 1 1 d . U . . .
H528 H 0.245792 1.241823 0.389726 0.032 Uiso 1 1 calc R U . . .
C529 C 0.3108(8) 1.1141(7) 0.3717(3) 0.0227(19) Uani 1 1 d . U . . .
H529 H 0.359164 1.141437 0.348648 0.027 Uiso 1 1 calc R U . . .
C530 C 0.3081(7) 1.0132(7) 0.3800(3) 0.0185(17) Uani 1 1 d . U . . .
H530 H 0.353260 0.971620 0.363275 0.022 Uiso 1 1 calc R U . . .
C531 C 0.2375(7) 0.9800(6) 0.4131(3) 0.0159(16) Uani 1 1 d . U . . .
C532 C 0.2102(7) 0.8795(6) 0.4308(2) 0.0117(15) Uani 1 1 d . U . . .
V2 V 0.67264(13) 0.66626(12) 0.16489(5) 0.0226(3) Uani 1 1 d . U . . .
C201 C 0.5419(8) 0.5526(7) 0.2401(3) 0.025(2) Uani 1 1 d . U . . .
N201 N 0.6206(6) 0.5517(6) 0.2040(2) 0.0213(16) Uani 1 1 d . U . . .
O201 O 0.5907(5) 0.6861(5) 0.13108(19) 0.0236(14) Uani 1 1 d . U . . .
C202 C 0.5147(7) 0.4567(7) 0.2556(3) 0.0204(18) Uani 1 1 d . U . . .
N202 N 0.7211(6) 0.4186(6) 0.1725(2) 0.0213(16) Uani 1 1 d . U . . .
C203 C 0.4388(9) 0.4183(8) 0.2897(3) 0.029(2) Uani 1 1 d . U . . .
H203 H 0.394875 0.459824 0.306856 0.035 Uiso 1 1 calc R U . . .
N203 N 0.7953(6) 0.5757(6) 0.1425(2) 0.0231(16) Uani 1 1 d . U . . .
C204 C 0.4292(9) 0.3227(8) 0.2978(3) 0.034(2) Uani 1 1 d . U . . .
H204 H 0.376777 0.298068 0.320068 0.041 Uiso 1 1 calc R U . . .
N204 N 0.9278(6) 0.6889(6) 0.1028(2) 0.0205(16) Uani 1 1 d . U . . .
C205 C 0.4967(9) 0.2585(8) 0.2734(3) 0.033(2) Uani 1 1 d . U . . .
H205 H 0.489418 0.191585 0.279602 0.040 Uiso 1 1 calc R U . . .
N205 N 0.7747(6) 0.7712(6) 0.1452(2) 0.0230(17) Uani 1 1 d . U . . .
C206 C 0.5743(9) 0.2945(8) 0.2401(3) 0.028(2) Uani 1 1 d . U . . .
H206 H 0.623268 0.252187 0.224788 0.034 Uiso 1 1 calc R U . . .
N206 N 0.6703(6) 0.9027(6) 0.1761(2) 0.0219(16) Uani 1 1 d . U . . .
C207 C 0.5773(8) 0.3938(7) 0.2302(3) 0.0241(19) Uani 1 1 d . U . . .
N207 N 0.6016(6) 0.7474(5) 0.2078(2) 0.0185(15) Uani 1 1 d . U . . .
C208 C 0.6414(8) 0.4568(7) 0.1985(3) 0.0244(19) Uani 1 1 d . U . . .
N208 N 0.4951(7) 0.6275(6) 0.2561(2) 0.0250(17) Uani 1 1 d . U . . .
C209 C 0.7949(8) 0.4746(7) 0.1472(3) 0.0231(19) Uani 1 1 d . U . . .
C210 C 0.8870(8) 0.4344(7) 0.1237(3) 0.025(2) Uani 1 1 d . U . . .
C211 C 0.9273(9) 0.3410(8) 0.1166(3) 0.035(2) Uani 1 1 d . U . . .
H211 H 0.887195 0.288601 0.129533 0.042 Uiso 1 1 calc R U . . .
C212 C 1.0235(10) 0.3246(9) 0.0912(4) 0.039(3) Uani 1 1 d . U . . .
H212 H 1.047044 0.261748 0.085143 0.046 Uiso 1 1 calc R U . . .
C213 C 1.0883(11) 0.4008(9) 0.0740(4) 0.047(3) Uani 1 1 d . U . . .
H213 H 1.159375 0.386727 0.059697 0.056 Uiso 1 1 calc R U . . .
C214 C 1.0495(9) 0.4968(8) 0.0776(3) 0.034(2) Uani 1 1 d . U . . .
H214 H 1.089231 0.548423 0.063245 0.041 Uiso 1 1 calc R U . . .
C215 C 0.9519(8) 0.5131(7) 0.1027(3) 0.026(2) Uani 1 1 d . U . . .
C216 C 0.8927(8) 0.5974(7) 0.1160(3) 0.024(2) Uani 1 1 d . U . . .
C217 C 0.8704(8) 0.7644(7) 0.1168(3) 0.0217(19) Uani 1 1 d . U . . .
C218 C 0.9040(8) 0.8585(7) 0.1040(3) 0.024(2) Uani 1 1 d . U . . .
C219 C 0.9920(9) 0.8922(8) 0.0764(3) 0.030(2) Uani 1 1 d . U . . .
H219 H 1.042205 0.849376 0.061868 0.036 Uiso 1 1 calc R U . . .
C220 C 1.0061(9) 0.9905(8) 0.0702(3) 0.032(2) Uani 1 1 d . U . . .
H220 H 1.069463 1.013158 0.053184 0.039 Uiso 1 1 calc R U . . .
C221 C 0.9286(10) 1.0544(10) 0.0886(4) 0.043(3) Uani 1 1 d . U . . .
H221 H 0.936733 1.121226 0.082821 0.052 Uiso 1 1 calc R U . . .
C222 C 0.8396(8) 1.0216(8) 0.1155(3) 0.030(2) Uani 1 1 d . U . . .
H222 H 0.785277 1.065268 0.127832 0.036 Uiso 1 1 calc R U . . .
C223 C 0.8309(8) 0.9192(7) 0.1244(3) 0.026(2) Uani 1 1 d . U . . .
C224 C 0.7516(7) 0.8675(7) 0.1503(3) 0.0215(18) Uani 1 1 d . U . . .
C225 C 0.6001(7) 0.8431(6) 0.2045(3) 0.0167(17) Uani 1 1 d . U . . .
C226 C 0.5191(8) 0.8836(7) 0.2332(3) 0.0224(19) Uani 1 1 d . U . . .
C227 C 0.4818(8) 0.9756(7) 0.2419(3) 0.024(2) Uani 1 1 d . U . . .
H227 H 0.518806 1.029508 0.228413 0.029 Uiso 1 1 calc R U . . .
C228 C 0.3869(8) 0.9863(7) 0.2717(3) 0.026(2) Uani 1 1 d . U . . .
H228 H 0.358270 1.048960 0.276841 0.032 Uiso 1 1 calc R U . . .
C229 C 0.3364(8) 0.9111(7) 0.2927(3) 0.027(2) Uani 1 1 d . U . . .
H229 H 0.272422 0.921495 0.312044 0.033 Uiso 1 1 calc R U . . .
C230 C 0.3759(8) 0.8184(7) 0.2867(3) 0.028(2) Uani 1 1 d . U . . .
H230 H 0.341464 0.766024 0.303404 0.034 Uiso 1 1 calc R U . . .
C231 C 0.4667(8) 0.7997(7) 0.2562(3) 0.0211(18) Uani 1 1 d . U . . .
C232 C 0.5223(8) 0.7192(7) 0.2409(3) 0.0215(18) Uani 1 1 d . U . . .
Cs1 Cs 0.58005(5) 0.13755(4) 0.04276(2) 0.02896(14) Uani 1 1 d . U . . .
C101 C 0.3854(9) 0.1410(8) 0.1430(4) 0.039(3) Uani 1 1 d . U . . .
H10A H 0.338204 0.198420 0.133247 0.047 Uiso 1 1 calc R U . . .
H10B H 0.347887 0.111087 0.169971 0.047 Uiso 1 1 calc R U . . .
N101 N 0.3977(7) 0.0682(6) 0.1120(2) 0.0243(17) Uani 1 1 d . U . . .
O101 O 0.5355(6) 0.2334(5) 0.1147(2) 0.0311(16) Uani 1 1 d . U . . .
C102 C 0.4889(8) 0.1738(7) 0.1494(3) 0.033(2) Uani 1 1 d . U . . .
H10C H 0.473655 0.208823 0.173150 0.040 Uiso 1 1 calc R U . . .
H10D H 0.540754 0.116967 0.155707 0.040 Uiso 1 1 calc R U . . .
N102 N 0.7526(7) 0.2030(6) -0.0307(2) 0.0294(18) Uani 1 1 d . U . . .
O102 O 0.7414(6) 0.2615(5) 0.0540(2) 0.0320(16) Uani 1 1 d . U . . .
C103 C 0.6315(8) 0.2714(8) 0.1198(3) 0.035(2) Uani 1 1 d . U . . .
H10E H 0.682890 0.217896 0.129985 0.042 Uiso 1 1 calc R U . . .
H10F H 0.612009 0.314887 0.140582 0.042 Uiso 1 1 calc R U . . .
O103 O 0.3503(6) 0.1596(5) 0.0287(2) 0.0255(14) Uani 1 1 d . U . . .
C104 C 0.6855(8) 0.3256(7) 0.0800(3) 0.034(2) Uani 1 1 d . U . . .
H10G H 0.630191 0.367946 0.066082 0.041 Uiso 1 1 calc R U . . .
H10H H 0.736695 0.366482 0.085809 0.041 Uiso 1 1 calc R U . . .
O104 O 0.5128(6) 0.2609(5) -0.0326(2) 0.0312(16) Uani 1 1 d . U . . .
C105 C 0.7888(9) 0.3128(7) 0.0156(3) 0.036(2) Uani 1 1 d . U . . .
H10I H 0.847266 0.348076 0.019852 0.044 Uiso 1 1 calc R U . . .
H10J H 0.733330 0.360205 0.004090 0.044 Uiso 1 1 calc R U . . .
O105 O 0.5805(6) -0.0623(5) 0.0759(2) 0.0297(16) Uani 1 1 d . U . . .
C106 C 0.8343(9) 0.2445(8) -0.0143(3) 0.036(2) Uani 1 1 d . U . . .
H10K H 0.881904 0.278778 -0.037702 0.044 Uiso 1 1 calc R U . . .
H10L H 0.879829 0.191223 -0.000508 0.044 Uiso 1 1 calc R U . . .
O106 O 0.7226(6) -0.0131(5) -0.0018(2) 0.0326(16) Uani 1 1 d . U . . .
C107 C 0.2997(8) 0.0729(7) 0.0947(3) 0.028(2) Uani 1 1 d . U . . .
H10M H 0.237885 0.067629 0.117706 0.033 Uiso 1 1 calc R U . . .
H10N H 0.304614 0.016126 0.080899 0.033 Uiso 1 1 calc R U . . .
C108 C 0.2748(9) 0.1596(8) 0.0651(3) 0.032(2) Uani 1 1 d . U . . .
H10O H 0.200992 0.160150 0.059021 0.039 Uiso 1 1 calc R U . . .
H10P H 0.277459 0.217887 0.077058 0.039 Uiso 1 1 calc R U . . .
C109 C 0.3295(9) 0.2442(8) 0.0008(3) 0.035(2) Uani 1 1 d . U . . .
H10Q H 0.334384 0.301172 0.013364 0.042 Uiso 1 1 calc R U . . .
H10R H 0.255276 0.247599 -0.005261 0.042 Uiso 1 1 calc R U . . .
C110 C 0.4086(8) 0.2453(7) -0.0380(3) 0.025(2) Uani 1 1 d . U . . .
H11A H 0.412586 0.183247 -0.048004 0.031 Uiso 1 1 calc R U . . .
H11B H 0.383351 0.296774 -0.059220 0.031 Uiso 1 1 calc R U . . .
C111 C 0.5925(8) 0.2538(7) -0.0679(3) 0.032(2) Uani 1 1 d . U . . .
H11C H 0.570347 0.299309 -0.091577 0.039 Uiso 1 1 calc R U . . .
H11D H 0.599860 0.187973 -0.074684 0.039 Uiso 1 1 calc R U . . .
C112 C 0.7000(9) 0.2765(8) -0.0601(3) 0.043(3) Uani 1 1 d . U . . .
H11E H 0.750140 0.284980 -0.086653 0.052 Uiso 1 1 calc R U . . .
H11F H 0.688680 0.338510 -0.049576 0.052 Uiso 1 1 calc R U . . .
C113 C 0.4423(9) -0.0266(8) 0.1316(3) 0.035(2) Uani 1 1 d . U . . .
H11G H 0.501887 -0.017032 0.145419 0.041 Uiso 1 1 calc R U . . .
H11H H 0.385086 -0.054919 0.152945 0.041 Uiso 1 1 calc R U . . .
C114 C 0.4833(9) -0.0946(8) 0.1031(3) 0.031(2) Uani 1 1 d . U . . .
H11I H 0.427365 -0.099205 0.086557 0.037 Uiso 1 1 calc R U . . .
H11J H 0.500427 -0.159087 0.118626 0.037 Uiso 1 1 calc R U . . .
C115 C 0.6376(9) -0.1304(8) 0.0503(3) 0.033(2) Uani 1 1 d . U . . .
H11K H 0.651467 -0.193538 0.067422 0.039 Uiso 1 1 calc R U . . .
H11L H 0.593082 -0.138586 0.030018 0.039 Uiso 1 1 calc R U . . .
C116 C 0.7364(9) -0.0968(8) 0.0297(3) 0.033(2) Uani 1 1 d . U . . .
H11M H 0.781548 -0.149135 0.016723 0.039 Uiso 1 1 calc R U . . .
H11N H 0.775415 -0.079894 0.050022 0.039 Uiso 1 1 calc R U . . .
C117 C 0.8205(9) 0.0275(8) -0.0198(3) 0.035(2) Uani 1 1 d . U . . .
H11O H 0.870375 -0.019886 -0.034332 0.042 Uiso 1 1 calc R U . . .
H11P H 0.855473 0.041894 0.002247 0.042 Uiso 1 1 calc R U . . .
C118 C 0.8018(8) 0.1181(7) -0.0495(3) 0.030(2) Uani 1 1 d . U . . .
H11Q H 0.872108 0.133220 -0.066633 0.036 Uiso 1 1 calc R U . . .
H11R H 0.754453 0.105932 -0.068115 0.036 Uiso 1 1 calc R U . . .
Cs7 Cs 0.17192(3) 0.29163(3) 0.62642(2) 0.01249(10) Uani 1 1 d . U . . .
C701 C 0.3154(7) 0.4598(6) 0.5396(3) 0.0156(16) Uani 1 1 d . U . . .
H70A H 0.261320 0.458268 0.521850 0.019 Uiso 1 1 calc R U . . .
H70B H 0.378934 0.487497 0.521655 0.019 Uiso 1 1 calc R U . . .
N701 N 0.3499(6) 0.3594(5) 0.5565(2) 0.0166(14) Uani 1 1 d . U . . .
O701 O 0.1705(5) 0.4943(4) 0.59491(19) 0.0181(13) Uani 1 1 d . U . . .
C702 C 0.2660(7) 0.5296(6) 0.5706(3) 0.0179(17) Uani 1 1 d . U . . .
H70C H 0.318807 0.533928 0.588475 0.021 Uiso 1 1 calc R U . . .
H70D H 0.248533 0.594626 0.555586 0.021 Uiso 1 1 calc R U . . .
N702 N -0.0008(6) 0.2183(5) 0.6941(2) 0.0199(15) Uani 1 1 d . U . . .
O702 O 0.0263(5) 0.4349(4) 0.67108(18) 0.0156(12) Uani 1 1 d . U . . .
C703 C 0.1121(7) 0.5591(6) 0.6203(3) 0.0178(17) Uani 1 1 d . U . . .
H70E H 0.096186 0.622221 0.603392 0.021 Uiso 1 1 calc R U . . .
H70F H 0.155580 0.568275 0.640697 0.021 Uiso 1 1 calc R U . . .
O703 O 0.4005(5) 0.2703(4) 0.64043(18) 0.0145(12) Uani 1 1 d . U . . .
C704 C 0.0052(7) 0.5186(6) 0.6425(3) 0.0203(18) Uani 1 1 d . U . . .
H70G H -0.041089 0.567825 0.657133 0.024 Uiso 1 1 calc R U . . .
H70H H -0.034313 0.502817 0.622080 0.024 Uiso 1 1 calc R U . . .
O704 O 0.2379(5) 0.1606(4) 0.69811(17) 0.0187(12) Uani 1 1 d . U . . .
C705 C -0.0734(7) 0.3938(7) 0.6877(3) 0.0245(19) Uani 1 1 d . U . . .
H70I H -0.108436 0.383388 0.665026 0.029 Uiso 1 1 calc R U . . .
H70J H -0.123027 0.438935 0.703633 0.029 Uiso 1 1 calc R U . . .
O705 O 0.2254(5) 0.2010(5) 0.55059(19) 0.0216(13) Uani 1 1 d . U . . .
C706 C -0.0535(8) 0.2983(7) 0.7157(3) 0.029(2) Uani 1 1 d . U . . .
H70K H -0.007844 0.307630 0.735407 0.034 Uiso 1 1 calc R U . . .
H70L H -0.123770 0.279908 0.731780 0.034 Uiso 1 1 calc R U . . .
O706 O 0.0201(5) 0.1677(4) 0.60911(19) 0.0223(13) Uani 1 1 d . U . . .
C707 C 0.4519(7) 0.3642(6) 0.5719(2) 0.0157(16) Uani 1 1 d . U . . .
H70M H 0.444876 0.422612 0.584828 0.019 Uiso 1 1 calc R U . . .
H70N H 0.512236 0.369654 0.548344 0.019 Uiso 1 1 calc R U . . .
C708 C 0.4794(7) 0.2759(6) 0.6033(3) 0.0165(16) Uani 1 1 d . U . . .
H70O H 0.482613 0.217065 0.590975 0.020 Uiso 1 1 calc R U . . .
H70P H 0.551680 0.279312 0.610065 0.020 Uiso 1 1 calc R U . . .
C709 C 0.4228(7) 0.1840(6) 0.6691(3) 0.0172(17) Uani 1 1 d . U . . .
H70Q H 0.495008 0.183842 0.676641 0.021 Uiso 1 1 calc R U . . .
H70R H 0.424019 0.126841 0.655879 0.021 Uiso 1 1 calc R U . . .
C710 C 0.3382(8) 0.1786(7) 0.7074(3) 0.0219(19) Uani 1 1 d . U . . .
H71A H 0.361829 0.126392 0.728674 0.026 Uiso 1 1 calc R U . . .
H71B H 0.329024 0.239817 0.718448 0.026 Uiso 1 1 calc R U . . .
C711 C 0.1534(7) 0.1661(7) 0.7334(3) 0.0256(19) Uani 1 1 d . U . . .
H71C H 0.144681 0.231314 0.740907 0.031 Uiso 1 1 calc R U . . .
H71D H 0.173413 0.119468 0.757124 0.031 Uiso 1 1 calc R U . . .
C712 C 0.0485(7) 0.1443(6) 0.7237(3) 0.0240(18) Uani 1 1 d . U . . .
H71E H 0.061395 0.082942 0.712579 0.029 Uiso 1 1 calc R U . . .
H71F H -0.003924 0.134790 0.749597 0.029 Uiso 1 1 calc R U . . .
C713 C 0.3705(7) 0.3009(7) 0.5254(3) 0.0217(18) Uani 1 1 d . U . . .
H71G H 0.418843 0.243131 0.533904 0.026 Uiso 1 1 calc R U . . .
H71H H 0.408566 0.336683 0.499853 0.026 Uiso 1 1 calc R U . . .
C714 C 0.2686(7) 0.2698(6) 0.5167(3) 0.0213(17) Uani 1 1 d . U . . .
H71I H 0.214681 0.326248 0.512649 0.026 Uiso 1 1 calc R U . . .
H71J H 0.284914 0.240775 0.491183 0.026 Uiso 1 1 calc R U . . .
C715 C 0.1335(7) 0.1629(6) 0.5429(3) 0.0220(18) Uani 1 1 d . U . . .
H71K H 0.156394 0.120920 0.521589 0.026 Uiso 1 1 calc R U . . .
H71L H 0.081601 0.215953 0.532728 0.026 Uiso 1 1 calc R U . . .
C716 C 0.0806(6) 0.1066(6) 0.5817(2) 0.0177(16) Uani 1 1 d . U . . .
H71M H 0.031779 0.064729 0.574981 0.021 Uiso 1 1 calc R U . . .
H71N H 0.136712 0.064841 0.595360 0.021 Uiso 1 1 calc R U . . .
C717 C -0.0344(8) 0.1142(7) 0.6449(3) 0.030(2) Uani 1 1 d . U . . .
H71O H 0.016516 0.061887 0.656337 0.036 Uiso 1 1 calc R U . . .
H71P H -0.093815 0.084673 0.637822 0.036 Uiso 1 1 calc R U . . .
C718 C -0.0802(8) 0.1779(8) 0.6768(3) 0.035(2) Uani 1 1 d . U . . .
H71Q H -0.127540 0.231704 0.664283 0.042 Uiso 1 1 calc R U . . .
H71R H -0.126295 0.140369 0.699633 0.042 Uiso 1 1 calc R U . . .
Cs9 Cs 0.54041(4) 0.71101(3) -0.03052(2) 0.02391(12) Uani 1 1 d . U . . .
C901 C 0.6926(9) 0.7761(9) -0.1395(4) 0.039(3) Uani 1 1 d . U . . .
H90A H 0.716457 0.822546 -0.164264 0.047 Uiso 1 1 calc R U . . .
H90B H 0.751837 0.723503 -0.137157 0.047 Uiso 1 1 calc R U . . .
N901 N 0.6792(8) 0.8251(7) -0.1032(3) 0.035(2) Uani 1 1 d . U . . .
O901 O 0.5735(6) 0.6547(5) -0.1129(2) 0.0265(15) Uani 1 1 d . U . . .
C902 C 0.6009(9) 0.7366(8) -0.1461(3) 0.031(2) Uani 1 1 d . U . . .
H90C H 0.616500 0.714250 -0.173107 0.037 Uiso 1 1 calc R U . . .
H90D H 0.538620 0.786640 -0.146290 0.037 Uiso 1 1 calc R U . . .
N902 N 0.3955(8) 0.5994(7) 0.0382(3) 0.041(2) Uani 1 1 d . U . . .
O902 O 0.4076(6) 0.5740(5) -0.0494(2) 0.0277(15) Uani 1 1 d . U . . .
C903 C 0.4937(9) 0.6086(8) -0.1215(3) 0.029(2) Uani 1 1 d . U . . .
H90E H 0.520103 0.579244 -0.146596 0.035 Uiso 1 1 calc R U . . .
H90F H 0.430076 0.655097 -0.126201 0.035 Uiso 1 1 calc R U . . .
O903 O 0.4783(6) 0.9162(5) -0.0533(2) 0.0244(14) Uani 1 1 d . U . . .
C904 C 0.4608(8) 0.5282(7) -0.0836(3) 0.025(2) Uani 1 1 d . U . . .
H90G H 0.411734 0.487136 -0.090687 0.030 Uiso 1 1 calc R U . . .
H90H H 0.526177 0.487029 -0.076431 0.030 Uiso 1 1 calc R U . . .
O904 O 0.3726(6) 0.8164(6) 0.0251(2) 0.0357(17) Uani 1 1 d . U . . .
C905 C 0.3741(9) 0.5027(8) -0.0146(3) 0.034(2) Uani 1 1 d . U . . .
H90I H 0.437162 0.456914 -0.008497 0.041 Uiso 1 1 calc R U . . .
H90J H 0.319727 0.466297 -0.021237 0.041 Uiso 1 1 calc R U . . .
O905 O 0.7720(6) 0.7157(5) -0.0277(2) 0.0284(16) Uani 1 1 d . U . . .
C906 C 0.3254(10) 0.5499(9) 0.0232(4) 0.045(3) Uani 1 1 d . U . . .
H90K H 0.262878 0.595602 0.016409 0.054 Uiso 1 1 calc R U . . .
H90L H 0.297334 0.499396 0.045573 0.054 Uiso 1 1 calc R U . . .
O906 O 0.6540(6) 0.5677(5) 0.0284(2) 0.0340(17) Uani 1 1 d . U . . .
C907 C 0.6183(9) 0.9205(8) -0.1138(3) 0.034(2) Uani 1 1 d . U . . .
H90M H 0.668528 0.962811 -0.132695 0.041 Uiso 1 1 calc R U . . .
H90N H 0.561052 0.911905 -0.128984 0.041 Uiso 1 1 calc R U . . .
C908 C 0.5682(8) 0.9694(7) -0.0795(3) 0.031(2) Uani 1 1 d . U . . .
H90O H 0.539095 1.035331 -0.090095 0.037 Uiso 1 1 calc R U . . .
H90P H 0.623288 0.974307 -0.062726 0.037 Uiso 1 1 calc R U . . .
C909 C 0.4241(8) 0.9634(7) -0.0225(3) 0.031(2) Uani 1 1 d . U . . .
H90Q H 0.394379 1.028305 -0.034147 0.038 Uiso 1 1 calc R U . . .
H90R H 0.473879 0.970633 -0.003923 0.038 Uiso 1 1 calc R U . . .
C910 C 0.3252(9) 0.9009(7) 0.0031(3) 0.030(2) Uani 1 1 d . U . . .
H91A H 0.276215 0.938880 0.022338 0.036 Uiso 1 1 calc R U . . .
H91B H 0.282687 0.883952 -0.016145 0.036 Uiso 1 1 calc R U . . .
C911 C 0.2918(9) 0.7537(8) 0.0466(4) 0.039(3) Uani 1 1 d . U . . .
H91C H 0.248504 0.740173 0.026857 0.047 Uiso 1 1 calc R U . . .
H91D H 0.242246 0.786193 0.067648 0.047 Uiso 1 1 calc R U . . .
C912 C 0.3437(10) 0.6610(9) 0.0668(4) 0.039(3) Uani 1 1 d . U . . .
H91E H 0.397812 0.675339 0.082212 0.047 Uiso 1 1 calc R U . . .
H91F H 0.287721 0.627147 0.086866 0.047 Uiso 1 1 calc R U . . .
C913 C 0.7834(9) 0.8350(8) -0.0906(3) 0.032(2) Uani 1 1 d . U . . .
H91G H 0.834082 0.859868 -0.115390 0.038 Uiso 1 1 calc R U . . .
H91H H 0.770455 0.883336 -0.071888 0.038 Uiso 1 1 calc R U . . .
C914 C 0.8355(8) 0.7460(8) -0.0702(3) 0.030(2) Uani 1 1 d . U . . .
H91I H 0.909950 0.755934 -0.067707 0.036 Uiso 1 1 calc R U . . .
H91J H 0.840246 0.694440 -0.086945 0.036 Uiso 1 1 calc R U . . .
C915 C 0.8240(9) 0.6316(8) -0.0084(3) 0.035(2) Uani 1 1 d . U . . .
H91K H 0.896553 0.643484 -0.004456 0.041 Uiso 1 1 calc R U . . .
H91L H 0.832777 0.580103 -0.025438 0.041 Uiso 1 1 calc R U . . .
C916 C 0.7590(8) 0.6039(7) 0.0303(3) 0.032(2) Uani 1 1 d . U . . .
H91M H 0.743019 0.659757 0.045103 0.038 Uiso 1 1 calc R U . . .
H91N H 0.801473 0.552948 0.046609 0.038 Uiso 1 1 calc R U . . .
C917 C 0.5826(8) 0.5650(8) 0.0641(3) 0.038(3) Uani 1 1 d . U . . .
H91O H 0.568322 0.630009 0.071950 0.046 Uiso 1 1 calc R U . . .
H91P H 0.614362 0.521216 0.086176 0.046 Uiso 1 1 calc R U . . .
C918 C 0.4669(9) 0.5279(9) 0.0596(4) 0.038(3) Uani 1 1 d . U . . .
H91Q H 0.483574 0.471841 0.044869 0.045 Uiso 1 1 calc R U . . .
H91R H 0.427956 0.505690 0.087502 0.045 Uiso 1 1 calc R U . . .
Cs3 Cs 1.03668(5) 0.61221(4) 0.19278(2) 0.03390(15) Uani 1 1 d . U . . .
C301 C 1.0082(10) 0.8565(9) 0.2022(4) 0.043(3) Uani 1 1 d . U . . .
H30A H 0.976478 0.923197 0.204456 0.051 Uiso 1 1 calc R U . . .
H30B H 0.983860 0.838029 0.178494 0.051 Uiso 1 1 calc R U . . .
N301 N 0.9638(8) 0.7930(7) 0.2399(3) 0.034(2) Uani 1 1 d . U . . .
O301 O 1.1736(6) 0.7627(6) 0.1914(2) 0.0342(17) Uani 1 1 d . U . . .
C302 C 1.1318(9) 0.8556(8) 0.1928(3) 0.035(2) Uani 1 1 d . U . . .
H30C H 1.154264 0.896374 0.166135 0.042 Uiso 1 1 calc R U . . .
H30D H 1.158049 0.880630 0.214553 0.042 Uiso 1 1 calc R U . . .
N302 N 1.1666(8) 0.4023(7) 0.2062(3) 0.041(2) Uani 1 1 d . U . . .
O302 O 1.2832(7) 0.5894(6) 0.1717(2) 0.0400(19) Uani 1 1 d . U . . .
C303 C 1.2849(11) 0.7555(10) 0.1777(4) 0.050(3) Uani 1 1 d . U . . .
H30E H 1.318316 0.799739 0.190281 0.060 Uiso 1 1 calc R U . . .
H30F H 1.299741 0.774596 0.147483 0.060 Uiso 1 1 calc R U . . .
O303 O 0.8344(6) 0.6208(6) 0.2537(2) 0.0339(17) Uani 1 1 d . U . . .
C304 C 1.3329(9) 0.6563(8) 0.1888(3) 0.037(2) Uani 1 1 d . U . . .
H30G H 1.411602 0.651868 0.178283 0.044 Uiso 1 1 calc R U . . .
H30H H 1.322464 0.638928 0.219123 0.044 Uiso 1 1 calc R U . . .
O304 O 0.9458(7) 0.4404(6) 0.2411(3) 0.045(2) Uani 1 1 d . U . . .
C305 C 1.3344(12) 0.4955(10) 0.1801(4) 0.056(3) Uani 1 1 d . U . . .
H30I H 1.344063 0.480717 0.209238 0.068 Uiso 1 1 calc R U . . .
H30J H 1.406697 0.490174 0.162656 0.068 Uiso 1 1 calc R U . . .
O305 O 1.0668(6) 0.6591(5) 0.3030(2) 0.0305(16) Uani 1 1 d . U . . .
C306 C 1.2670(9) 0.4270(9) 0.1714(4) 0.044(3) Uani 1 1 d . U . . .
H30K H 1.313028 0.366596 0.167090 0.053 Uiso 1 1 calc R U . . .
H30L H 1.239901 0.453760 0.145411 0.053 Uiso 1 1 calc R U . . .
O306 O 1.1672(6) 0.4702(5) 0.2835(2) 0.0333(16) Uani 1 1 d . U . . .
C307 C 0.8470(9) 0.7895(8) 0.2445(4) 0.036(2) Uani 1 1 d . U . . .
H30M H 0.810009 0.848915 0.254399 0.043 Uiso 1 1 calc R U . . .
H30N H 0.828523 0.789415 0.217099 0.043 Uiso 1 1 calc R U . . .
C308 C 0.8045(11) 0.7079(9) 0.2723(4) 0.050(3) Uani 1 1 d . U . . .
H30O H 0.724664 0.719480 0.278762 0.060 Uiso 1 1 calc R U . . .
H30P H 0.833529 0.699623 0.298276 0.060 Uiso 1 1 calc R U . . .
C309 C 0.8112(9) 0.5365(8) 0.2814(4) 0.038(2) Uani 1 1 d . U . . .
H30Q H 0.734538 0.542509 0.294968 0.046 Uiso 1 1 calc R U . . .
H30R H 0.857509 0.525920 0.302903 0.046 Uiso 1 1 calc R U . . .
C310 C 0.8330(9) 0.4514(8) 0.2571(4) 0.039(3) Uani 1 1 d . U . . .
H31A H 0.811374 0.391883 0.275413 0.047 Uiso 1 1 calc R U . . .
H31B H 0.790561 0.464103 0.234367 0.047 Uiso 1 1 calc R U . . .
C311 C 0.9747(10) 0.3528(9) 0.2264(4) 0.045(3) Uani 1 1 d . U . . .
H31C H 0.915118 0.337167 0.214049 0.054 Uiso 1 1 calc R U . . .
H31D H 0.987643 0.300863 0.249389 0.054 Uiso 1 1 calc R U . . .
C312 C 1.0756(9) 0.3602(9) 0.1946(3) 0.040(3) Uani 1 1 d . U . . .
H31E H 1.055987 0.399755 0.169144 0.049 Uiso 1 1 calc R U . . .
H31F H 1.102366 0.295004 0.188274 0.049 Uiso 1 1 calc R U . . .
C313 C 0.9920(8) 0.8170(7) 0.2781(3) 0.026(2) Uani 1 1 d . U . . .
H31G H 0.929762 0.807738 0.300707 0.031 Uiso 1 1 calc R U . . .
H31H H 1.005067 0.885570 0.273394 0.031 Uiso 1 1 calc R U . . .
C314 C 1.0904(9) 0.7567(8) 0.2911(3) 0.031(2) Uani 1 1 d . U . . .
H31I H 1.152043 0.761383 0.268041 0.037 Uiso 1 1 calc R U . . .
H31J H 1.110643 0.780307 0.314454 0.037 Uiso 1 1 calc R U . . .
C315 C 1.1606(9) 0.6040(8) 0.3192(3) 0.035(2) Uani 1 1 d . U . . .
H31K H 1.164992 0.619496 0.346427 0.042 Uiso 1 1 calc R U . . .
H31L H 1.228627 0.617866 0.300178 0.042 Uiso 1 1 calc R U . . .
C316 C 1.1407(10) 0.5004(9) 0.3225(4) 0.045(3) Uani 1 1 d . U . . .
H31M H 1.185244 0.459627 0.341601 0.054 Uiso 1 1 calc R U . . .
H31N H 1.063682 0.492710 0.333812 0.054 Uiso 1 1 calc R U . . .
C317 C 1.1553(11) 0.3727(9) 0.2822(4) 0.045(3) Uani 1 1 d . U . . .
H31O H 1.077284 0.364103 0.286370 0.054 Uiso 1 1 calc R U . . .
H31P H 1.186407 0.330966 0.305012 0.054 Uiso 1 1 calc R U . . .
C318 C 1.2097(12) 0.3425(10) 0.2424(4) 0.052(3) Uani 1 1 d . U . . .
H31Q H 1.199580 0.274335 0.243043 0.062 Uiso 1 1 calc R U . . .
H31R H 1.288340 0.347597 0.239101 0.062 Uiso 1 1 calc R U . . .
Cs6 Cs 0.21032(3) 0.71653(3) 0.70282(2) 0.01169(9) Uani 1 1 d . U . . .
C601 C 0.4281(6) 0.8789(6) 0.6520(2) 0.0151(16) Uani 1 1 d . U . . .
H60A H 0.485705 0.828946 0.660152 0.018 Uiso 1 1 calc R U . . .
H60B H 0.463030 0.927919 0.630571 0.018 Uiso 1 1 calc R U . . .
N601 N 0.3508(6) 0.8330(5) 0.6334(2) 0.0119(13) Uani 1 1 d . U . . .
O601 O 0.3445(5) 0.8544(5) 0.7217(2) 0.0199(14) Uani 1 1 d . U . . .
C602 C 0.3772(7) 0.9253(6) 0.6885(3) 0.0179(17) Uani 1 1 d . U . . .
H60C H 0.429694 0.962514 0.695800 0.021 Uiso 1 1 calc R U . . .
H60D H 0.313759 0.970053 0.681865 0.021 Uiso 1 1 calc R U . . .
N602 N 0.0713(6) 0.6011(6) 0.7731(2) 0.0198(16) Uani 1 1 d . U . . .
O602 O 0.1732(6) 0.7693(5) 0.7860(2) 0.0249(14) Uani 1 1 d . U . . .
C603 C 0.2888(8) 0.8939(7) 0.7571(3) 0.024(2) Uani 1 1 d . U . . .
H60E H 0.334099 0.937981 0.764375 0.029 Uiso 1 1 calc R U . . .
H60F H 0.220550 0.931377 0.750808 0.029 Uiso 1 1 calc R U . . .
O603 O 0.3789(5) 0.6112(5) 0.64556(19) 0.0194(13) Uani 1 1 d . U . . .
C604 C 0.2652(8) 0.8197(8) 0.7909(3) 0.027(2) Uani 1 1 d . U . . .
H60G H 0.246585 0.847529 0.816714 0.032 Uiso 1 1 calc R U . . .
H60H H 0.329976 0.772920 0.792933 0.032 Uiso 1 1 calc R U . . .
O604 O 0.2719(6) 0.5123(5) 0.7236(2) 0.0277(15) Uani 1 1 d . U . . .
C605 C 0.1482(10) 0.6957(9) 0.8172(4) 0.036(3) Uani 1 1 d . U . . .
H60I H 0.130870 0.719819 0.843827 0.044 Uiso 1 1 calc R U . . .
H60J H 0.210689 0.646004 0.818213 0.044 Uiso 1 1 calc R U . . .
O605 O 0.1029(5) 0.8583(4) 0.64186(18) 0.0174(12) Uani 1 1 d . U . . .
C606 C 0.0469(8) 0.6510(8) 0.8090(3) 0.030(2) Uani 1 1 d . U . . .
H60K H 0.020590 0.605173 0.833660 0.036 Uiso 1 1 calc R U . . .
H60L H -0.012009 0.703115 0.804941 0.036 Uiso 1 1 calc R U . . .
O606 O -0.0229(6) 0.7152(5) 0.6995(2) 0.0279(16) Uani 1 1 d . U . . .
C607 C 0.4181(8) 0.7660(7) 0.6057(3) 0.026(2) Uani 1 1 d . U . . .
H60M H 0.479441 0.799638 0.589103 0.031 Uiso 1 1 calc R U . . .
H60N H 0.373015 0.753384 0.586412 0.031 Uiso 1 1 calc R U . . .
C608 C 0.4634(8) 0.6698(7) 0.6274(3) 0.026(2) Uani 1 1 d . U . . .
H60O H 0.515594 0.636478 0.607300 0.032 Uiso 1 1 calc R U . . .
H60P H 0.502314 0.680860 0.648903 0.032 Uiso 1 1 calc R U . . .
C609 C 0.4196(9) 0.5246(7) 0.6698(3) 0.030(2) Uani 1 1 d . U . . .
H60Q H 0.473615 0.487899 0.651538 0.036 Uiso 1 1 calc R U . . .
H60R H 0.457399 0.542622 0.690277 0.036 Uiso 1 1 calc R U . . .
C610 C 0.3426(8) 0.4662(7) 0.6901(3) 0.026(2) Uani 1 1 d . U . . .
H61A H 0.377924 0.403854 0.701922 0.031 Uiso 1 1 calc R U . . .
H61B H 0.298143 0.453767 0.670539 0.031 Uiso 1 1 calc R U . . .
C611 C 0.1911(8) 0.4594(7) 0.7437(3) 0.027(2) Uani 1 1 d . U . . .
H61C H 0.221218 0.392805 0.752699 0.032 Uiso 1 1 calc R U . . .
H61D H 0.139571 0.457218 0.725026 0.032 Uiso 1 1 calc R U . . .
C612 C 0.1316(8) 0.5045(7) 0.7815(3) 0.029(2) Uani 1 1 d . U . . .
H61E H 0.079822 0.459985 0.797833 0.035 Uiso 1 1 calc R U . . .
H61F H 0.185523 0.509182 0.798828 0.035 Uiso 1 1 calc R U . . .
C613 C 0.2763(7) 0.9043(6) 0.6115(3) 0.0191(17) Uani 1 1 d . U . . .
H61G H 0.250075 0.956413 0.628079 0.023 Uiso 1 1 calc R U . . .
H61H H 0.317045 0.933207 0.584968 0.023 Uiso 1 1 calc R U . . .
C614 C 0.1867(7) 0.8658(6) 0.6039(2) 0.0168(16) Uani 1 1 d . U . . .
H61I H 0.209150 0.801475 0.595884 0.020 Uiso 1 1 calc R U . . .
H61J H 0.156294 0.907813 0.580957 0.020 Uiso 1 1 calc R U . . .
C615 C 0.0100(6) 0.8303(6) 0.6339(2) 0.0170(16) Uani 1 1 d . U . . .
H61K H 0.027253 0.773723 0.619484 0.020 Uiso 1 1 calc R U . . .
H61L H -0.026658 0.883048 0.616280 0.020 Uiso 1 1 calc R U . . .
C616 C -0.0635(8) 0.8049(7) 0.6756(3) 0.026(2) Uani 1 1 d . U . . .
H61M H -0.068761 0.857855 0.691739 0.032 Uiso 1 1 calc R U . . .
H61N H -0.137066 0.798811 0.670864 0.032 Uiso 1 1 calc R U . . .
C617 C -0.0829(9) 0.6866(8) 0.7351(3) 0.037(2) Uani 1 1 d . U . . .
H61O H -0.155057 0.675443 0.730553 0.044 Uiso 1 1 calc R U . . .
H61P H -0.092942 0.737722 0.752462 0.044 Uiso 1 1 calc R U . . .
C618 C -0.0290(9) 0.5916(8) 0.7582(4) 0.036(3) Uani 1 1 d . U . . .
H61Q H -0.082253 0.566521 0.782068 0.044 Uiso 1 1 calc R U . . .
H61R H -0.012681 0.543177 0.739458 0.044 Uiso 1 1 calc R U . . .
Cs4 Cs -0.28759(4) 0.82414(4) 0.48000(2) 0.02246(12) Uani 1 1 d . U . . .
C401 C -0.2483(8) 0.5773(7) 0.4664(3) 0.025(2) Uani 1 1 d . U . . .
H40A H -0.222566 0.594294 0.490075 0.030 Uiso 1 1 calc R U . . .
H40B H -0.214101 0.512255 0.462237 0.030 Uiso 1 1 calc R U . . .
N401 N -0.2140(7) 0.6457(6) 0.4297(3) 0.0283(18) Uani 1 1 d . U . . .
O401 O -0.4234(6) 0.6728(6) 0.4795(2) 0.0346(17) Uani 1 1 d . U . . .
C402 C -0.3690(9) 0.5751(8) 0.4763(3) 0.035(2) Uani 1 1 d . U . . .
H40C H -0.394180 0.549300 0.454575 0.042 Uiso 1 1 calc R U . . .
H40D H -0.388079 0.532085 0.502700 0.042 Uiso 1 1 calc R U . . .
N402 N -0.4240(7) 1.0319(6) 0.4658(2) 0.0282(18) Uani 1 1 d D U . . .
O402 O -0.5344(5) 0.8500(5) 0.5001(2) 0.0253(14) Uani 1 1 d . U . . .
C403 C -0.5384(8) 0.6843(7) 0.4933(3) 0.025(2) Uani 1 1 d . U . . .
H40E H -0.554144 0.664631 0.523517 0.031 Uiso 1 1 calc R U . . .
H40F H -0.574221 0.642626 0.480382 0.031 Uiso 1 1 calc R U . . .
O403 O -0.0855(6) 0.8181(5) 0.4184(2) 0.0285(15) Uani 1 1 d . U . . .
C404 C -0.5822(8) 0.7876(7) 0.4823(3) 0.029(2) Uani 1 1 d . U . . .
H40G H -0.568893 0.806050 0.452060 0.035 Uiso 1 1 calc R U . . .
H40H H -0.661469 0.794212 0.491791 0.035 Uiso 1 1 calc R U . . .
O404 O -0.2006(6) 0.9962(5) 0.4326(2) 0.0312(16) Uani 1 1 d . U . . .
C405 C -0.5809(8) 0.9457(7) 0.4916(3) 0.0250(19) Uani 1 1 d . U . . .
H40I H -0.652170 0.953444 0.509520 0.030 Uiso 1 1 calc R U . . .
H40J H -0.592862 0.959580 0.462682 0.030 Uiso 1 1 calc R U . . .
O405 O -0.3233(6) 0.7786(5) 0.3680(2) 0.0290(15) Uani 1 1 d . U . . .
C406 C -0.5072(7) 1.0186(7) 0.4988(3) 0.0262(19) Uani 1 1 d D U . . .
H40K H -0.550507 1.080773 0.502091 0.031 Uiso 1 1 calc R U . . .
H40L H -0.476887 0.994093 0.524268 0.031 Uiso 1 1 calc R U . . .
O406 O -0.4297(6) 0.9683(5) 0.3888(2) 0.0286(15) Uani 1 1 d . U . . .
C407 C -0.0977(9) 0.6483(8) 0.4264(3) 0.035(2) Uani 1 1 d . U . . .
H40M H -0.059858 0.589322 0.416385 0.042 Uiso 1 1 calc R U . . .
H40N H -0.080938 0.647783 0.454149 0.042 Uiso 1 1 calc R U . . .
C408 C -0.0529(8) 0.7363(7) 0.3975(3) 0.0240(19) Uani 1 1 d . U . . .
H40O H 0.026972 0.726181 0.390943 0.029 Uiso 1 1 calc R U . . .
H40P H -0.082329 0.746812 0.371489 0.029 Uiso 1 1 calc R U . . .
C409 C -0.0711(11) 0.9072(9) 0.3902(4) 0.046(3) Uani 1 1 d . U . . .
H40Q H -0.118740 0.913333 0.369356 0.056 Uiso 1 1 calc R U . . .
H40R H 0.004753 0.905713 0.375691 0.056 Uiso 1 1 calc R U . . .
C410 C -0.0963(9) 0.9906(8) 0.4118(4) 0.040(3) Uani 1 1 d . U . . .
H41A H -0.045697 0.986213 0.431435 0.048 Uiso 1 1 calc R U . . .
H41B H -0.085685 1.049901 0.391582 0.048 Uiso 1 1 calc R U . . .
C411 C -0.2380(9) 1.0842(7) 0.4497(3) 0.030(2) Uani 1 1 d . U . . .
H41C H -0.251150 1.137646 0.427312 0.036 Uiso 1 1 calc R U . . .
H41D H -0.181755 1.100613 0.463547 0.036 Uiso 1 1 calc R U . . .
C412 C -0.3440(8) 1.0708(7) 0.4810(3) 0.028(2) Uani 1 1 d D U . . .
H41E H -0.326503 1.027814 0.506093 0.033 Uiso 1 1 calc R U . . .
H41F H -0.374397 1.133922 0.488979 0.033 Uiso 1 1 calc R U . . .
C413 C -0.2468(10) 0.6221(9) 0.3936(4) 0.043(3) Uani 1 1 d . U . . .
H41G H -0.261127 0.553766 0.399441 0.052 Uiso 1 1 calc R U . . .
H41H H -0.185093 0.628588 0.370632 0.052 Uiso 1 1 calc R U . . .
C414 C -0.3439(9) 0.6805(8) 0.3794(3) 0.030(2) Uani 1 1 d . U . . .
H41I H -0.360674 0.656370 0.355620 0.036 Uiso 1 1 calc R U . . .
H41J H -0.407112 0.674563 0.401807 0.036 Uiso 1 1 calc R U . . .
C415 C -0.4042(8) 0.8386(7) 0.3515(3) 0.0222(18) Uani 1 1 d . U . . .
H41K H -0.474871 0.824720 0.368559 0.027 Uiso 1 1 calc R U . . .
H41L H -0.404902 0.824894 0.323569 0.027 Uiso 1 1 calc R U . . .
C416 C -0.3911(8) 0.9413(7) 0.3488(3) 0.0236(19) Uani 1 1 d . U . . .
H41M H -0.313870 0.952264 0.339975 0.028 Uiso 1 1 calc R U . . .
H41N H -0.432890 0.980502 0.328441 0.028 Uiso 1 1 calc R U . . .
C417 C -0.4006(9) 1.0624(8) 0.3876(3) 0.034(2) Uani 1 1 d . U . . .
H41O H -0.427357 1.107437 0.364645 0.040 Uiso 1 1 calc R U . . .
H41P H -0.321055 1.062063 0.383955 0.040 Uiso 1 1 calc R U . . .
C418 C -0.4546(9) 1.0919(8) 0.4291(3) 0.034(2) Uani 1 1 d D U . . .
H41Q H -0.438361 1.158152 0.429150 0.041 Uiso 1 1 calc R U . . .
H41R H -0.533876 1.093623 0.431038 0.041 Uiso 1 1 calc R U . . .

loop_
_atom_site_aniso_label
_atom_site_aniso_U_11
_atom_site_aniso_U_22
_atom_site_aniso_U_33
_atom_site_aniso_U_23
_atom_site_aniso_U_13
_atom_site_aniso_U_12
V8 0.0209(6) 0.0131(5) 0.0135(5) -0.0011(4) -0.0039(4) -0.0053(5)
C801 0.017(2) 0.013(2) 0.016(2) -0.0004(18) -0.0053(18) -0.0031(19)
N801 0.020(2) 0.014(2) 0.016(2) -0.0005(17) -0.0041(18) -0.0060(18)
O801 0.045(3) 0.034(3) 0.029(3) -0.007(2) -0.010(2) -0.003(2)
C802 0.022(3) 0.020(3) 0.025(3) -0.004(2) -0.007(2) -0.004(2)
N802 0.025(3) 0.022(2) 0.028(3) -0.0012(19) -0.0009(19) -0.003(2)
C803 0.030(3) 0.028(3) 0.032(3) -0.005(2) -0.006(2) -0.002(2)
N803 0.020(2) 0.016(2) 0.017(2) -0.0017(18) -0.0036(18) -0.0045(19)
C804 0.040(3) 0.036(3) 0.040(3) -0.005(2) -0.005(2) -0.004(2)
N804 0.020(2) 0.016(2) 0.022(2) -0.0006(18) -0.0064(18) -0.0026(19)
C805 0.032(3) 0.031(3) 0.034(3) -0.005(2) -0.003(2) -0.004(2)
N805 0.020(2) 0.016(2) 0.019(2) -0.0034(18) -0.0059(18) -0.0011(19)
C806 0.027(3) 0.025(3) 0.029(3) -0.003(2) 0.000(2) -0.002(2)
N806 0.013(2) 0.014(2) 0.017(2) -0.0007(17) -0.0060(17) -0.0025(18)
C807 0.020(3) 0.016(2) 0.021(3) -0.0016(19) -0.0040(19) -0.003(2)
N807 0.019(2) 0.014(2) 0.017(2) 0.0000(17) -0.0042(18) -0.0052(18)
C808 0.024(3) 0.022(3) 0.023(3) -0.004(2) -0.005(2) -0.005(2)
N808 0.015(2) 0.012(2) 0.015(2) -0.0019(17) -0.0033(17) -0.0042(18)
C809 0.027(3) 0.028(3) 0.029(3) -0.003(2) -0.002(2) -0.005(2)
C810 0.026(3) 0.023(3) 0.027(3) -0.001(2) -0.005(2) -0.001(2)
C811 0.034(3) 0.034(3) 0.038(3) -0.005(2) -0.004(2) -0.003(2)
C812 0.029(3) 0.027(3) 0.032(3) -0.001(2) -0.001(2) -0.007(2)
C813 0.028(3) 0.020(3) 0.029(3) 0.001(2) -0.001(2) -0.006(2)
C814 0.022(3) 0.017(3) 0.021(3) -0.0027(19) -0.0027(19) -0.004(2)
C815 0.018(2) 0.017(2) 0.019(2) -0.0002(19) -0.0037(19) -0.005(2)
C816 0.015(2) 0.015(2) 0.015(2) -0.0020(18) -0.0057(18) -0.0031(19)
C817 0.017(2) 0.013(2) 0.016(2) -0.0009(18) -0.0058(19) -0.0021(19)
C818 0.014(2) 0.012(2) 0.018(2) 0.0017(18) -0.0062(18) -0.0023(19)
C819 0.012(2) 0.010(2) 0.017(2) -0.0003(18) -0.0030(18) -0.0023(18)
C820 0.015(2) 0.011(2) 0.021(2) -0.0021(18) -0.0015(18) 0.0002(19)
C821 0.018(3) 0.020(3) 0.025(3) -0.001(2) 0.0005(19) -0.001(2)
C822 0.016(2) 0.014(2) 0.021(2) 0.0007(19) -0.0026(19) -0.0015(19)
C823 0.016(2) 0.016(2) 0.019(2) 0.0021(19) -0.0077(19) -0.0011(19)
C824 0.015(2) 0.013(2) 0.017(2) 0.0005(18) -0.0063(18) -0.0021(19)
C825 0.012(2) 0.011(2) 0.014(2) 0.0019(18) -0.0029(18) -0.0025(19)
C826 0.015(2) 0.015(2) 0.018(2) 0.0016(19) -0.0049(18) -0.0026(19)
C827 0.011(2) 0.014(2) 0.019(2) -0.0013(18) -0.0004(18) -0.0003(19)
C828 0.017(3) 0.019(3) 0.022(3) 0.0012(19) 0.0027(19) -0.004(2)
C829 0.026(3) 0.021(3) 0.028(3) -0.002(2) -0.004(2) -0.007(2)
C830 0.028(3) 0.024(3) 0.028(3) -0.003(2) -0.006(2) -0.006(2)
C831 0.018(3) 0.017(2) 0.019(2) 0.0014(19) -0.0058(19) -0.007(2)
C832 0.019(3) 0.015(2) 0.017(2) -0.0008(19) -0.0052(19) -0.004(2)
V5 0.0054(6) 0.0101(6) 0.0131(6) -0.0018(5) -0.0057(4) 0.0043(5)
C501 0.013(2) 0.013(2) 0.013(2) -0.0045(18) -0.0031(18) -0.0029(19)
N501 0.014(2) 0.011(2) 0.013(2) -0.0027(17) -0.0008(17) -0.0009(17)
O501 0.015(2) 0.015(2) 0.020(3) -0.001(2) -0.009(2) 0.002(2)
C502 0.015(2) 0.015(2) 0.013(2) -0.0039(18) -0.0032(18) 0.0007(19)
N502 0.013(2) 0.010(2) 0.012(2) -0.0043(16) -0.0035(16) -0.0016(17)
C503 0.017(2) 0.017(2) 0.014(2) -0.0061(18) -0.0014(18) -0.0019(19)
N503 0.008(2) 0.009(2) 0.011(2) -0.0026(16) -0.0009(16) 0.0007(17)
C504 0.023(3) 0.023(3) 0.021(3) -0.006(2) -0.0009(19) -0.001(2)
N504 0.012(2) 0.014(2) 0.015(2) -0.0016(17) -0.0008(17) 0.0000(18)
C505 0.029(3) 0.026(3) 0.028(3) -0.010(2) -0.003(2) -0.001(2)
N505 0.007(2) 0.007(2) 0.0081(19) -0.0012(16) -0.0007(15) 0.0017(16)
C506 0.023(3) 0.019(3) 0.023(3) -0.004(2) -0.005(2) -0.002(2)
N506 0.018(2) 0.018(2) 0.019(2) -0.0056(18) -0.0040(18) -0.0017(19)
C507 0.017(2) 0.013(2) 0.013(2) -0.0034(18) -0.0023(18) -0.0016(19)
N507 0.010(2) 0.011(2) 0.013(2) -0.0010(16) -0.0009(16) -0.0025(17)
C508 0.016(2) 0.016(2) 0.018(2) -0.0024(19) -0.0043(19) 0.0020(19)
N508 0.013(2) 0.014(2) 0.012(2) -0.0007(17) 0.0007(16) -0.0007(18)
C509 0.012(2) 0.012(2) 0.013(2) -0.0002(18) -0.0052(18) -0.0020(19)
C510 0.014(2) 0.012(2) 0.015(2) -0.0007(18) -0.0033(18) 0.0002(19)
C511 0.018(3) 0.017(2) 0.021(3) -0.0020(19) 0.0017(19) -0.003(2)
C512 0.022(3) 0.018(3) 0.027(3) -0.0010(19) -0.003(2) -0.004(2)
C513 0.023(3) 0.023(3) 0.028(3) -0.001(2) 0.000(2) -0.006(2)
C514 0.016(2) 0.015(2) 0.020(2) 0.0003(19) -0.0029(19) -0.0020(19)
C515 0.013(2) 0.012(2) 0.014(2) 0.0013(18) -0.0043(18) 0.0007(19)
C516 0.013(2) 0.011(2) 0.012(2) 0.0011(18) -0.0045(18) -0.0018(19)
C517 0.011(2) 0.011(2) 0.011(2) -0.0035(18) -0.0016(17) 0.0015(18)
C518 0.008(2) 0.010(2) 0.011(2) -0.0020(17) -0.0020(17) 0.0011(18)
C519 0.016(2) 0.017(2) 0.022(3) -0.0036(19) 0.0027(19) -0.0025(19)
C520 0.015(2) 0.018(2) 0.022(2) -0.0062(19) 0.0016(18) -0.0020(19)
C521 0.020(3) 0.018(3) 0.027(3) -0.0070(19) 0.0000(19) 0.002(2)
C522 0.012(2) 0.011(2) 0.018(2) -0.0053(18) -0.0010(18) -0.0024(18)
C523 0.011(2) 0.013(2) 0.013(2) -0.0042(18) -0.0053(18) 0.0007(19)
C524 0.013(2) 0.012(2) 0.013(2) -0.0030(18) -0.0033(18) -0.0010(19)
C525 0.012(2) 0.012(2) 0.011(2) -0.0012(17) -0.0037(17) -0.0002(18)
C526 0.018(2) 0.017(2) 0.016(2) -0.0010(18) -0.0045(18) -0.0034(19)
C527 0.025(3) 0.021(3) 0.023(3) -0.006(2) -0.004(2) -0.003(2)
C528 0.029(3) 0.024(3) 0.027(3) -0.003(2) -0.002(2) -0.005(2)
C529 0.026(3) 0.021(3) 0.020(3) -0.0010(19) 0.0013(19) -0.006(2)
C530 0.019(3) 0.019(3) 0.017(2) -0.0008(19) -0.0026(19) -0.003(2)
C531 0.017(2) 0.016(2) 0.016(2) -0.0030(19) -0.0049(18) -0.0023(19)
C532 0.012(2) 0.012(2) 0.012(2) -0.0010(18) -0.0021(17) -0.0017(19)
V2 0.0295(8) 0.0217(7) 0.0156(7) -0.0043(6) 0.0013(6) -0.0046(6)
C201 0.025(3) 0.026(3) 0.024(3) -0.003(2) -0.005(2) -0.002(2)
N201 0.023(2) 0.020(2) 0.021(2) -0.0049(19) -0.0032(18) 0.0000(19)
O201 0.031(3) 0.026(3) 0.015(3) -0.004(2) -0.004(2) -0.004(2)
C202 0.020(3) 0.021(3) 0.020(3) -0.0014(19) -0.0040(19) -0.004(2)
N202 0.023(2) 0.020(2) 0.022(2) -0.0052(19) -0.0036(18) -0.0062(19)
C203 0.031(3) 0.029(3) 0.027(3) -0.006(2) -0.002(2) -0.004(2)
N203 0.024(2) 0.021(2) 0.023(2) -0.0036(19) -0.0026(19) -0.0013(19)
C204 0.037(3) 0.031(3) 0.034(3) -0.004(2) -0.002(2) -0.007(2)
N204 0.020(2) 0.020(2) 0.021(2) -0.0016(18) -0.0026(18) -0.0048(19)
C205 0.035(3) 0.029(3) 0.033(3) -0.003(2) -0.003(2) -0.005(2)
N205 0.024(2) 0.022(2) 0.022(2) -0.0046(19) -0.0014(19) -0.0014(19)
C206 0.031(3) 0.026(3) 0.028(3) -0.006(2) -0.003(2) -0.005(2)
N206 0.021(2) 0.022(2) 0.022(2) -0.0026(19) -0.0037(18) -0.0014(19)
C207 0.026(3) 0.024(3) 0.023(3) -0.005(2) -0.002(2) -0.005(2)
N207 0.018(2) 0.020(2) 0.017(2) -0.0024(18) -0.0028(18) -0.0002(19)
C208 0.026(3) 0.025(3) 0.023(3) -0.005(2) -0.003(2) -0.004(2)
N208 0.027(3) 0.025(2) 0.023(2) -0.0047(19) -0.0042(19) -0.003(2)
C209 0.024(3) 0.022(3) 0.023(3) -0.008(2) -0.001(2) -0.001(2)
C210 0.027(3) 0.024(3) 0.025(3) -0.007(2) -0.006(2) -0.004(2)
C211 0.035(3) 0.036(3) 0.036(3) -0.008(2) -0.006(2) -0.005(2)
C212 0.038(3) 0.035(3) 0.042(3) -0.010(2) -0.003(2) -0.003(2)
C213 0.046(4) 0.045(4) 0.049(4) -0.010(2) -0.003(2) -0.003(2)
C214 0.033(3) 0.033(3) 0.036(3) -0.007(2) -0.002(2) -0.006(2)
C215 0.026(3) 0.025(3) 0.027(3) -0.005(2) -0.005(2) -0.005(2)
C216 0.025(3) 0.023(3) 0.024(3) -0.004(2) -0.004(2) -0.003(2)
C217 0.023(3) 0.022(3) 0.020(3) -0.004(2) -0.003(2) -0.002(2)
C218 0.025(3) 0.024(3) 0.023(3) -0.003(2) -0.005(2) -0.003(2)
C219 0.030(3) 0.029(3) 0.031(3) -0.006(2) -0.003(2) -0.001(2)
C220 0.032(3) 0.029(3) 0.034(3) -0.003(2) -0.003(2) -0.004(2)
C221 0.043(4) 0.040(4) 0.045(4) -0.005(2) -0.005(2) -0.005(2)
C222 0.029(3) 0.027(3) 0.030(3) -0.003(2) -0.001(2) -0.002(2)
C223 0.026(3) 0.026(3) 0.026(3) -0.002(2) -0.006(2) -0.003(2)
C224 0.023(3) 0.021(3) 0.021(3) -0.004(2) -0.005(2) -0.002(2)
C225 0.019(2) 0.015(2) 0.016(2) -0.0038(19) -0.0036(19) -0.001(2)
C226 0.024(3) 0.025(3) 0.021(3) -0.003(2) -0.008(2) -0.003(2)
C227 0.027(3) 0.023(3) 0.023(3) -0.006(2) -0.004(2) -0.005(2)
C228 0.028(3) 0.024(3) 0.027(3) -0.007(2) -0.004(2) 0.001(2)
C229 0.029(3) 0.027(3) 0.027(3) -0.009(2) -0.002(2) -0.001(2)
C230 0.028(3) 0.029(3) 0.027(3) -0.003(2) -0.003(2) -0.005(2)
C231 0.022(3) 0.021(3) 0.021(3) -0.005(2) -0.0035(19) -0.003(2)
C232 0.023(3) 0.021(3) 0.021(3) -0.004(2) -0.003(2) -0.002(2)
Cs1 0.0372(3) 0.0252(3) 0.0252(3) -0.0053(2) -0.0020(2) -0.0085(3)
C101 0.041(3) 0.038(3) 0.037(3) -0.007(2) -0.005(2) -0.002(2)
N101 0.025(2) 0.025(2) 0.023(2) -0.0070(19) -0.0032(19) 0.001(2)
O101 0.035(2) 0.030(2) 0.029(2) -0.0074(18) -0.0039(18) -0.0049(19)
C102 0.036(3) 0.034(3) 0.032(3) -0.008(2) -0.005(2) -0.003(2)
N102 0.029(3) 0.030(3) 0.030(3) -0.005(2) -0.0012(19) -0.009(2)
O102 0.033(2) 0.028(2) 0.034(2) -0.0071(19) -0.0038(18) -0.0042(19)
C103 0.038(3) 0.034(3) 0.036(3) -0.009(2) -0.010(2) -0.004(2)
O103 0.027(2) 0.024(2) 0.024(2) -0.0028(18) -0.0028(18) -0.0005(18)
C104 0.036(3) 0.032(3) 0.037(3) -0.007(2) -0.007(2) -0.006(2)
O104 0.033(2) 0.031(2) 0.031(2) -0.0047(18) -0.0063(18) -0.0065(19)
C105 0.038(3) 0.034(3) 0.038(3) -0.004(2) -0.006(2) -0.010(2)
O105 0.033(2) 0.026(2) 0.030(2) -0.0060(18) -0.0027(18) -0.0030(19)
C106 0.036(3) 0.036(3) 0.038(3) -0.006(2) -0.003(2) -0.009(2)
O106 0.034(2) 0.032(2) 0.033(2) -0.0079(19) -0.0033(19) -0.0053(19)
C107 0.028(3) 0.028(3) 0.027(3) -0.004(2) -0.003(2) -0.003(2)
C108 0.031(3) 0.032(3) 0.033(3) -0.003(2) -0.005(2) -0.003(2)
C109 0.035(3) 0.033(3) 0.036(3) -0.003(2) -0.007(2) -0.002(2)
C110 0.027(3) 0.022(3) 0.026(3) -0.001(2) -0.003(2) -0.005(2)
C111 0.033(3) 0.033(3) 0.030(3) -0.003(2) -0.004(2) -0.005(2)
C112 0.044(3) 0.042(3) 0.043(3) -0.004(2) -0.004(2) -0.007(2)
C113 0.036(3) 0.034(3) 0.033(3) -0.003(2) -0.004(2) -0.005(2)
C114 0.033(3) 0.028(3) 0.033(3) -0.005(2) -0.004(2) -0.005(2)
C115 0.036(3) 0.030(3) 0.032(3) -0.006(2) -0.006(2) -0.001(2)
C116 0.035(3) 0.030(3) 0.033(3) -0.004(2) -0.009(2) 0.000(2)
C117 0.033(3) 0.035(3) 0.038(3) -0.009(2) -0.006(2) -0.002(2)
C118 0.028(3) 0.032(3) 0.030(3) -0.007(2) 0.000(2) -0.008(2)
Cs7 0.0076(2) 0.0060(2) 0.0246(2) -0.00207(18) -0.00599(17) 0.00111(17)
C701 0.017(2) 0.014(2) 0.015(2) 0.0005(18) -0.0030(18) -0.0024(19)
N701 0.018(2) 0.015(2) 0.016(2) -0.0029(17) -0.0037(17) 0.0014(18)
O701 0.020(2) 0.013(2) 0.018(2) -0.0023(16) 0.0018(16) 0.0008(17)
C702 0.021(3) 0.011(2) 0.020(2) 0.0001(18) -0.0030(19) 0.0006(19)
N702 0.018(2) 0.022(2) 0.022(2) -0.0032(18) -0.0034(18) -0.0071(19)
O702 0.0120(19) 0.017(2) 0.0176(19) -0.0023(16) -0.0049(15) 0.0026(16)
C703 0.022(3) 0.014(2) 0.018(2) -0.0047(19) -0.0050(19) 0.0023(19)
O703 0.0123(19) 0.0129(19) 0.017(2) -0.0005(16) -0.0040(15) 0.0022(16)
C704 0.019(3) 0.019(3) 0.021(2) -0.0022(19) -0.0047(19) 0.005(2)
O704 0.017(2) 0.021(2) 0.018(2) -0.0004(16) -0.0037(16) -0.0028(17)
C705 0.020(3) 0.025(3) 0.029(3) -0.007(2) -0.002(2) -0.002(2)
O705 0.025(2) 0.020(2) 0.022(2) -0.0050(17) -0.0097(17) -0.0021(17)
C706 0.025(3) 0.030(3) 0.029(3) -0.004(2) 0.001(2) -0.006(2)
O706 0.024(2) 0.018(2) 0.027(2) -0.0063(17) -0.0062(17) -0.0055(17)
C707 0.015(2) 0.014(2) 0.015(2) 0.0002(18) 0.0014(18) -0.0011(19)
C708 0.014(2) 0.017(2) 0.017(2) -0.0017(19) -0.0003(18) 0.0014(19)
C709 0.016(2) 0.014(2) 0.021(2) -0.0007(19) -0.0047(18) 0.0013(19)
C710 0.023(3) 0.020(3) 0.023(3) -0.001(2) -0.006(2) -0.002(2)
C711 0.026(3) 0.025(3) 0.024(3) -0.001(2) -0.003(2) -0.003(2)
C712 0.023(3) 0.023(3) 0.026(3) -0.002(2) -0.001(2) -0.007(2)
C713 0.024(3) 0.022(3) 0.019(2) -0.0051(19) -0.0027(19) -0.001(2)
C714 0.025(3) 0.020(3) 0.020(2) -0.0050(19) -0.0049(19) 0.000(2)
C715 0.024(3) 0.020(3) 0.024(3) -0.006(2) -0.010(2) 0.000(2)
C716 0.019(2) 0.015(2) 0.023(2) -0.0051(19) -0.0089(19) -0.0029(19)
C717 0.032(3) 0.028(3) 0.032(3) -0.006(2) -0.007(2) -0.007(2)
C718 0.033(3) 0.036(3) 0.038(3) -0.004(2) -0.006(2) -0.009(2)
Cs9 0.0340(3) 0.0196(3) 0.0189(3) -0.0017(2) -0.0034(2) -0.0088(2)
C901 0.039(3) 0.039(3) 0.037(3) -0.003(2) -0.004(2) -0.006(2)
N901 0.034(3) 0.033(3) 0.036(3) -0.003(2) -0.006(2) -0.006(2)
O901 0.030(2) 0.028(2) 0.023(2) -0.0017(18) -0.0074(18) -0.0085(19)
C902 0.032(3) 0.032(3) 0.026(3) -0.002(2) -0.004(2) -0.004(2)
N902 0.042(3) 0.040(3) 0.038(3) -0.004(2) -0.006(2) -0.003(2)
O902 0.032(2) 0.024(2) 0.029(2) -0.0052(18) -0.0043(18) -0.0071(19)
C903 0.031(3) 0.031(3) 0.028(3) -0.007(2) -0.008(2) -0.004(2)
O903 0.029(2) 0.017(2) 0.028(2) -0.0009(17) -0.0069(18) -0.0042(18)
C904 0.024(3) 0.024(3) 0.028(3) -0.006(2) -0.005(2) -0.005(2)
O904 0.038(3) 0.032(2) 0.036(2) -0.0089(19) -0.0049(19) 0.002(2)
C905 0.035(3) 0.032(3) 0.036(3) -0.003(2) -0.006(2) -0.009(2)
O905 0.026(2) 0.023(2) 0.036(2) -0.0052(18) -0.0044(18) -0.0001(18)
C906 0.045(4) 0.045(4) 0.044(3) -0.004(2) -0.004(2) -0.006(2)
O906 0.038(3) 0.032(2) 0.033(2) -0.0069(19) -0.0088(19) -0.003(2)
C907 0.036(3) 0.031(3) 0.035(3) 0.001(2) -0.005(2) -0.006(2)
C908 0.033(3) 0.028(3) 0.033(3) -0.001(2) -0.007(2) -0.005(2)
C909 0.033(3) 0.028(3) 0.034(3) -0.006(2) -0.008(2) -0.001(2)
C910 0.032(3) 0.028(3) 0.032(3) -0.008(2) -0.005(2) -0.001(2)
C911 0.039(3) 0.038(3) 0.040(3) -0.010(2) -0.003(2) 0.000(2)
C912 0.041(3) 0.038(3) 0.037(3) -0.006(2) -0.003(2) -0.003(2)
C913 0.030(3) 0.032(3) 0.033(3) 0.000(2) -0.006(2) -0.007(2)
C914 0.025(3) 0.031(3) 0.033(3) -0.003(2) -0.006(2) -0.005(2)
C915 0.033(3) 0.033(3) 0.038(3) -0.005(2) -0.011(2) 0.000(2)
C916 0.032(3) 0.031(3) 0.034(3) -0.006(2) -0.013(2) 0.000(2)
C917 0.039(3) 0.037(3) 0.038(3) -0.007(2) -0.007(2) -0.002(2)
C918 0.041(3) 0.036(3) 0.035(3) -0.005(2) -0.004(2) -0.004(2)
Cs3 0.0406(4) 0.0304(3) 0.0314(3) -0.0066(3) -0.0030(3) -0.0084(3)
C301 0.046(3) 0.041(3) 0.041(3) -0.005(2) -0.009(2) -0.004(2)
N301 0.039(3) 0.033(3) 0.032(3) -0.006(2) -0.009(2) -0.003(2)
O301 0.035(2) 0.032(2) 0.035(2) -0.0021(19) -0.0036(19) -0.0094(19)
C302 0.039(3) 0.032(3) 0.034(3) -0.002(2) -0.005(2) -0.007(2)
N302 0.043(3) 0.042(3) 0.040(3) -0.006(2) -0.012(2) -0.002(2)
O302 0.040(3) 0.043(3) 0.037(3) -0.006(2) -0.007(2) -0.005(2)
C303 0.050(4) 0.051(4) 0.047(4) -0.006(2) -0.006(2) -0.009(2)
O303 0.036(2) 0.035(2) 0.031(2) -0.0056(19) -0.0049(19) -0.0030(19)
C304 0.035(3) 0.042(3) 0.035(3) -0.005(2) -0.008(2) -0.006(2)
O304 0.047(3) 0.039(3) 0.049(3) -0.008(2) -0.011(2) -0.005(2)
C305 0.056(4) 0.059(4) 0.054(4) -0.010(2) -0.010(2) -0.004(2)
O305 0.031(2) 0.032(2) 0.030(2) -0.0023(18) -0.0110(18) -0.0030(19)
C306 0.046(3) 0.045(3) 0.042(3) -0.007(2) -0.010(2) -0.001(2)
O306 0.038(2) 0.032(2) 0.030(2) -0.0063(19) -0.0054(19) -0.0032(19)
C307 0.037(3) 0.038(3) 0.034(3) -0.008(2) -0.011(2) -0.001(2)
C308 0.050(4) 0.052(4) 0.049(4) -0.011(2) -0.009(2) -0.005(2)
C309 0.039(3) 0.038(3) 0.037(3) -0.004(2) -0.004(2) -0.007(2)
C310 0.039(3) 0.038(3) 0.039(3) -0.003(2) -0.006(2) -0.009(2)
C311 0.049(4) 0.042(3) 0.045(3) -0.007(2) -0.009(2) -0.007(2)
C312 0.043(3) 0.040(3) 0.039(3) -0.007(2) -0.010(2) -0.003(2)
C313 0.030(3) 0.025(3) 0.025(3) -0.005(2) -0.009(2) -0.001(2)
C314 0.033(3) 0.032(3) 0.029(3) -0.006(2) -0.007(2) -0.003(2)
C315 0.037(3) 0.035(3) 0.033(3) -0.006(2) -0.010(2) -0.003(2)
C316 0.046(3) 0.047(4) 0.042(3) -0.006(2) -0.010(2) -0.003(2)
C317 0.046(4) 0.043(4) 0.044(4) -0.004(2) -0.009(2) -0.006(2)
C318 0.055(4) 0.050(4) 0.051(4) -0.008(2) -0.012(2) -0.003(2)
Cs6 0.0092(2) 0.0066(2) 0.0195(2) 0.00016(17) -0.00657(17) 0.00099(17)
C601 0.012(2) 0.014(2) 0.017(2) 0.0025(18) 0.0008(18) -0.0034(19)
N601 0.013(2) 0.009(2) 0.011(2) -0.0006(16) 0.0025(16) 0.0008(17)
O601 0.022(2) 0.015(2) 0.024(2) -0.0031(17) -0.0037(17) -0.0061(17)
C602 0.018(2) 0.015(2) 0.022(2) -0.0015(19) -0.0062(19) -0.0036(19)
N602 0.020(2) 0.017(2) 0.022(2) 0.0011(18) -0.0041(18) -0.0070(19)
O602 0.027(2) 0.027(2) 0.022(2) -0.0031(17) -0.0061(17) -0.0084(18)
C603 0.025(3) 0.023(3) 0.026(3) -0.008(2) -0.006(2) -0.003(2)
O603 0.018(2) 0.019(2) 0.021(2) -0.0053(16) -0.0051(16) 0.0022(17)
C604 0.028(3) 0.030(3) 0.025(3) -0.008(2) -0.008(2) -0.005(2)
O604 0.031(2) 0.024(2) 0.031(2) -0.0052(18) -0.0091(18) -0.0056(19)
C605 0.038(3) 0.038(3) 0.033(3) -0.004(2) -0.007(2) -0.004(2)
O605 0.019(2) 0.016(2) 0.019(2) -0.0010(16) -0.0124(16) -0.0008(17)
C606 0.028(3) 0.032(3) 0.027(3) 0.001(2) -0.002(2) -0.007(2)
O606 0.024(2) 0.026(2) 0.034(2) -0.0008(18) -0.0096(18) -0.0019(18)
C607 0.026(3) 0.025(3) 0.023(3) -0.003(2) 0.002(2) 0.000(2)
C608 0.024(3) 0.026(3) 0.028(3) -0.006(2) -0.001(2) 0.001(2)
C609 0.031(3) 0.028(3) 0.032(3) -0.008(2) -0.009(2) 0.004(2)
C610 0.027(3) 0.023(3) 0.027(3) -0.005(2) -0.009(2) 0.001(2)
C611 0.028(3) 0.024(3) 0.030(3) 0.000(2) -0.010(2) -0.005(2)
C612 0.028(3) 0.026(3) 0.031(3) 0.004(2) -0.007(2) -0.006(2)
C613 0.023(3) 0.015(2) 0.017(2) 0.0018(18) -0.0026(19) -0.001(2)
C614 0.020(2) 0.015(2) 0.015(2) -0.0012(18) -0.0060(18) 0.0005(19)
C615 0.017(2) 0.016(2) 0.020(2) -0.0018(18) -0.0100(19) -0.0015(19)
C616 0.023(3) 0.025(3) 0.033(3) -0.004(2) -0.012(2) -0.001(2)
C617 0.034(3) 0.039(3) 0.039(3) -0.005(2) -0.008(2) -0.004(2)
C618 0.033(3) 0.036(3) 0.039(3) -0.002(2) -0.004(2) -0.008(2)
Cs4 0.0196(3) 0.0212(3) 0.0274(3) -0.0010(2) -0.0077(2) -0.0035(2)
C401 0.030(3) 0.022(3) 0.024(3) -0.002(2) -0.008(2) -0.002(2)
N401 0.034(3) 0.029(3) 0.025(2) -0.0049(19) -0.0113(19) -0.002(2)
O401 0.035(3) 0.035(2) 0.035(2) -0.0032(19) -0.0062(19) -0.0100(19)
C402 0.038(3) 0.033(3) 0.034(3) -0.001(2) -0.008(2) -0.004(2)
N402 0.032(3) 0.027(3) 0.027(3) -0.0055(19) -0.0101(19) 0.000(2)
O402 0.025(2) 0.029(2) 0.023(2) -0.0034(17) -0.0076(17) -0.0036(18)
C403 0.025(3) 0.029(3) 0.023(3) -0.002(2) -0.004(2) -0.010(2)
O403 0.030(2) 0.030(2) 0.026(2) -0.0043(18) -0.0058(18) -0.0067(19)
C404 0.026(3) 0.033(3) 0.029(3) -0.002(2) -0.006(2) -0.005(2)
O404 0.031(2) 0.029(2) 0.036(2) -0.0026(18) -0.0088(18) -0.0092(19)
C405 0.023(3) 0.030(3) 0.021(3) -0.003(2) -0.0060(19) 0.002(2)
O405 0.030(2) 0.029(2) 0.030(2) -0.0028(18) -0.0129(18) -0.0024(19)
C406 0.027(3) 0.027(3) 0.025(3) -0.003(2) -0.008(2) 0.001(2)
O406 0.032(2) 0.028(2) 0.025(2) -0.0040(18) -0.0076(18) 0.0010(19)
C407 0.035(3) 0.038(3) 0.033(3) -0.009(2) -0.012(2) 0.000(2)
C408 0.024(3) 0.028(3) 0.021(3) -0.005(2) -0.0048(19) -0.003(2)
C409 0.047(4) 0.046(4) 0.044(3) -0.004(2) -0.004(2) -0.007(2)
C410 0.042(3) 0.040(3) 0.039(3) -0.005(2) -0.007(2) -0.008(2)
C411 0.035(3) 0.026(3) 0.031(3) -0.004(2) -0.009(2) -0.007(2)
C412 0.031(3) 0.027(3) 0.028(3) -0.007(2) -0.010(2) -0.002(2)
C413 0.046(3) 0.043(3) 0.043(3) -0.008(2) -0.011(2) -0.004(2)
C414 0.032(3) 0.031(3) 0.028(3) -0.005(2) -0.008(2) -0.006(2)
C415 0.022(3) 0.024(3) 0.022(3) -0.004(2) -0.0078(19) -0.002(2)
C416 0.026(3) 0.025(3) 0.020(3) -0.0016(19) -0.0066(19) -0.001(2)
C417 0.036(3) 0.032(3) 0.034(3) -0.002(2) -0.011(2) -0.004(2)
C418 0.038(3) 0.032(3) 0.033(3) -0.004(2) -0.012(2) -0.001(2)

loop_
_atom_type_symbol
_atom_type_description
_atom_type_scat_dispersion_real
_atom_type_scat_dispersion_imag
_atom_type_scat_source
C C 0.0033 0.0016 'International Tables Vol C Tables 4.2.6.8 and 6.1.1.4'
H H 0.0000 0.0000 'International Tables Vol C Tables 4.2.6.8 and 6.1.1.4'
Cs Cs -0.3680 2.1192 'International Tables Vol C Tables 4.2.6.8 and 6.1.1.4'
N N 0.0061 0.0033 'International Tables Vol C Tables 4.2.6.8 and 6.1.1.4'
O O 0.0106 0.0060 'International Tables Vol C Tables 4.2.6.8 and 6.1.1.4'
V V 0.3005 0.5294 'International Tables Vol C Tables 4.2.6.8 and 6.1.1.4'

loop_
_exptl_crystal_face_index_h
_exptl_crystal_face_index_k
_exptl_crystal_face_index_l
_exptl_crystal_face_perp_dist
0 -1 -1 0.0691
0 1 1 0.0816
0 0 -1 0.0167
0 0 1 0.0485
-1 0 -1 0.1803
1 0 1 0.2060

loop_
_geom_angle_atom_site_label_1
_geom_angle_atom_site_label_2
_geom_angle_atom_site_label_3
_geom_angle
_geom_angle_site_symmetry_1
_geom_angle_site_symmetry_3
_geom_angle_publ_flag
N801 V8 N803 87.7(3) . . ?
N801 V8 N805 149.2(4) . . ?
N801 V8 N807 86.2(3) . . ?
O801 V8 N801 105.5(3) . . ?
O801 V8 N803 105.6(3) . . ?
O801 V8 N805 105.3(3) . . ?
O801 V8 N807 105.8(3) . . ?
N803 V8 N805 84.9(3) . . ?
N803 V8 N807 148.5(4) . . ?
N807 V8 N805 84.7(3) . . ?
N801 C801 C802 112.8(8) . . ?
N801 C801 N808 128.0(8) . . ?
C802 C801 N808 119.0(8) . . ?
C801 N801 V8 127.3(6) . . ?
C801 N801 C808 106.4(7) . . ?
C808 N801 V8 124.4(6) . . ?
C801 C802 C803 136.1(9) . . ?
C801 C802 C807 103.8(8) . . ?
C803 C802 C807 119.9(9) . . ?
C809 N802 C808 123.2(9) . . ?
C802 C803 H803 120.4 . . ?
C804 C803 C802 119.2(10) . . ?
C804 C803 H803 120.4 . . ?
C809 N803 V8 122.0(6) . . ?
C816 N803 V8 126.1(6) . . ?
C816 N803 C809 107.8(7) . . ?
C803 C804 H804 119.5 . . ?
C803 C804 C805 121.1(11) . . ?
C805 C804 H804 119.5 . . ?
C816 N804 C817 124.8(8) . . ?
C804 C805 H805 118.9 . . ?
C806 C805 C804 122.2(10) . . ?
C806 C805 H805 118.9 . . ?
C817 N805 V8 124.2(6) . . ?
C824 N805 V8 126.1(6) . . ?
C824 N805 C817 108.0(7) . . ?
C805 C806 H806 120.7 . . ?
C805 C806 C807 118.6(10) . . ?
C807 C806 H806 120.7 . . ?
C825 N806 C824 121.5(7) . . ?
C802 C807 C806 119.0(8) . . ?
C808 C807 C802 107.2(8) . . ?
C808 C807 C806 133.8(9) . . ?
C825 N807 V8 126.3(6) . . ?
C825 N807 C832 108.8(7) . . ?
C832 N807 V8 123.2(6) . . ?
N801 C808 C807 109.6(8) . . ?
N802 C808 N801 126.9(9) . . ?
N802 C808 C807 123.4(9) . . ?
C832 N808 C801 119.8(7) . . ?
N802 C809 N803 128.1(9) . . ?
N802 C809 C810 124.3(9) . . ?
N803 C809 C810 107.6(8) . . ?
C811 C810 C809 129.9(10) . . ?
C811 C810 C815 121.3(9) . . ?
C815 C810 C809 108.7(9) . . ?
C810 C811 H811 121.4 . . ?
C812 C811 C810 117.2(10) . . ?
C812 C811 H811 121.4 . . ?
C811 C812 H812 119.7 . . ?
C813 C812 C811 120.6(10) . . ?
C813 C812 H812 119.7 . . ?
C812 C813 H813 119.0 . . ?
C812 C813 C814 122.0(9) . . ?
C814 C813 H813 119.0 . . ?
C813 C814 H814 122.0 . . ?
C815 C814 C813 115.9(9) . . ?
C815 C814 H814 122.0 . . ?
C810 C815 C816 104.1(8) . . ?
C814 C815 C810 122.5(9) . . ?
C814 C815 C816 133.3(9) . . ?
N803 C816 C815 111.7(7) . . ?
N804 C816 N803 128.3(8) . . ?
N804 C816 C815 120.0(8) . . ?
N804 C817 N805 124.7(8) . . ?
N804 C817 C818 128.6(8) . . ?
C818 C817 N805 106.3(7) . . ?
C817 C818 C819 132.3(8) . . ?
C817 C818 C823 109.1(8) . . ?
C819 C818 C823 118.4(8) . . ?
C818 C819 H819 119.9 . . ?
C820 C819 C818 120.2(8) . . ?
C820 C819 H819 119.9 . . ?
C819 C820 H820 119.9 . . ?
C819 C820 C821 120.3(8) . . ?
C821 C820 H820 119.9 . . ?
C820 C821 H821 119.7 . . ?
C822 C821 C820 120.5(8) . . ?
C822 C821 H821 119.7 . . ?
C821 C822 H822 120.5 . . ?
C823 C822 C821 118.9(8) . . ?
C823 C822 H822 120.5 . . ?
C822 C823 C818 121.6(8) . . ?
C822 C823 C824 131.9(8) . . ?
C824 C823 C818 106.4(8) . . ?
N805 C824 N806 125.9(8) . . ?
N805 C824 C823 109.9(8) . . ?
N806 C824 C823 124.1(8) . . ?
N806 C825 N807 130.0(8) . . ?
N806 C825 C826 120.7(8) . . ?
N807 C825 C826 109.2(7) . . ?
C827 C826 C825 132.4(8) . . ?
C827 C826 C831 121.6(8) . . ?
C831 C826 C825 105.9(8) . . ?
C826 C827 H827 120.8 . . ?
C826 C827 C828 118.3(8) . . ?
C828 C827 H827 120.8 . . ?
C827 C828 H828 119.6 . . ?
C827 C828 C829 120.8(8) . . ?
C829 C828 H828 119.6 . . ?
C828 C829 H829 120.2 . . ?
C830 C829 C828 119.7(9) . . ?
C830 C829 H829 120.2 . . ?
C829 C830 H830 120.1 . . ?
C829 C830 C831 119.8(10) . . ?
C831 C830 H830 120.1 . . ?
C826 C831 C830 119.1(9) . . ?
C826 C831 C832 110.7(8) . . ?
C830 C831 C832 130.1(9) . . ?
N807 C832 C831 105.3(7) . . ?
N808 C832 N807 129.0(8) . . ?
N808 C832 C831 125.6(8) . . ?
N501 V5 N505 147.1(3) . . ?
O501 V5 N501 105.4(3) . . ?
O501 V5 N503 105.5(3) . . ?
O501 V5 N505 107.5(3) . . ?
O501 V5 N507 104.9(3) . . ?
N503 V5 N501 86.0(3) . . ?
N503 V5 N505 85.7(3) . . ?
N503 V5 N507 149.6(3) . . ?
N507 V5 N501 85.6(3) . . ?
N507 V5 N505 85.6(3) . . ?
N501 C501 C502 109.6(7) . . ?
N508 C501 N501 126.7(7) . . ?
N508 C501 C502 123.6(8) . . ?
C501 N501 V5 125.3(6) . . ?
C501 N501 C508 108.1(7) . . ?
C508 N501 V5 122.6(5) . . ?
C501 C502 C503 130.1(8) . . ?
C507 C502 C501 107.0(7) . . ?
C507 C502 C503 122.8(8) . . ?
C509 N502 C508 121.7(7) . . ?
C502 C503 H503 121.8 . . ?
C504 C503 C502 116.4(8) . . ?
C504 C503 H503 121.8 . . ?
C509 N503 V5 122.8(5) . . ?
C509 N503 C516 109.6(7) . . ?
C516 N503 V5 126.3(5) . . ?
C503 C504 H504 119.1 . . ?
C503 C504 C505 121.8(8) . . ?
C505 C504 H504 119.1 . . ?
C516 N504 C517 124.0(7) . . ?
C516 N504 Cs4 93.4(5) . . ?
C517 N504 Cs4 78.3(4) . . ?
C504 C505 H505 120.0 . . ?
C506 C505 C504 120.0(9) . . ?
C506 C505 H505 120.0 . . ?
V5 N505 Cs4 107.1(2) . . ?
C517 N505 V5 125.2(5) . . ?
C517 N505 Cs4 64.2(4) . . ?
C524 N505 V5 124.4(5) . . ?
C524 N505 C517 108.8(6) . . ?
C524 N505 Cs4 107.2(4) . . ?
C505 C506 H506 120.0 . . ?
C505 C506 C507 120.1(9) . . ?
C507 C506 H506 120.0 . . ?
C525 N506 C524 121.9(8) . . ?
C502 C507 C506 118.9(8) . . ?
C502 C507 C508 108.7(7) . . ?
C506 C507 C508 132.4(8) . . ?
C525 N507 V5 124.1(5) . . ?
C532 N507 V5 125.4(5) . . ?
C532 N507 C525 109.5(7) . . ?
N502 C508 N501 127.4(8) . . ?
N502 C508 C507 125.9(8) . . ?
C507 C508 N501 106.6(7) . . ?
C532 N508 C501 121.4(7) . . ?
N502 C509 N503 130.6(8) . . ?
N502 C509 C510 120.2(7) . . ?
N503 C509 C510 109.1(7) . . ?
C511 C510 C509 132.8(8) . . ?
C511 C510 C515 122.2(8) . . ?
C515 C510 C509 104.9(7) . . ?
C510 C511 H511 121.0 . . ?
C510 C511 C512 118.0(8) . . ?
C512 C511 H511 121.0 . . ?
C511 C512 H512 119.8 . . ?
C513 C512 C511 120.4(9) . . ?
C513 C512 H512 119.8 . . ?
C512 C513 H513 119.2 . . ?
C514 C513 C512 121.5(9) . . ?
C514 C513 H513 119.2 . . ?
C513 C514 H514 121.4 . . ?
C513 C514 C515 117.2(8) . . ?
C515 C514 H514 121.4 . . ?
C510 C515 C516 108.0(7) . . ?
C514 C515 C510 120.5(8) . . ?
C514 C515 C516 131.4(8) . . ?
N503 C516 C515 108.1(7) . . ?
N503 C516 Cs4 97.2(4) . . ?
N504 C516 N503 127.6(8) . . ?
N504 C516 C515 124.2(8) . . ?
N504 C516 Cs4 66.5(4) . . ?
C515 C516 Cs4 112.3(5) . . ?
N504 C517 N505 127.6(7) . . ?
N504 C517 C518 124.0(7) . . ?
N504 C517 Cs4 79.0(5) . . ?
N505 C517 C518 108.3(7) . . ?
N505 C517 Cs4 94.7(4) . . ?
C518 C517 Cs4 95.8(5) . . ?
C517 C518 C519 133.9(8) . . ?
C517 C518 Cs4 62.7(4) . . ?
C519 C518 Cs4 102.5(5) . . ?
C523 C518 C517 108.0(7) . . ?
C523 C518 C519 118.1(7) . . ?
C523 C518 Cs4 106.0(5) . . ?
C518 C519 H519 120.0 . . ?
C520 C519 C518 120.0(8) . . ?
C520 C519 H519 120.0 . . ?
C519 C520 H520 119.7 . . ?
C519 C520 C521 120.6(8) . . ?
C521 C520 H520 119.7 . . ?
C520 C521 H521 119.3 . . ?
C522 C521 C520 121.4(8) . . ?
C522 C521 H521 119.3 . . ?
C521 C522 H522 121.4 . . ?
C521 C522 C523 117.1(8) . . ?
C523 C522 H522 121.4 . . ?
C518 C523 C522 122.6(8) . . ?
C518 C523 C524 105.7(7) . . ?
C522 C523 C524 131.7(8) . . ?
N505 C524 N506 127.5(7) . . ?
N505 C524 C523 109.1(7) . . ?
N506 C524 C523 123.1(8) . . ?
N506 C525 N507 129.5(8) . . ?
N506 C525 C526 123.5(8) . . ?
N507 C525 C526 107.0(7) . . ?
C527 C526 C525 130.1(8) . . ?
C531 C526 C525 109.3(8) . . ?
C531 C526 C527 120.6(9) . . ?
C526 C527 H527 121.3 . . ?
C528 C527 C526 117.4(9) . . ?
C528 C527 H527 121.3 . . ?
C527 C528 H528 119.5 . . ?
C527 C528 C529 121.0(10) . . ?
C529 C528 H528 119.5 . . ?
C528 C529 H529 119.3 . . ?
C528 C529 C530 121.5(9) . . ?
C530 C529 H529 119.3 . . ?
C529 C530 H530 122.1 . . ?
C531 C530 C529 115.8(8) . . ?
C531 C530 H530 122.1 . . ?
C526 C531 C532 105.3(7) . . ?
C530 C531 C526 123.6(9) . . ?
C530 C531 C532 131.1(8) . . ?
N507 C532 C531 108.9(7) . . ?
N508 C532 N507 129.8(8) . . ?
N508 C532 C531 121.3(7) . . ?
N201 V2 N203 86.3(3) . . ?
N201 V2 N205 152.2(3) . . ?
N201 V2 N207 87.9(3) . . ?
O201 V2 N201 104.0(3) . . ?
O201 V2 N203 105.0(3) . . ?
O201 V2 N205 103.8(3) . . ?
O201 V2 N207 104.2(3) . . ?
N203 V2 N205 86.6(3) . . ?
N203 V2 N207 150.7(3) . . ?
N207 V2 N205 85.4(3) . . ?
N201 C201 C202 109.0(8) . . ?
N208 C201 N201 126.9(9) . . ?
N208 C201 C202 123.9(9) . . ?
C201 N201 V2 126.7(6) . . ?
C208 N201 V2 127.1(6) . . ?
C208 N201 C201 105.6(8) . . ?
C203 C202 C201 132.0(9) . . ?
C207 C202 C201 109.1(8) . . ?
C207 C202 C203 118.9(9) . . ?
C208 N202 C209 120.7(8) . . ?
C202 C203 H203 120.0 . . ?
C204 C203 C202 120.1(10) . . ?
C204 C203 H203 120.0 . . ?
C209 N203 V2 125.1(6) . . ?
C216 N203 V2 128.7(6) . . ?
C216 N203 C209 105.9(7) . . ?
C203 C204 H204 119.5 . . ?
C203 C204 C205 121.0(10) . . ?
C205 C204 H204 119.5 . . ?
C216 N204 Cs3 77.5(5) . . ?
C217 N204 C216 120.2(8) . . ?
C217 N204 Cs3 93.2(5) . . ?
C204 C205 H205 120.0 . . ?
C206 C205 C204 119.9(10) . . ?
C206 C205 H205 120.0 . . ?
C217 N205 V2 125.3(6) . . ?
C224 N205 V2 126.3(6) . . ?
C224 N205 C217 107.1(8) . . ?
C205 C206 H206 120.9 . . ?
C207 C206 C205 118.3(10) . . ?
C207 C206 H206 120.9 . . ?
C224 N206 C225 122.2(8) . . ?
C202 C207 C208 103.9(8) . . ?
C206 C207 C202 121.4(9) . . ?
C206 C207 C208 134.5(9) . . ?
C225 N207 V2 126.4(6) . . ?
C225 N207 C232 106.6(7) . . ?
C232 N207 V2 125.0(6) . . ?
N201 C208 C207 112.4(8) . . ?
N202 C208 N201 127.4(9) . . ?
N202 C208 C207 119.4(9) . . ?
C201 N208 C232 123.2(9) . . ?
N202 C209 N203 127.8(8) . . ?
N202 C209 C210 121.7(9) . . ?
C210 C209 N203 110.5(9) . . ?
C209 C210 C211 134.9(10) . . ?
C209 C210 C215 107.6(9) . . ?
C211 C210 C215 117.5(9) . . ?
C210 C211 H211 119.6 . . ?
C212 C211 C210 120.8(11) . . ?
C212 C211 H211 119.6 . . ?
C211 C212 H212 119.8 . . ?
C211 C212 C213 120.5(11) . . ?
C213 C212 H212 119.8 . . ?
C212 C213 H213 119.4 . . ?
C214 C213 C212 121.3(11) . . ?
C214 C213 H213 119.4 . . ?
C213 C214 H214 121.2 . . ?
C215 C214 C213 117.5(11) . . ?
C215 C214 H214 121.2 . . ?
C210 C215 Cs3 103.9(6) . . ?
C214 C215 C210 122.0(9) . . ?
C214 C215 C216 133.1(10) . . ?
C214 C215 Cs3 102.4(7) . . ?
C216 C215 C210 104.9(8) . . ?
C216 C215 Cs3 61.3(5) . . ?
N203 C216 C215 111.1(9) . . ?
N203 C216 Cs3 96.0(5) . . ?
N204 C216 N203 125.9(8) . . ?
N204 C216 C215 122.9(9) . . ?
N204 C216 Cs3 79.2(5) . . ?
C215 C216 Cs3 97.6(6) . . ?
N204 C217 N205 130.7(9) . . ?
N204 C217 C218 121.5(9) . . ?
N204 C217 Cs3 66.4(5) . . ?
N205 C217 C218 107.7(8) . . ?
N205 C217 Cs3 95.3(5) . . ?
C218 C217 Cs3 112.1(6) . . ?
C219 C218 C217 131.6(10) . . ?
C223 C218 C217 107.6(9) . . ?
C223 C218 C219 120.8(10) . . ?
C218 C219 H219 120.3 . . ?
C218 C219 C220 119.4(10) . . ?
C220 C219 H219 120.3 . . ?
C219 C220 H220 119.7 . . ?
C221 C220 C219 120.5(11) . . ?
C221 C220 H220 119.7 . . ?
C220 C221 H221 119.9 . . ?
C222 C221 C220 120.3(12) . . ?
C222 C221 H221 119.9 . . ?
C221 C222 H222 120.8 . . ?
C221 C222 C223 118.5(10) . . ?
C223 C222 H222 120.8 . . ?
C218 C223 C222 120.2(10) . . ?
C218 C223 C224 109.4(9) . . ?
C224 C223 C222 130.3(9) . . ?
N206 C224 N205 125.7(9) . . ?
N206 C224 C223 126.0(9) . . ?
C223 C224 N205 108.2(8) . . ?
N207 C225 N206 126.6(8) . . ?
N207 C225 C226 113.5(8) . . ?
C226 C225 N206 119.9(8) . . ?
C225 C226 C231 102.7(8) . . ?
C227 C226 C225 136.4(9) . . ?
C227 C226 C231 120.9(9) . . ?
C226 C227 H227 121.0 . . ?
C226 C227 C228 118.0(9) . . ?
C228 C227 H227 121.0 . . ?
C227 C228 H228 118.9 . . ?
C229 C228 C227 122.3(9) . . ?
C229 C228 H228 118.9 . . ?
C228 C229 H229 119.5 . . ?
C228 C229 C230 120.9(10) . . ?
C230 C229 H229 119.5 . . ?
C229 C230 H230 119.2 . . ?
C229 C230 C231 121.5(9) . . ?
C231 C230 H230 119.2 . . ?
C230 C231 C226 116.2(8) . . ?
C232 C231 C226 107.4(8) . . ?
C232 C231 C230 136.4(9) . . ?
N208 C232 N207 127.3(8) . . ?
N208 C232 C231 122.9(9) . . ?
C231 C232 N207 109.7(8) . . ?
O101 Cs1 O102 61.59(19) . . ?
O101 Cs1 O103 95.54(19) . . ?
O101 Cs1 O104 113.49(19) . . ?
O101 Cs1 O106 146.8(2) . . ?
O102 Cs1 O103 138.11(19) . . ?
O102 Cs1 O104 96.56(19) . . ?
O102 Cs1 O106 101.96(19) . . ?
O103 Cs1 O104 58.78(19) . . ?
O103 Cs1 O106 113.17(19) . . ?
O104 Cs1 O106 96.17(19) . . ?
O105 Cs1 O101 104.3(2) . . ?
O105 Cs1 O102 123.9(2) . . ?
O105 Cs1 O103 94.4(2) . . ?
O105 Cs1 O104 134.6(2) . . ?
O105 Cs1 O106 59.0(2) . . ?
Cs1 C101 H10A 96.2 . . ?
Cs1 C101 H10B 153.9 . . ?
H10A C101 H10B 107.4 . . ?
N101 C101 Cs1 52.1(5) . . ?
N101 C101 H10A 108.3 . . ?
N101 C101 H10B 108.3 . . ?
C102 C101 Cs1 73.5(6) . . ?
C102 C101 H10A 108.3 . . ?
C102 C101 H10B 108.3 . . ?
C102 C101 N101 116.1(9) . . ?
C101 N101 Cs1 104.3(6) . . ?
C107 N101 Cs1 108.6(5) . . ?
C107 N101 C101 111.3(8) . . ?
C107 N101 C113 118.2(8) . . ?
C113 N101 Cs1 104.9(6) . . ?
C113 N101 C101 108.6(8) . . ?
C102 O101 Cs1 111.3(6) . . ?
C102 O101 C103 114.1(7) . . ?
C103 O101 Cs1 110.1(5) . . ?
Cs1 C102 H10C 157.2 . . ?
Cs1 C102 H10D 84.5 . . ?
C101 C102 Cs1 83.2(6) . . ?
C101 C102 H10C 109.3 . . ?
C101 C102 H10D 109.3 . . ?
O101 C102 Cs1 47.9(4) . . ?
O101 C102 C101 111.6(8) . . ?
O101 C102 H10C 109.3 . . ?
O101 C102 H10D 109.3 . . ?
H10C C102 H10D 108.0 . . ?
C106 N102 Cs1 107.0(5) . . ?
C106 N102 C112 110.8(8) . . ?
C112 N102 Cs1 108.6(6) . . ?
C118 N102 Cs1 108.1(5) . . ?
C118 N102 C106 110.7(8) . . ?
C118 N102 C112 111.5(8) . . ?
C104 O102 Cs1 106.5(5) . . ?
C104 O102 C105 110.6(7) . . ?
C105 O102 Cs1 111.3(5) . . ?
Cs1 C103 H10E 91.3 . . ?
Cs1 C103 H10F 155.4 . . ?
O101 C103 Cs1 48.2(4) . . ?
O101 C103 H10E 109.3 . . ?
O101 C103 H10F 109.3 . . ?
O101 C103 C104 111.7(8) . . ?
H10E C103 H10F 107.9 . . ?
C104 C103 Cs1 77.1(5) . . ?
C104 C103 H10E 109.3 . . ?
C104 C103 H10F 109.3 . . ?
C108 O103 Cs1 113.2(6) . . ?
C108 O103 C109 109.9(8) . . ?
C109 O103 Cs1 110.6(6) . . ?
Cs1 C104 H10G 83.5 . . ?
Cs1 C104 H10H 161.2 . . ?
O102 C104 Cs1 51.8(4) . . ?
O102 C104 C103 110.5(8) . . ?
O102 C104 H10G 109.6 . . ?
O102 C104 H10H 109.6 . . ?
C103 C104 Cs1 79.0(5) . . ?
C103 C104 H10G 109.6 . . ?
C103 C104 H10H 109.6 . . ?
H10G C104 H10H 108.1 . . ?
C110 O104 Cs1 112.3(5) . . ?
C110 O104 C111 113.5(7) . . ?
C111 O104 Cs1 112.0(5) . . ?
Cs1 C105 H10I 156.9 . . ?
Cs1 C105 H10J 87.4 . . ?
O102 C105 Cs1 47.8(4) . . ?
O102 C105 H10I 109.6 . . ?
O102 C105 H10J 109.6 . . ?
O102 C105 C106 110.4(8) . . ?
H10I C105 H10J 108.1 . . ?
C106 C105 Cs1 79.7(6) . . ?
C106 C105 H10I 109.6 . . ?
C106 C105 H10J 109.6 . . ?
C114 O105 Cs1 118.0(6) . . ?
C115 O105 Cs1 117.8(6) . . ?
C115 O105 C114 114.7(8) . . ?
Cs1 C106 H10K 156.9 . . ?
Cs1 C106 H10L 91.0 . . ?
N102 C106 Cs1 51.0(4) . . ?
N102 C106 C105 115.1(9) . . ?
N102 C106 H10K 108.5 . . ?
N102 C106 H10L 108.5 . . ?
C105 C106 Cs1 77.3(6) . . ?
C105 C106 H10K 108.5 . . ?
C105 C106 H10L 108.5 . . ?
H10K C106 H10L 107.5 . . ?
C116 O106 Cs1 105.4(6) . . ?
C117 O106 Cs1 106.4(6) . . ?
C117 O106 C116 113.5(8) . . ?
Cs1 C107 H10M 154.7 . . ?
Cs1 C107 H10N 93.5 . . ?
N101 C107 Cs1 50.2(5) . . ?
N101 C107 H10M 108.1 . . ?
N101 C107 H10N 108.1 . . ?
N101 C107 C108 117.0(9) . . ?
H10M C107 H10N 107.3 . . ?
C108 C107 Cs1 77.9(6) . . ?
C108 C107 H10M 108.1 . . ?
C108 C107 H10N 108.1 . . ?
Cs1 C108 H10O 156.1 . . ?
Cs1 C108 H10P 87.9 . . ?
O103 C108 Cs1 46.8(4) . . ?
O103 C108 C107 109.5(8) . . ?
O103 C108 H10O 109.8 . . ?
O103 C108 H10P 109.8 . . ?
C107 C108 Cs1 79.6(6) . . ?
C107 C108 H10O 109.8 . . ?
C107 C108 H10P 109.8 . . ?
H10O C108 H10P 108.2 . . ?
Cs1 C109 H10Q 86.4 . . ?
Cs1 C109 H10R 157.8 . . ?
O103 C109 Cs1 48.6(5) . . ?
O103 C109 H10Q 109.5 . . ?
O103 C109 H10R 109.5 . . ?
O103 C109 C110 110.6(9) . . ?
H10Q C109 H10R 108.1 . . ?
C110 C109 Cs1 79.9(6) . . ?
C110 C109 H10Q 109.5 . . ?
C110 C109 H10R 109.5 . . ?
Cs1 C110 H11A 92.2 . . ?
Cs1 C110 H11B 154.4 . . ?
O104 C110 Cs1 47.5(4) . . ?
O104 C110 C109 111.8(8) . . ?
O104 C110 H11A 109.3 . . ?
O104 C110 H11B 109.3 . . ?
C109 C110 Cs1 77.2(6) . . ?
C109 C110 H11A 109.3 . . ?
C109 C110 H11B 109.3 . . ?
H11A C110 H11B 107.9 . . ?
Cs1 C111 H11C 157.0 . . ?
Cs1 C111 H11D 86.8 . . ?
O104 C111 Cs1 47.7(4) . . ?
O104 C111 H11C 109.7 . . ?
O104 C111 H11D 109.7 . . ?
O104 C111 C112 109.9(8) . . ?
H11C C111 H11D 108.2 . . ?
C112 C111 Cs1 80.0(6) . . ?
C112 C111 H11C 109.7 . . ?
C112 C111 H11D 109.7 . . ?
Cs1 C112 H11E 154.8 . . ?
Cs1 C112 H11F 93.3 . . ?
N102 C112 Cs1 49.7(5) . . ?
N102 C112 C111 115.2(9) . . ?
N102 C112 H11E 108.5 . . ?
N102 C112 H11F 108.5 . . ?
C111 C112 Cs1 76.9(6) . . ?
C111 C112 H11E 108.5 . . ?
C111 C112 H11F 108.5 . . ?
H11E C112 H11F 107.5 . . ?
Cs1 C113 H11G 84.5 . . ?
Cs1 C113 H11H 161.0 . . ?
N101 C113 Cs1 52.6(5) . . ?
N101 C113 H11G 108.7 . . ?
N101 C113 H11H 108.7 . . ?
H11G C113 H11H 107.6 . . ?
C114 C113 Cs1 80.0(6) . . ?
C114 C113 N101 114.2(9) . . ?
C114 C113 H11G 108.7 . . ?
C114 C113 H11H 108.7 . . ?
Cs1 C114 H11I 96.7 . . ?
Cs1 C114 H11J 148.8 . . ?
O105 C114 Cs1 42.1(4) . . ?
O105 C114 H11I 109.8 . . ?
O105 C114 H11J 109.8 . . ?
C113 C114 Cs1 77.6(6) . . ?
C113 C114 O105 109.5(9) . . ?
C113 C114 H11I 109.8 . . ?
C113 C114 H11J 109.8 . . ?
H11I C114 H11J 108.2 . . ?
Cs1 C115 H11K 148.7 . . ?
Cs1 C115 H11L 97.2 . . ?
O105 C115 Cs1 42.4(5) . . ?
O105 C115 H11K 109.8 . . ?
O105 C115 H11L 109.8 . . ?
H11K C115 H11L 108.2 . . ?
C116 C115 Cs1 76.8(6) . . ?
C116 C115 O105 109.4(9) . . ?
C116 C115 H11K 109.8 . . ?
C116 C115 H11L 109.8 . . ?
Cs1 C116 H11M 161.2 . . ?
Cs1 C116 H11N 82.3 . . ?
O106 C116 Cs1 52.3(4) . . ?
O106 C116 H11M 109.0 . . ?
O106 C116 H11N 109.0 . . ?
C115 C116 Cs1 81.4(6) . . ?
C115 C116 O106 113.1(9) . . ?
C115 C116 H11M 109.0 . . ?
C115 C116 H11N 109.0 . . ?
H11M C116 H11N 107.8 . . ?
Cs1 C117 H11O 161.2 . . ?
Cs1 C117 H11P 81.0 . . ?
O106 C117 Cs1 52.0(5) . . ?
O106 C117 H11O 109.2 . . ?
O106 C117 H11P 109.2 . . ?
O106 C117 C118 111.9(9) . . ?
H11O C117 H11P 107.9 . . ?
C118 C117 Cs1 82.1(6) . . ?
C118 C117 H11O 109.2 . . ?
C118 C117 H11P 109.2 . . ?
Cs1 C118 H11Q 153.2 . . ?
Cs1 C118 H11R 96.1 . . ?
N102 C118 Cs1 50.2(4) . . ?
N102 C118 C117 115.3(8) . . ?
N102 C118 H11Q 108.4 . . ?
N102 C118 H11R 108.4 . . ?
C117 C118 Cs1 74.7(6) . . ?
C117 C118 H11Q 108.4 . . ?
C117 C118 H11R 108.4 . . ?
H11Q C118 H11R 107.5 . . ?
O701 Cs7 O702 59.45(17) . . ?
O701 Cs7 O703 94.08(17) . . ?
O701 Cs7 O704 136.74(17) . . ?
O701 Cs7 O705 103.22(17) . . ?
O701 Cs7 O706 123.59(18) . . ?
O702 Cs7 O703 114.39(16) . . ?
O702 Cs7 O705 146.43(16) . . ?
O704 Cs7 O702 98.42(16) . . ?
O704 Cs7 O703 59.56(16) . . ?
O704 Cs7 O705 111.70(17) . . ?
O704 Cs7 O706 96.23(17) . . ?
O705 Cs7 O703 94.12(17) . . ?
O706 Cs7 O702 103.27(17) . . ?
O706 Cs7 O703 137.03(17) . . ?
O706 Cs7 O705 60.27(17) . . ?
Cs7 C701 H70A 92.3 . . ?
Cs7 C701 H70B 155.6 . . ?
H70A C701 H70B 107.2 . . ?
N701 C701 Cs7 50.6(4) . . ?
N701 C701 H70A 107.9 . . ?
N701 C701 H70B 107.9 . . ?
N701 C701 C702 117.8(7) . . ?
C702 C701 Cs7 78.9(4) . . ?
C702 C701 H70A 107.9 . . ?
C702 C701 H70B 107.9 . . ?
C701 N701 Cs7 107.3(5) . . ?
C701 N701 C707 105.2(7) . . ?
C707 N701 Cs7 111.3(5) . . ?
C713 N701 Cs7 112.3(5) . . ?
C713 N701 C701 110.7(7) . . ?
C713 N701 C707 109.8(7) . . ?
C702 O701 Cs7 119.0(5) . . ?
C703 O701 Cs7 117.8(5) . . ?
C703 O701 C702 113.0(7) . . ?
Cs7 C702 H70C 96.5 . . ?
Cs7 C702 H70D 148.9 . . ?
C701 C702 Cs7 77.4(4) . . ?
C701 C702 H70C 109.9 . . ?
C701 C702 H70D 109.9 . . ?
O701 C702 Cs7 41.8(4) . . ?
O701 C702 C701 108.8(7) . . ?
O701 C702 H70C 109.9 . . ?
O701 C702 H70D 109.9 . . ?
H70C C702 H70D 108.3 . . ?
C706 N702 Cs7 108.9(5) . . ?
C712 N702 Cs7 109.3(5) . . ?
C712 N702 C706 108.5(7) . . ?
C718 N702 Cs7 109.4(5) . . ?
C718 N702 C706 110.5(7) . . ?
C718 N702 C712 110.3(7) . . ?
C704 O702 Cs7 108.6(5) . . ?
C704 O702 C705 108.8(6) . . ?
C705 O702 Cs7 107.4(5) . . ?
Cs7 C703 H70E 148.4 . . ?
Cs7 C703 H70F 98.3 . . ?
O701 C703 Cs7 42.8(4) . . ?
O701 C703 H70E 109.8 . . ?
O701 C703 H70F 109.8 . . ?
O701 C703 C704 109.2(7) . . ?
H70E C703 H70F 108.3 . . ?
C704 C703 Cs7 75.4(5) . . ?
C704 C703 H70E 109.8 . . ?
C704 C703 H70F 109.8 . . ?
C708 O703 Cs7 114.1(4) . . ?
C708 O703 C709 111.7(6) . . ?
C709 O703 Cs7 111.1(5) . . ?
Cs7 C704 H70G 159.4 . . ?
Cs7 C704 H70H 84.0 . . ?
O702 C704 Cs7 50.0(4) . . ?
O702 C704 C703 110.5(7) . . ?
O702 C704 H70G 109.5 . . ?
O702 C704 H70H 109.5 . . ?
C703 C704 Cs7 80.6(5) . . ?
C703 C704 H70G 109.5 . . ?
C703 C704 H70H 109.5 . . ?
H70G C704 H70H 108.1 . . ?
C710 O704 Cs7 113.5(5) . . ?
C710 O704 C711 110.2(6) . . ?
C711 O704 Cs7 109.5(5) . . ?
Cs7 C705 H70I 83.5 . . ?
Cs7 C705 H70J 160.1 . . ?
O702 C705 Cs7 50.7(4) . . ?
O702 C705 H70I 109.5 . . ?
O702 C705 H70J 109.5 . . ?
O702 C705 C706 110.8(7) . . ?
H70I C705 H70J 108.1 . . ?
C706 C705 Cs7 80.4(5) . . ?
C706 C705 H70I 109.5 . . ?
C706 C705 H70J 109.5 . . ?
C714 O705 Cs7 109.3(5) . . ?
C715 O705 Cs7 111.2(5) . . ?
C715 O705 C714 112.2(6) . . ?
Cs7 C706 H70K 95.5 . . ?
Cs7 C706 H70L 153.1 . . ?
N702 C706 Cs7 49.2(4) . . ?
N702 C706 C705 114.9(7) . . ?
N702 C706 H70K 108.6 . . ?
N702 C706 H70L 108.5 . . ?
C705 C706 Cs7 75.8(5) . . ?
C705 C706 H70K 108.6 . . ?
C705 C706 H70L 108.6 . . ?
H70K C706 H70L 107.5 . . ?
C716 O706 Cs7 107.4(4) . . ?
C717 O706 Cs7 113.4(5) . . ?
C717 O706 C716 111.6(7) . . ?
Cs7 C707 H70M 93.7 . . ?
Cs7 C707 H70N 153.6 . . ?
N701 C707 Cs7 47.6(4) . . ?
N701 C707 H70M 109.0 . . ?
N701 C707 H70N 109.0 . . ?
N701 C707 C708 112.8(7) . . ?
H70M C707 H70N 107.8 . . ?
C708 C707 Cs7 76.9(4) . . ?
C708 C707 H70M 109.0 . . ?
C708 C707 H70N 109.0 . . ?
Cs7 C708 H70O 91.0 . . ?
Cs7 C708 H70P 153.7 . . ?
O703 C708 Cs7 45.6(3) . . ?
O703 C708 C707 111.7(6) . . ?
O703 C708 H70O 109.3 . . ?
O703 C708 H70P 109.3 . . ?
C707 C708 Cs7 80.0(4) . . ?
C707 C708 H70O 109.3 . . ?
C707 C708 H70P 109.3 . . ?
H70O C708 H70P 107.9 . . ?
Cs7 C709 H70Q 156.0 . . ?
Cs7 C709 H70R 89.6 . . ?
O703 C709 Cs7 47.8(4) . . ?
O703 C709 H70Q 109.5 . . ?
O703 C709 H70R 109.5 . . ?
O703 C709 C710 110.9(7) . . ?
H70Q C709 H70R 108.1 . . ?
C710 C709 Cs7 78.3(5) . . ?
C710 C709 H70Q 109.5 . . ?
C710 C709 H70R 109.5 . . ?
Cs7 C710 H71A 154.7 . . ?
Cs7 C710 H71B 90.3 . . ?
O704 C710 Cs7 46.1(4) . . ?
O704 C710 C709 109.8(7) . . ?
O704 C710 H71A 109.7 . . ?
O704 C710 H71B 109.7 . . ?
C709 C710 Cs7 78.6(5) . . ?
C709 C710 H71A 109.7 . . ?
C709 C710 H71B 109.7 . . ?
H71A C710 H71B 108.2 . . ?
Cs7 C711 H71C 85.2 . . ?
Cs7 C711 H71D 158.4 . . ?
O704 C711 Cs7 48.9(4) . . ?
O704 C711 H71C 109.7 . . ?
O704 C711 H71D 109.7 . . ?
O704 C711 C712 109.9(7) . . ?
H71C C711 H71D 108.2 . . ?
C712 C711 Cs7 80.1(5) . . ?
C712 C711 H71C 109.7 . . ?
C712 C711 H71D 109.7 . . ?
Cs7 C712 H71E 95.2 . . ?
Cs7 C712 H71F 153.1 . . ?
N702 C712 Cs7 48.9(4) . . ?
N702 C712 C711 115.2(7) . . ?
N702 C712 H71E 108.5 . . ?
N702 C712 H71F 108.5 . . ?
C711 C712 Cs7 76.5(5) . . ?
C711 C712 H71E 108.5 . . ?
C711 C712 H71F 108.5 . . ?
H71E C712 H71F 107.5 . . ?
Cs7 C713 H71G 96.9 . . ?
Cs7 C713 H71H 151.6 . . ?
N701 C713 Cs7 47.7(4) . . ?
N701 C713 H71G 109.0 . . ?
N701 C713 H71H 109.0 . . ?
N701 C713 C714 112.7(7) . . ?
H71G C713 H71H 107.8 . . ?
C714 C713 Cs7 74.6(5) . . ?
C714 C713 H71G 109.0 . . ?
C714 C713 H71H 109.0 . . ?
Cs7 C714 H71I 82.0 . . ?
Cs7 C714 H71J 159.1 . . ?
O705 C714 Cs7 49.3(4) . . ?
O705 C714 C713 109.3(7) . . ?
O705 C714 H71I 109.8 . . ?
O705 C714 H71J 109.8 . . ?
C713 C714 Cs7 82.4(5) . . ?
C713 C714 H71I 109.8 . . ?
C713 C714 H71J 109.8 . . ?
H71I C714 H71J 108.3 . . ?
Cs7 C715 H71K 155.4 . . ?
Cs7 C715 H71L 91.7 . . ?
O705 C715 Cs7 48.0(4) . . ?
O705 C715 H71K 109.8 . . ?
O705 C715 H71L 109.8 . . ?
O705 C715 C716 109.4(6) . . ?
H71K C715 H71L 108.2 . . ?
C716 C715 Cs7 75.1(4) . . ?
C716 C715 H71K 109.8 . . ?
C716 C715 H71L 109.8 . . ?
Cs7 C716 H71M 160.0 . . ?
Cs7 C716 H71N 82.8 . . ?
O706 C716 Cs7 50.8(4) . . ?
O706 C716 C715 111.7(7) . . ?
O706 C716 H71M 109.3 . . ?
O706 C716 H71N 109.3 . . ?
C715 C716 Cs7 81.6(4) . . ?
C715 C716 H71M 109.3 . . ?
C715 C716 H71N 109.3 . . ?
H71M C716 H71N 107.9 . . ?
Cs7 C717 H71O 91.7 . . ?
Cs7 C717 H71P 154.1 . . ?
O706 C717 Cs7 46.4(4) . . ?
O706 C717 H71O 109.5 . . ?
O706 C717 H71P 109.5 . . ?
O706 C717 C718 110.6(8) . . ?
H71O C717 H71P 108.1 . . ?
C718 C717 Cs7 77.8(5) . . ?
C718 C717 H71O 109.5 . . ?
C718 C717 H71P 109.5 . . ?
Cs7 C718 H71Q 92.8 . . ?
Cs7 C718 H71R 154.4 . . ?
N702 C718 Cs7 48.8(4) . . ?
N702 C718 C717 116.1(8) . . ?
N702 C718 H71Q 108.3 . . ?
N702 C718 H71R 108.3 . . ?
C717 C718 Cs7 79.0(5) . . ?
C717 C718 H71Q 108.3 . . ?
C717 C718 H71R 108.3 . . ?
H71Q C718 H71R 107.4 . . ?
O901 Cs9 O904 139.5(2) . . ?
O901 Cs9 O905 96.1(2) . . ?
O901 Cs9 O906 112.3(2) . . ?
O902 Cs9 O901 58.6(2) . . ?
O902 Cs9 O904 99.6(2) . . ?
O902 Cs9 O905 136.0(2) . . ?
O902 Cs9 O906 95.5(2) . . ?
O903 Cs9 O901 98.63(19) . . ?
O903 Cs9 O902 118.1(2) . . ?
O903 Cs9 O904 59.4(2) . . ?
O903 Cs9 O905 99.7(2) . . ?
O903 Cs9 O906 143.2(2) . . ?
O904 Cs9 O906 102.9(2) . . ?
O905 Cs9 O904 119.6(2) . . ?
O905 Cs9 O906 58.9(2) . . ?
Cs9 C901 H90A 152.7 . . ?
Cs9 C901 H90B 95.8 . . ?
H90A C901 H90B 107.3 . . ?
N901 C901 Cs9 49.4(5) . . ?
N901 C901 H90A 108.0 . . ?
N901 C901 H90B 108.0 . . ?
C902 C901 Cs9 77.3(6) . . ?
C902 C901 H90A 108.0 . . ?
C902 C901 H90B 108.0 . . ?
C902 C901 N901 117.1(10) . . ?
C901 N901 Cs9 109.1(6) . . ?
C901 N901 C907 106.7(9) . . ?
C901 N901 C913 113.3(9) . . ?
C907 N901 Cs9 107.9(6) . . ?
C913 N901 Cs9 108.2(6) . . ?
C913 N901 C907 111.5(9) . . ?
C902 O901 Cs9 111.8(6) . . ?
C903 O901 Cs9 116.8(6) . . ?
C903 O901 C902 110.6(7) . . ?
Cs9 C902 H90C 156.1 . . ?
Cs9 C902 H90D 86.8 . . ?
C901 C902 Cs9 81.1(6) . . ?
C901 C902 O901 109.9(9) . . ?
C901 C902 H90C 109.7 . . ?
C901 C902 H90D 109.7 . . ?
O901 C902 Cs9 46.7(4) . . ?
O901 C902 H90C 109.7 . . ?
O901 C902 H90D 109.7 . . ?
H90C C902 H90D 108.2 . . ?
C906 N902 Cs9 111.8(7) . . ?
C906 N902 C912 115.2(10) . . ?
C906 N902 C918 107.4(10) . . ?
C912 N902 Cs9 109.4(7) . . ?
C912 N902 C918 106.6(9) . . ?
C918 N902 Cs9 105.8(7) . . ?
C904 O902 Cs9 112.0(5) . . ?
C904 O902 C905 110.1(8) . . ?
C905 O902 Cs9 113.2(6) . . ?
Cs9 C903 H90E 151.9 . . ?
Cs9 C903 H90F 94.0 . . ?
O901 C903 Cs9 44.3(4) . . ?
O901 C903 H90E 110.0 . . ?
O901 C903 H90F 110.0 . . ?
O901 C903 C904 108.4(8) . . ?
H90E C903 H90F 108.4 . . ?
C904 C903 Cs9 76.4(5) . . ?
C904 C903 H90E 110.0 . . ?
C904 C903 H90F 110.0 . . ?
C908 O903 Cs9 113.5(5) . . ?
C909 O903 Cs9 116.5(6) . . ?
C909 O903 C908 112.6(7) . . ?
Cs9 C904 H90G 156.7 . . ?
Cs9 C904 H90H 87.1 . . ?
O902 C904 Cs9 47.1(4) . . ?
O902 C904 C903 108.5(8) . . ?
O902 C904 H90G 110.0 . . ?
O902 C904 H90H 110.0 . . ?
C903 C904 Cs9 79.3(5) . . ?
C903 C904 H90G 110.0 . . ?
C903 C904 H90H 110.0 . . ?
H90G C904 H90H 108.4 . . ?
C910 O904 Cs9 111.2(6) . . ?
C910 O904 C911 111.5(8) . . ?
C911 O904 Cs9 110.0(6) . . ?
Cs9 C905 H90I 90.9 . . ?
Cs9 C905 H90J 154.3 . . ?
O902 C905 Cs9 46.2(5) . . ?
O902 C905 H90I 109.5 . . ?
O902 C905 H90J 109.5 . . ?
O902 C905 C906 110.8(9) . . ?
H90I C905 H90J 108.1 . . ?
C906 C905 Cs9 78.7(6) . . ?
C906 C905 H90I 109.5 . . ?
C906 C905 H90J 109.5 . . ?
C914 O905 Cs9 111.6(5) . . ?
C915 O905 Cs9 115.9(6) . . ?
C915 O905 C914 109.9(8) . . ?
Cs9 C906 H90K 96.3 . . ?
Cs9 C906 H90L 151.7 . . ?
N902 C906 Cs9 47.9(6) . . ?
N902 C906 C905 116.3(10) . . ?
N902 C906 H90K 108.2 . . ?
N902 C906 H90L 108.2 . . ?
C905 C906 Cs9 77.8(6) . . ?
C905 C906 H90K 108.2 . . ?
C905 C906 H90L 108.2 . . ?
H90K C906 H90L 107.4 . . ?
C916 O906 Cs9 108.0(5) . . ?
C917 O906 Cs9 103.0(6) . . ?
C917 O906 C916 113.7(8) . . ?
Cs9 C907 H90M 155.8 . . ?
Cs9 C907 H90N 91.9 . . ?
N901 C907 Cs9 50.2(5) . . ?
N901 C907 H90M 108.2 . . ?
N901 C907 H90N 108.2 . . ?
H90M C907 H90N 107.4 . . ?
C908 C907 Cs9 78.3(6) . . ?
C908 C907 N901 116.2(9) . . ?
C908 C907 H90M 108.2 . . ?
C908 C907 H90N 108.2 . . ?
Cs9 C908 H90O 153.4 . . ?
Cs9 C908 H90P 91.2 . . ?
O903 C908 Cs9 45.2(4) . . ?
O903 C908 H90O 109.5 . . ?
O903 C908 H90P 109.5 . . ?
C907 C908 Cs9 79.6(6) . . ?
C907 C908 O903 110.8(9) . . ?
C907 C908 H90O 109.5 . . ?
C907 C908 H90P 109.5 . . ?
H90O C908 H90P 108.1 . . ?
Cs9 C909 H90Q 152.9 . . ?
Cs9 C909 H90R 92.3 . . ?
O903 C909 Cs9 44.5(4) . . ?
O903 C909 H90Q 110.0 . . ?
O903 C909 H90R 110.0 . . ?
O903 C909 C910 108.3(8) . . ?
H90Q C909 H90R 108.4 . . ?
C910 C909 Cs9 77.5(5) . . ?
C910 C909 H90Q 110.0 . . ?
C910 C909 H90R 110.0 . . ?
Cs9 C910 H91A 157.6 . . ?
Cs9 C910 H91B 87.5 . . ?
O904 C910 Cs9 48.1(5) . . ?
O904 C910 C909 107.6(8) . . ?
O904 C910 H91A 110.2 . . ?
O904 C910 H91B 110.2 . . ?
C909 C910 Cs9 77.0(5) . . ?
C909 C910 H91A 110.2 . . ?
C909 C910 H91B 110.2 . . ?
H91A C910 H91B 108.5 . . ?
Cs9 C911 H91C 88.4 . . ?
Cs9 C911 H91D 157.2 . . ?
O904 C911 Cs9 48.7(5) . . ?
O904 C911 H91C 109.5 . . ?
O904 C911 H91D 109.5 . . ?
O904 C911 C912 110.9(9) . . ?
H91C C911 H91D 108.0 . . ?
C912 C911 Cs9 78.4(6) . . ?
C912 C911 H91C 109.5 . . ?
C912 C911 H91D 109.5 . . ?
Cs9 C912 H91E 89.0 . . ?
Cs9 C912 H91F 157.2 . . ?
N902 C912 Cs9 49.5(6) . . ?
N902 C912 C911 112.8(10) . . ?
N902 C912 H91E 109.0 . . ?
N902 C912 H91F 109.0 . . ?
C911 C912 Cs9 78.4(6) . . ?
C911 C912 H91E 109.0 . . ?
C911 C912 H91F 109.0 . . ?
H91E C912 H91F 107.8 . . ?
Cs9 C913 H91G 156.4 . . ?
Cs9 C913 H91H 90.7 . . ?
N901 C913 Cs9 50.0(5) . . ?
N901 C913 H91G 108.5 . . ?
N901 C913 H91H 108.5 . . ?
H91G C913 H91H 107.5 . . ?
C914 C913 Cs9 78.3(6) . . ?
C914 C913 N901 114.9(9) . . ?
C914 C913 H91G 108.5 . . ?
C914 C913 H91H 108.5 . . ?
Cs9 C914 H91I 155.1 . . ?
Cs9 C914 H91J 89.6 . . ?
O905 C914 Cs9 46.6(4) . . ?
O905 C914 H91I 109.5 . . ?
O905 C914 H91J 109.5 . . ?
C913 C914 Cs9 79.5(6) . . ?
C913 C914 O905 110.8(8) . . ?
C913 C914 H91I 109.5 . . ?
C913 C914 H91J 109.5 . . ?
H91I C914 H91J 108.1 . . ?
Cs9 C915 H91K 153.4 . . ?
Cs9 C915 H91L 91.5 . . ?
O905 C915 Cs9 44.6(5) . . ?
O905 C915 H91K 110.2 . . ?
O905 C915 H91L 110.2 . . ?
O905 C915 C916 107.7(9) . . ?
H91K C915 H91L 108.5 . . ?
C916 C915 Cs9 77.5(6) . . ?
C916 C915 H91K 110.2 . . ?
C916 C915 H91L 110.2 . . ?
Cs9 C916 H91M 88.5 . . ?
Cs9 C916 H91N 157.1 . . ?
O906 C916 Cs9 49.6(4) . . ?
O906 C916 H91M 108.4 . . ?
O906 C916 H91N 108.4 . . ?
C915 C916 Cs9 80.8(6) . . ?
C915 C916 O906 115.4(8) . . ?
C915 C916 H91M 108.4 . . ?
C915 C916 H91N 108.4 . . ?
H91M C916 H91N 107.5 . . ?
Cs9 C917 H91O 78.2 . . ?
Cs9 C917 H91P 164.4 . . ?
O906 C917 Cs9 55.2(5) . . ?
O906 C917 H91O 109.4 . . ?
O906 C917 H91P 109.4 . . ?
O906 C917 C918 111.4(9) . . ?
H91O C917 H91P 108.0 . . ?
C918 C917 Cs9 81.0(6) . . ?
C918 C917 H91O 109.4 . . ?
C918 C917 H91P 109.4 . . ?
Cs9 C918 H91Q 96.5 . . ?
Cs9 C918 H91R 153.7 . . ?
N902 C918 Cs9 51.9(5) . . ?
N902 C918 C917 115.1(9) . . ?
N902 C918 H91Q 108.5 . . ?
N902 C918 H91R 108.5 . . ?
C917 C918 Cs9 72.6(5) . . ?
C917 C918 H91Q 108.5 . . ?
C917 C918 H91R 108.5 . . ?
H91Q C918 H91R 107.5 . . ?
N301 Cs3 N302 139.3(2) . . ?
O301 Cs3 N301 55.7(2) . . ?
O301 Cs3 N302 111.6(2) . . ?
O301 Cs3 O302 55.7(2) . . ?
O301 Cs3 O303 113.9(2) . . ?
O301 Cs3 O304 145.3(2) . . ?
O302 Cs3 N301 108.6(2) . . ?
O302 Cs3 N302 60.1(2) . . ?
O303 Cs3 N301 59.0(2) . . ?
O303 Cs3 N302 110.2(2) . . ?
O303 Cs3 O302 150.9(2) . . ?
O304 Cs3 N301 110.8(2) . . ?
O304 Cs3 N302 54.9(2) . . ?
O304 Cs3 O302 113.6(2) . . ?
O304 Cs3 O303 57.3(2) . . ?
Cs3 C301 H30A 162.1 . . ?
Cs3 C301 H30B 61.7 . . ?
H30A C301 H30B 107.4 . . ?
N301 C301 Cs3 65.7(6) . . ?
N301 C301 H30A 108.3 . . ?
N301 C301 H30B 108.3 . . ?
N301 C301 C302 116.1(10) . . ?
C302 C301 Cs3 89.1(7) . . ?
C302 C301 H30A 108.3 . . ?
C302 C301 H30B 108.3 . . ?
C301 N301 Cs3 89.4(6) . . ?
C301 N301 C313 113.0(9) . . ?
C307 N301 Cs3 97.2(6) . . ?
C307 N301 C301 113.1(9) . . ?
C307 N301 C313 110.2(9) . . ?
C313 N301 Cs3 132.1(6) . . ?
C302 O301 Cs3 121.8(6) . . ?
C302 O301 C303 111.7(9) . . ?
C303 O301 Cs3 124.2(7) . . ?
Cs3 C302 H30C 118.8 . . ?
Cs3 C302 H30D 130.4 . . ?
C301 C302 Cs3 67.1(6) . . ?
C301 C302 H30C 110.3 . . ?
C301 C302 H30D 110.3 . . ?
O301 C302 Cs3 40.5(5) . . ?
O301 C302 C301 107.1(9) . . ?
O301 C302 H30C 110.3 . . ?
O301 C302 H30D 110.3 . . ?
H30C C302 H30D 108.5 . . ?
C306 N302 Cs3 95.5(6) . . ?
C312 N302 Cs3 89.8(6) . . ?
C312 N302 C306 117.8(9) . . ?
C318 N302 Cs3 133.0(8) . . ?
C318 N302 C306 107.6(9) . . ?
C318 N302 C312 112.8(10) . . ?
C304 O302 Cs3 112.5(6) . . ?
C305 O302 Cs3 116.4(7) . . ?
C305 O302 C304 110.6(9) . . ?
Cs3 C303 H30E 143.1 . . ?
Cs3 C303 H30F 102.3 . . ?
O301 C303 Cs3 38.5(5) . . ?
O301 C303 H30E 109.6 . . ?
O301 C303 H30F 109.6 . . ?
O301 C303 C304 110.3(10) . . ?
H30E C303 H30F 108.1 . . ?
C304 C303 Cs3 78.3(7) . . ?
C304 C303 H30E 109.6 . . ?
C304 C303 H30F 109.6 . . ?
C308 O303 Cs3 117.5(7) . . ?
C309 O303 Cs3 117.6(6) . . ?
C309 O303 C308 113.1(9) . . ?
Cs3 C304 H30G 155.8 . . ?
Cs3 C304 H30H 88.8 . . ?
O302 C304 Cs3 47.1(5) . . ?
O302 C304 C303 110.8(9) . . ?
O302 C304 H30G 109.5 . . ?
O302 C304 H30H 109.5 . . ?
C303 C304 Cs3 79.7(7) . . ?
C303 C304 H30G 109.5 . . ?
C303 C304 H30H 109.5 . . ?
H30G C304 H30H 108.1 . . ?
C310 O304 Cs3 115.9(6) . . ?
C311 O304 Cs3 118.7(7) . . ?
C311 O304 C310 110.7(9) . . ?
Cs3 C305 H30I 99.9 . . ?
Cs3 C305 H30J 148.2 . . ?
O302 C305 Cs3 44.7(6) . . ?
O302 C305 H30I 109.9 . . ?
O302 C305 H30J 109.9 . . ?
O302 C305 C306 108.9(11) . . ?
H30I C305 H30J 108.3 . . ?
C306 C305 Cs3 72.3(7) . . ?
C306 C305 H30I 109.9 . . ?
C306 C305 H30J 109.9 . . ?
C314 O305 C315 107.7(8) . . ?
Cs3 C306 H30K 165.1 . . ?
Cs3 C306 H30L 71.3 . . ?
N302 C306 Cs3 59.4(5) . . ?
N302 C306 H30K 108.5 . . ?
N302 C306 H30L 108.5 . . ?
C305 C306 Cs3 85.5(7) . . ?
C305 C306 N302 114.9(10) . . ?
C305 C306 H30K 108.5 . . ?
C305 C306 H30L 108.5 . . ?
H30K C306 H30L 107.5 . . ?
C316 O306 C317 116.8(9) . . ?
Cs3 C307 H30M 164.8 . . ?
Cs3 C307 H30N 70.9 . . ?
N301 C307 Cs3 59.6(5) . . ?
N301 C307 H30M 108.4 . . ?
N301 C307 H30N 108.4 . . ?
H30M C307 H30N 107.5 . . ?
C308 C307 Cs3 86.0(7) . . ?
C308 C307 N301 115.5(10) . . ?
C308 C307 H30M 108.4 . . ?
C308 C307 H30N 108.4 . . ?
Cs3 C308 H30O 142.6 . . ?
Cs3 C308 H30P 106.0 . . ?
O303 C308 Cs3 42.9(5) . . ?
O303 C308 H30O 109.6 . . ?
O303 C308 H30P 109.6 . . ?
C307 C308 Cs3 72.0(7) . . ?
C307 C308 O303 110.4(10) . . ?
C307 C308 H30O 109.6 . . ?
C307 C308 H30P 109.6 . . ?
H30O C308 H30P 108.1 . . ?
Cs3 C309 H30Q 150.8 . . ?
Cs3 C309 H30R 95.0 . . ?
O303 C309 Cs3 43.4(5) . . ?
O303 C309 H30Q 110.1 . . ?
O303 C309 H30R 110.1 . . ?
O303 C309 C310 108.2(9) . . ?
H30Q C309 H30R 108.4 . . ?
C310 C309 Cs3 76.3(6) . . ?
C310 C309 H30Q 110.1 . . ?
C310 C309 H30R 110.1 . . ?
Cs3 C310 H31A 153.8 . . ?
Cs3 C310 H31B 89.3 . . ?
O304 C310 Cs3 44.2(5) . . ?
O304 C310 C309 108.1(9) . . ?
O304 C310 H31A 110.1 . . ?
O304 C310 H31B 110.1 . . ?
C309 C310 Cs3 80.2(6) . . ?
C309 C310 H31A 110.1 . . ?
C309 C310 H31B 110.1 . . ?
H31A C310 H31B 108.4 . . ?
Cs3 C311 H31C 112.8 . . ?
Cs3 C311 H31D 136.6 . . ?
O304 C311 Cs3 42.4(5) . . ?
O304 C311 H31C 109.8 . . ?
O304 C311 H31D 109.8 . . ?
O304 C311 C312 109.3(10) . . ?
H31C C311 H31D 108.3 . . ?
C312 C311 Cs3 68.8(6) . . ?
C312 C311 H31C 109.8 . . ?
C312 C311 H31D 109.8 . . ?
Cs3 C312 H31E 63.4 . . ?
Cs3 C312 H31F 163.6 . . ?
N302 C312 Cs3 65.1(6) . . ?
N302 C312 H31E 108.3 . . ?
N302 C312 H31F 108.3 . . ?
C311 C312 Cs3 87.9(7) . . ?
C311 C312 N302 116.0(10) . . ?
C311 C312 H31E 108.3 . . ?
C311 C312 H31F 108.3 . . ?
H31E C312 H31F 107.4 . . ?
N301 C313 H31G 109.0 . . ?
N301 C313 H31H 109.0 . . ?
N301 C313 C314 113.1(8) . . ?
H31G C313 H31H 107.8 . . ?
C314 C313 H31G 109.0 . . ?
C314 C313 H31H 109.0 . . ?
O305 C314 C313 109.1(9) . . ?
O305 C314 H31I 109.9 . . ?
O305 C314 H31J 109.9 . . ?
C313 C314 H31I 109.9 . . ?
C313 C314 H31J 109.9 . . ?
H31I C314 H31J 108.3 . . ?
O305 C315 H31K 110.8 . . ?
O305 C315 H31L 110.8 . . ?
O305 C315 C316 104.6(9) . . ?
H31K C315 H31L 108.9 . . ?
C316 C315 H31K 110.8 . . ?
C316 C315 H31L 110.8 . . ?
O306 C316 C315 110.7(10) . . ?
O306 C316 H31M 109.5 . . ?
O306 C316 H31N 109.5 . . ?
C315 C316 H31M 109.5 . . ?
C315 C316 H31N 109.5 . . ?
H31M C316 H31N 108.1 . . ?
O306 C317 H31O 109.2 . . ?
O306 C317 H31P 109.2 . . ?
O306 C317 C318 112.1(11) . . ?
H31O C317 H31P 107.9 . . ?
C318 C317 H31O 109.2 . . ?
C318 C317 H31P 109.2 . . ?
N302 C318 H31Q 109.1 . . ?
N302 C318 H31R 109.1 . . ?
C317 C318 N302 112.5(11) . . ?
C317 C318 H31Q 109.1 . . ?
C317 C318 H31R 109.1 . . ?
H31Q C318 H31R 107.8 . . ?
O601 Cs6 O603 99.70(18) . . ?
O601 Cs6 O605 95.42(17) . . ?
O601 Cs6 O606 135.39(19) . . ?
O602 Cs6 O601 60.14(19) . . ?
O602 Cs6 O603 140.62(18) . . ?
O602 Cs6 O605 114.09(18) . . ?
O602 Cs6 O606 95.1(2) . . ?
O604 Cs6 O601 118.73(19) . . ?
O604 Cs6 O602 99.06(19) . . ?
O604 Cs6 O603 59.02(19) . . ?
O604 Cs6 O605 141.47(18) . . ?
O604 Cs6 O606 100.3(2) . . ?
O605 Cs6 O603 100.42(17) . . ?
O606 Cs6 O603 119.50(19) . . ?
O606 Cs6 O605 59.29(18) . . ?
Cs6 C601 H60A 91.5 . . ?
Cs6 C601 H60B 155.7 . . ?
H60A C601 H60B 107.5 . . ?
N601 C601 Cs6 49.6(3) . . ?
N601 C601 H60A 108.5 . . ?
N601 C601 H60B 108.5 . . ?
C602 C601 Cs6 78.1(5) . . ?
C602 C601 H60A 108.5 . . ?
C602 C601 H60B 108.5 . . ?
C602 C601 N601 114.9(7) . . ?
C601 N601 Cs6 108.0(4) . . ?
C607 N601 Cs6 109.1(5) . . ?
C607 N601 C601 107.7(7) . . ?
C613 N601 Cs6 106.5(5) . . ?
C613 N601 C601 113.1(6) . . ?
C613 N601 C607 112.4(7) . . ?
C602 O601 Cs6 114.4(5) . . ?
C602 O601 C603 112.6(7) . . ?
C603 O601 Cs6 108.8(5) . . ?
Cs6 C602 H60C 154.7 . . ?
Cs6 C602 H60D 89.8 . . ?
C601 C602 Cs6 79.1(5) . . ?
C601 C602 H60C 109.8 . . ?
C601 C602 H60D 109.8 . . ?
O601 C602 Cs6 45.8(4) . . ?
O601 C602 C601 109.5(7) . . ?
O601 C602 H60C 109.8 . . ?
O601 C602 H60D 109.8 . . ?
H60C C602 H60D 108.2 . . ?
C606 N602 Cs6 110.2(5) . . ?
C606 N602 C612 112.8(7) . . ?
C606 N602 C618 110.7(8) . . ?
C612 N602 Cs6 107.0(5) . . ?
C618 N602 Cs6 106.6(6) . . ?
C618 N602 C612 109.4(8) . . ?
C604 O602 Cs6 109.8(5) . . ?
C605 O602 Cs6 114.6(6) . . ?
C605 O602 C604 113.5(8) . . ?
Cs6 C603 H60E 159.1 . . ?
Cs6 C603 H60F 84.3 . . ?
O601 C603 Cs6 49.7(4) . . ?
O601 C603 H60E 109.5 . . ?
O601 C603 H60F 109.5 . . ?
H60E C603 H60F 108.1 . . ?
C604 C603 Cs6 80.7(6) . . ?
C604 C603 O601 110.6(8) . . ?
C604 C603 H60E 109.5 . . ?
C604 C603 H60F 109.5 . . ?
C608 O603 Cs6 110.1(5) . . ?
C608 O603 C609 110.9(7) . . ?
C609 O603 Cs6 107.1(5) . . ?
Cs6 C604 H60G 156.0 . . ?
Cs6 C604 H60H 90.2 . . ?
O602 C604 Cs6 48.2(4) . . ?
O602 C604 H60G 109.5 . . ?
O602 C604 H60H 109.5 . . ?
C603 C604 Cs6 77.3(5) . . ?
C603 C604 O602 110.8(8) . . ?
C603 C604 H60G 109.5 . . ?
C603 C604 H60H 109.5 . . ?
H60G C604 H60H 108.1 . . ?
C610 O604 Cs6 115.5(5) . . ?
C611 O604 Cs6 115.6(6) . . ?
C611 O604 C610 112.7(7) . . ?
Cs6 C605 H60I 155.7 . . ?
Cs6 C605 H60J 87.5 . . ?
O602 C605 Cs6 46.0(5) . . ?
O602 C605 H60I 110.0 . . ?
O602 C605 H60J 110.0 . . ?
O602 C605 C606 108.4(9) . . ?
H60I C605 H60J 108.4 . . ?
C606 C605 Cs6 80.0(6) . . ?
C606 C605 H60I 110.0 . . ?
C606 C605 H60J 110.0 . . ?
C614 O605 Cs6 103.8(4) . . ?
C615 O605 Cs6 113.9(5) . . ?
C615 O605 C614 110.1(6) . . ?
Cs6 C606 H60K 153.5 . . ?
Cs6 C606 H60L 94.6 . . ?
N602 C606 Cs6 48.5(4) . . ?
N602 C606 C605 113.2(8) . . ?
N602 C606 H60K 108.9 . . ?
N602 C606 H60L 108.9 . . ?
C605 C606 Cs6 75.7(6) . . ?
C605 C606 H60K 108.9 . . ?
C605 C606 H60L 108.9 . . ?
H60K C606 H60L 107.8 . . ?
C616 O606 Cs6 110.3(5) . . ?
C617 O606 Cs6 114.6(6) . . ?
C617 O606 C616 116.3(8) . . ?
Cs6 C607 H60M 152.1 . . ?
Cs6 C607 H60N 96.4 . . ?
N601 C607 Cs6 48.8(4) . . ?
N601 C607 H60M 108.3 . . ?
N601 C607 H60N 108.3 . . ?
N601 C607 C608 116.0(8) . . ?
H60M C607 H60N 107.4 . . ?
C608 C607 Cs6 76.5(5) . . ?
C608 C607 H60M 108.3 . . ?
C608 C607 H60N 108.3 . . ?
Cs6 C608 H60O 158.4 . . ?
Cs6 C608 H60P 85.6 . . ?
O603 C608 Cs6 49.1(4) . . ?
O603 C608 C607 110.7(8) . . ?
O603 C608 H60O 109.5 . . ?
O603 C608 H60P 109.5 . . ?
C607 C608 Cs6 80.2(5) . . ?
C607 C608 H60O 109.5 . . ?
C607 C608 H60P 109.5 . . ?
H60O C608 H60P 108.1 . . ?
Cs6 C609 H60Q 159.7 . . ?
Cs6 C609 H60R 83.5 . . ?
O603 C609 Cs6 51.1(4) . . ?
O603 C609 H60Q 108.6 . . ?
O603 C609 H60R 108.6 . . ?
H60Q C609 H60R 107.5 . . ?
C610 C609 Cs6 82.9(6) . . ?
C610 C609 O603 114.8(9) . . ?
C610 C609 H60Q 108.6 . . ?
C610 C609 H60R 108.6 . . ?
Cs6 C610 H61A 149.6 . . ?
Cs6 C610 H61B 97.0 . . ?
O604 C610 Cs6 43.7(4) . . ?
O604 C610 H61A 109.7 . . ?
O604 C610 H61B 109.7 . . ?
C609 C610 Cs6 76.2(6) . . ?
C609 C610 O604 110.0(8) . . ?
C609 C610 H61A 109.7 . . ?
C609 C610 H61B 109.7 . . ?
H61A C610 H61B 108.2 . . ?
Cs6 C611 H61C 154.1 . . ?
Cs6 C611 H61D 89.8 . . ?
O604 C611 Cs6 45.1(4) . . ?
O604 C611 H61C 109.8 . . ?
O604 C611 H61D 109.8 . . ?
O604 C611 C612 109.5(8) . . ?
H61C C611 H61D 108.2 . . ?
C612 C611 Cs6 79.9(5) . . ?
C612 C611 H61C 109.8 . . ?
C612 C611 H61D 109.8 . . ?
Cs6 C612 H61E 154.0 . . ?
Cs6 C612 H61F 95.0 . . ?
N602 C612 Cs6 50.7(4) . . ?
N602 C612 C611 116.7(8) . . ?
N602 C612 H61E 108.1 . . ?
N602 C612 H61F 108.1 . . ?
C611 C612 Cs6 76.1(5) . . ?
C611 C612 H61E 108.1 . . ?
C611 C612 H61F 108.1 . . ?
H61E C612 H61F 107.3 . . ?
Cs6 C613 H61G 91.6 . . ?
Cs6 C613 H61H 156.8 . . ?
N601 C613 Cs6 51.1(4) . . ?
N601 C613 H61G 108.8 . . ?
N601 C613 H61H 108.8 . . ?
H61G C613 H61H 107.7 . . ?
C614 C613 Cs6 75.7(5) . . ?
C614 C613 N601 113.9(7) . . ?
C614 C613 H61G 108.8 . . ?
C614 C613 H61H 108.8 . . ?
Cs6 C614 H61I 78.0 . . ?
Cs6 C614 H61J 162.2 . . ?
O605 C614 Cs6 52.7(3) . . ?
O605 C614 H61I 109.9 . . ?
O605 C614 H61J 109.9 . . ?
C613 C614 Cs6 82.4(5) . . ?
C613 C614 O605 109.1(7) . . ?
C613 C614 H61I 109.9 . . ?
C613 C614 H61J 109.9 . . ?
H61I C614 H61J 108.3 . . ?
Cs6 C615 H61K 88.4 . . ?
Cs6 C615 H61L 156.2 . . ?
O605 C615 Cs6 46.6(3) . . ?
O605 C615 H61K 110.3 . . ?
O605 C615 H61L 110.3 . . ?
O605 C615 C616 107.1(6) . . ?
H61K C615 H61L 108.6 . . ?
C616 C615 Cs6 77.5(4) . . ?
C616 C615 H61K 110.3 . . ?
C616 C615 H61L 110.3 . . ?
Cs6 C616 H61M 90.0 . . ?
Cs6 C616 H61N 155.9 . . ?
O606 C616 Cs6 48.1(4) . . ?
O606 C616 C615 112.4(7) . . ?
O606 C616 H61M 109.1 . . ?
O606 C616 H61N 109.1 . . ?
C615 C616 Cs6 78.8(4) . . ?
C615 C616 H61M 109.1 . . ?
C615 C616 H61N 109.1 . . ?
H61M C616 H61N 107.9 . . ?
Cs6 C617 H61O 154.1 . . ?
Cs6 C617 H61P 91.9 . . ?
O606 C617 Cs6 46.6(5) . . ?
O606 C617 H61O 109.4 . . ?
O606 C617 H61P 109.4 . . ?
O606 C617 C618 111.4(9) . . ?
H61O C617 H61P 108.0 . . ?
C618 C617 Cs6 78.0(6) . . ?
C618 C617 H61O 109.4 . . ?
C618 C617 H61P 109.4 . . ?
Cs6 C618 H61Q 157.1 . . ?
Cs6 C618 H61R 90.8 . . ?
N602 C618 Cs6 51.1(5) . . ?
N602 C618 C617 115.5(9) . . ?
N602 C618 H61Q 108.4 . . ?
N602 C618 H61R 108.4 . . ?
C617 C618 Cs6 77.6(6) . . ?
C617 C618 H61Q 108.4 . . ?
C617 C618 H61R 108.4 . . ?
H61Q C618 H61R 107.5 . . ?
O401 Cs4 N401 55.3(2) . . ?
O401 Cs4 N402 110.0(2) . . ?
O401 Cs4 O402 56.9(2) . . ?
O401 Cs4 O403 113.1(2) . . ?
N402 Cs4 N401 136.6(2) . . ?
O402 Cs4 N401 109.0(2) . . ?
O402 Cs4 N402 57.8(2) . . ?
O403 Cs4 N401 58.5(2) . . ?
O403 Cs4 N402 110.2(2) . . ?
O403 Cs4 O402 149.98(18) . . ?
O404 Cs4 N401 110.0(2) . . ?
O404 Cs4 O401 144.2(2) . . ?
O404 Cs4 N402 55.2(2) . . ?
O404 Cs4 O402 111.8(2) . . ?
O404 Cs4 O403 57.5(2) . . ?
Cs4 C401 H40A 62.2 . . ?
Cs4 C401 H40B 162.4 . . ?
H40A C401 H40B 107.8 . . ?
N401 C401 Cs4 64.7(5) . . ?
N401 C401 H40A 109.0 . . ?
N401 C401 H40B 109.0 . . ?
N401 C401 C402 113.0(8) . . ?
C402 C401 Cs4 88.4(6) . . ?
C402 C401 H40A 109.0 . . ?
C402 C401 H40B 109.0 . . ?
C401 N401 Cs4 91.2(5) . . ?
C407 N401 Cs4 96.6(6) . . ?
C407 N401 C401 107.1(8) . . ?
C413 N401 Cs4 132.3(7) . . ?
C413 N401 C401 111.3(9) . . ?
C413 N401 C407 114.5(9) . . ?
C402 O401 Cs4 117.5(6) . . ?
C403 O401 Cs4 121.2(6) . . ?
C403 O401 C402 118.9(8) . . ?
Cs4 C402 H40C 131.6 . . ?
Cs4 C402 H40D 118.1 . . ?
C401 C402 Cs4 68.6(6) . . ?
C401 C402 H40C 109.6 . . ?
C401 C402 H40D 109.6 . . ?
O401 C402 Cs4 42.5(5) . . ?
O401 C402 C401 110.5(9) . . ?
O401 C402 H40C 109.6 . . ?
O401 C402 H40D 109.6 . . ?
H40C C402 H40D 108.1 . . ?
C406 N402 Cs4 99.1(5) . . ?
C406 N402 C412 104.9(7) . . ?
C406 N402 C418 115.1(8) . . ?
C412 N402 Cs4 88.5(5) . . ?
C412 N402 C418 112.0(8) . . ?
C418 N402 Cs4 132.1(7) . . ?
C404 O402 Cs4 112.1(5) . . ?
C404 O402 C405 111.3(7) . . ?
C405 O402 Cs4 114.7(5) . . ?
Cs4 C403 H40E 102.3 . . ?
Cs4 C403 H40F 144.1 . . ?
O401 C403 Cs4 40.3(4) . . ?
O401 C403 H40E 109.6 . . ?
O401 C403 H40F 109.6 . . ?
O401 C403 C404 110.2(8) . . ?
H40E C403 H40F 108.1 . . ?
C404 C403 Cs4 76.4(5) . . ?
C404 C403 H40E 109.6 . . ?
C404 C403 H40F 109.6 . . ?
C408 O403 Cs4 120.3(5) . . ?
C408 O403 C409 111.1(8) . . ?
C409 O403 Cs4 114.1(6) . . ?
Cs4 C404 H40G 87.3 . . ?
Cs4 C404 H40H 156.7 . . ?
O402 C404 Cs4 47.9(4) . . ?
O402 C404 C403 112.0(8) . . ?
O402 C404 H40G 109.2 . . ?
O402 C404 H40H 109.2 . . ?
C403 C404 Cs4 81.0(5) . . ?
C403 C404 H40G 109.2 . . ?
C403 C404 H40H 109.2 . . ?
H40G C404 H40H 107.9 . . ?
C410 O404 Cs4 119.5(6) . . ?
C410 O404 C411 115.7(8) . . ?
C411 O404 Cs4 115.5(6) . . ?
Cs4 C405 H40I 147.3 . . ?
Cs4 C405 H40J 101.6 . . ?
O402 C405 Cs4 45.9(4) . . ?
O402 C405 H40I 109.3 . . ?
O402 C405 H40J 109.3 . . ?
O402 C405 C406 111.5(7) . . ?
H40I C405 H40J 108.0 . . ?
C406 C405 Cs4 72.4(5) . . ?
C406 C405 H40I 109.3 . . ?
C406 C405 H40J 109.3 . . ?
C415 O405 C414 115.1(8) . . ?
Cs4 C406 H40K 165.5 . . ?
Cs4 C406 H40L 70.2 . . ?
N402 C406 Cs4 59.3(5) . . ?
N402 C406 C405 110.0(8) . . ?
N402 C406 H40K 109.7 . . ?
N402 C406 H40L 109.7 . . ?
C405 C406 Cs4 84.0(5) . . ?
C405 C406 H40K 109.7 . . ?
C405 C406 H40L 109.7 . . ?
H40K C406 H40L 108.2 . . ?
C417 O406 C416 107.7(8) . . ?
Cs4 C407 H40M 165.0 . . ?
Cs4 C407 H40N 69.5 . . ?
N401 C407 Cs4 60.3(5) . . ?
N401 C407 H40M 108.7 . . ?
N401 C407 H40N 108.7 . . ?
N401 C407 C408 114.1(8) . . ?
H40M C407 H40N 107.6 . . ?
C408 C407 Cs4 85.8(6) . . ?
C408 C407 H40M 108.7 . . ?
C408 C407 H40N 108.7 . . ?
Cs4 C408 H40O 142.0 . . ?
Cs4 C408 H40P 106.1 . . ?
O403 C408 Cs4 41.2(4) . . ?
O403 C408 C407 107.4(8) . . ?
O403 C408 H40O 110.2 . . ?
O403 C408 H40P 110.2 . . ?
C407 C408 Cs4 71.0(5) . . ?
C407 C408 H40O 110.2 . . ?
C407 C408 H40P 110.2 . . ?
H40O C408 H40P 108.5 . . ?
Cs4 C409 H40Q 94.3 . . ?
Cs4 C409 H40R 152.1 . . ?
O403 C409 Cs4 45.5(5) . . ?
O403 C409 H40Q 109.3 . . ?
O403 C409 H40R 109.3 . . ?
O403 C409 C410 111.5(10) . . ?
H40Q C409 H40R 108.0 . . ?
C410 C409 Cs4 77.4(7) . . ?
C410 C409 H40Q 109.3 . . ?
C410 C409 H40R 109.3 . . ?
Cs4 C410 H41A 96.1 . . ?
Cs4 C410 H41B 148.7 . . ?
O404 C410 Cs4 42.0(5) . . ?
O404 C410 C409 112.0(10) . . ?
O404 C410 H41A 109.2 . . ?
O404 C410 H41B 109.2 . . ?
C409 C410 Cs4 80.2(7) . . ?
C409 C410 H41A 109.2 . . ?
C409 C410 H41B 109.2 . . ?
H41A C410 H41B 107.9 . . ?
Cs4 C411 H41C 138.0 . . ?
Cs4 C411 H41D 111.8 . . ?
O404 C411 Cs4 44.1(4) . . ?
O404 C411 H41C 109.7 . . ?
O404 C411 H41D 109.7 . . ?
O404 C411 C412 110.0(8) . . ?
H41C C411 H41D 108.2 . . ?
C412 C411 Cs4 68.2(5) . . ?
C412 C411 H41C 109.7 . . ?
C412 C411 H41D 109.7 . . ?
Cs4 C412 H41E 60.4 . . ?
Cs4 C412 H41F 162.9 . . ?
N402 C412 Cs4 67.4(5) . . ?
N402 C412 C411 113.7(8) . . ?
N402 C412 H41E 108.8 . . ?
N402 C412 H41F 108.8 . . ?
C411 C412 Cs4 87.5(5) . . ?
C411 C412 H41E 108.8 . . ?
C411 C412 H41F 108.8 . . ?
H41E C412 H41F 107.7 . . ?
N401 C413 H41G 108.1 . . ?
N401 C413 H41H 108.1 . . ?
N401 C413 C414 116.7(10) . . ?
H41G C413 H41H 107.3 . . ?
C414 C413 H41G 108.1 . . ?
C414 C413 H41H 108.1 . . ?
O405 C414 C413 109.7(9) . . ?
O405 C414 H41I 109.7 . . ?
O405 C414 H41J 109.7 . . ?
C413 C414 H41I 109.7 . . ?
C413 C414 H41J 109.7 . . ?
H41I C414 H41J 108.2 . . ?
O405 C415 H41K 109.0 . . ?
O405 C415 H41L 109.0 . . ?
O405 C415 C416 112.9(8) . . ?
H41K C415 H41L 107.8 . . ?
C416 C415 H41K 109.0 . . ?
C416 C415 H41L 109.0 . . ?
O406 C416 C415 108.3(8) . . ?
O406 C416 H41M 110.0 . . ?
O406 C416 H41N 110.0 . . ?
C415 C416 H41M 110.0 . . ?
C415 C416 H41N 110.0 . . ?
H41M C416 H41N 108.4 . . ?
O406 C417 H41O 110.6 . . ?
O406 C417 H41P 110.6 . . ?
O406 C417 C418 105.5(9) . . ?
H41O C417 H41P 108.8 . . ?
C418 C417 H41O 110.6 . . ?
C418 C417 H41P 110.6 . . ?
N402 C418 C417 117.0(9) . . ?
N402 C418 H41Q 108.0 . . ?
N402 C418 H41R 108.0 . . ?
C417 C418 H41Q 108.0 . . ?
C417 C418 H41R 108.0 . . ?
H41Q C418 H41R 107.3 . . ?

loop_
_geom_bond_atom_site_label_1
_geom_bond_atom_site_label_2
_geom_bond_distance
_geom_bond_site_symmetry_2
_geom_bond_publ_flag
V8 N801 1.991(8) . ?
V8 O801 1.604(6) . ?
V8 N803 2.024(7) . ?
V8 N805 2.088(8) . ?
V8 N807 2.039(8) . ?
C801 N801 1.342(11) . ?
C801 C802 1.418(13) . ?
C801 N808 1.421(11) . ?
N801 C808 1.392(12) . ?
C802 C803 1.421(14) . ?
C802 C807 1.433(13) . ?
N802 C808 1.373(12) . ?
N802 C809 1.272(13) . ?
C803 H803 0.9500 . ?
C803 C804 1.353(15) . ?
N803 C809 1.428(12) . ?
N803 C816 1.357(11) . ?
C804 H804 0.9500 . ?
C804 C805 1.424(15) . ?
N804 C816 1.301(11) . ?
N804 C817 1.339(11) . ?
C805 H805 0.9500 . ?
C805 C806 1.345(14) . ?
N805 C817 1.440(11) . ?
N805 C824 1.384(12) . ?
C806 H806 0.9500 . ?
C806 C807 1.442(13) . ?
N806 C824 1.388(11) . ?
N806 C825 1.315(11) . ?
C807 C808 1.408(13) . ?
N807 C825 1.376(11) . ?
N807 C832 1.450(11) . ?
N808 C832 1.283(11) . ?
C809 C810 1.474(14) . ?
C810 C811 1.401(15) . ?
C810 C815 1.411(13) . ?
C811 H811 0.9500 . ?
C811 C812 1.397(15) . ?
C812 H812 0.9500 . ?
C812 C813 1.385(14) . ?
C813 H813 0.9500 . ?
C813 C814 1.445(13) . ?
C814 H814 0.9500 . ?
C814 C815 1.348(12) . ?
C815 C816 1.491(12) . ?
C817 C818 1.406(12) . ?
C818 C819 1.411(12) . ?
C818 C823 1.427(12) . ?
C819 H819 0.9500 . ?
C819 C820 1.375(11) . ?
C820 H820 0.9500 . ?
C820 C821 1.423(12) . ?
C821 H821 0.9500 . ?
C821 C822 1.392(12) . ?
C822 H822 0.9500 . ?
C822 C823 1.380(12) . ?
C823 C824 1.400(12) . ?
C825 C826 1.473(12) . ?
C826 C827 1.377(12) . ?
C826 C831 1.378(13) . ?
C827 H827 0.9500 . ?
C827 C828 1.389(12) . ?
C828 H828 0.9500 . ?
C828 C829 1.412(13) . ?
C829 H829 0.9500 . ?
C829 C830 1.344(14) . ?
C830 H830 0.9500 . ?
C830 C831 1.429(13) . ?
C831 C832 1.451(12) . ?
V5 N501 2.040(7) . ?
V5 O501 1.585(6) . ?
V5 N503 2.021(7) . ?
V5 N505 2.066(6) . ?
V5 N507 2.032(7) . ?
C501 N501 1.378(10) . ?
C501 C502 1.416(11) . ?
C501 N508 1.367(11) . ?
N501 C508 1.429(11) . ?
C502 C503 1.418(11) . ?
C502 C507 1.404(12) . ?
N502 C508 1.326(11) . ?
N502 C509 1.292(10) . ?
C503 H503 0.9500 . ?
C503 C504 1.353(12) . ?
N503 C509 1.399(10) . ?
N503 C516 1.406(10) . ?
C504 H504 0.9500 . ?
C504 C505 1.486(14) . ?
N504 C516 1.279(11) . ?
N504 C517 1.345(11) . ?
N504 Cs4 3.420(7) . ?
C505 H505 0.9500 . ?
C505 C506 1.324(13) . ?
N505 C517 1.364(10) . ?
N505 C524 1.363(10) . ?
N505 Cs4 3.777(6) . ?
C506 H506 0.9500 . ?
C506 C507 1.421(12) . ?
N506 C524 1.370(11) . ?
N506 C525 1.292(11) . ?
C507 C508 1.424(12) . ?
N507 C525 1.401(10) . ?
N507 C532 1.381(10) . ?
N508 C532 1.308(11) . ?
C509 C510 1.522(12) . ?
C510 C511 1.337(12) . ?
C510 C515 1.435(12) . ?
C511 H511 0.9500 . ?
C511 C512 1.415(13) . ?
C512 H512 0.9500 . ?
C512 C513 1.415(14) . ?
C513 H513 0.9500 . ?
C513 C514 1.386(13) . ?
C514 H514 0.9500 . ?
C514 C515 1.396(12) . ?
C515 C516 1.499(12) . ?
C516 Cs4 3.722(8) . ?
C517 C518 1.408(11) . ?
C517 Cs4 3.412(8) . ?
C518 C519 1.431(11) . ?
C518 C523 1.397(12) . ?
C518 Cs4 3.820(8) . ?
C519 H519 0.9500 . ?
C519 C520 1.347(12) . ?
C520 H520 0.9500 . ?
C520 C521 1.428(13) . ?
C521 H521 0.9500 . ?
C521 C522 1.372(12) . ?
C522 H522 0.9500 . ?
C522 C523 1.413(11) . ?
C523 C524 1.425(11) . ?
C525 C526 1.482(12) . ?
C526 C527 1.393(13) . ?
C526 C531 1.384(12) . ?
C527 H527 0.9500 . ?
C527 C528 1.365(14) . ?
C528 H528 0.9500 . ?
C528 C529 1.395(14) . ?
C529 H529 0.9500 . ?
C529 C530 1.415(13) . ?
C530 H530 0.9500 . ?
C530 C531 1.342(12) . ?
C531 C532 1.505(12) . ?
V2 N201 2.001(8) . ?
V2 O201 1.638(6) . ?
V2 N203 2.003(8) . ?
V2 N205 2.039(8) . ?
V2 N207 2.010(8) . ?
C201 N201 1.418(12) . ?
C201 C202 1.432(13) . ?
C201 N208 1.299(13) . ?
N201 C208 1.380(12) . ?
C202 C203 1.427(14) . ?
C202 C207 1.408(13) . ?
N202 C208 1.329(12) . ?
N202 C209 1.371(12) . ?
C203 H203 0.9500 . ?
C203 C204 1.354(15) . ?
N203 C209 1.418(12) . ?
N203 C216 1.414(12) . ?
C204 H204 0.9500 . ?
C204 C205 1.425(15) . ?
N204 C216 1.399(12) . ?
N204 C217 1.322(12) . ?
N204 Cs3 3.489(8) . ?
C205 H205 0.9500 . ?
C205 C206 1.412(15) . ?
N205 C217 1.397(12) . ?
N205 C224 1.396(12) . ?
C206 H206 0.9500 . ?
C206 C207 1.396(14) . ?
N206 C224 1.320(12) . ?
N206 C225 1.417(12) . ?
C207 C208 1.456(13) . ?
N207 C225 1.342(11) . ?
N207 C232 1.390(12) . ?
N208 C232 1.375(12) . ?
C209 C210 1.397(13) . ?
C210 C211 1.404(15) . ?
C210 C215 1.470(14) . ?
C211 H211 0.9500 . ?
C211 C212 1.366(16) . ?
C212 H212 0.9500 . ?
C212 C213 1.418(17) . ?
C213 H213 0.9500 . ?
C213 C214 1.407(16) . ?
C214 H214 0.9500 . ?
C214 C215 1.376(14) . ?
C215 C216 1.422(14) . ?
C215 Cs3 3.918(10) . ?
C216 Cs3 3.468(10) . ?
C217 C218 1.424(13) . ?
C217 Cs3 3.800(9) . ?
C218 C219 1.386(14) . ?
C218 C223 1.353(14) . ?
C219 H219 0.9500 . ?
C219 C220 1.405(15) . ?
C220 H220 0.9500 . ?
C220 C221 1.382(16) . ?
C221 H221 0.9500 . ?
C221 C222 1.380(16) . ?
C222 H222 0.9500 . ?
C222 C223 1.448(14) . ?
C223 C224 1.393(13) . ?
C225 C226 1.409(13) . ?
C226 C227 1.393(13) . ?
C226 C231 1.464(13) . ?
C227 H227 0.9500 . ?
C227 C228 1.421(14) . ?
C228 H228 0.9500 . ?
C228 C229 1.338(14) . ?
C229 H229 0.9500 . ?
C229 C230 1.382(14) . ?
C230 H230 0.9500 . ?
C230 C231 1.419(13) . ?
C231 C232 1.390(13) . ?
Cs1 O101 2.905(7) . ?
Cs1 O102 2.978(7) . ?
Cs1 O103 2.995(7) . ?
Cs1 O104 3.003(7) . ?
Cs1 O105 2.861(7) . ?
Cs1 O106 3.034(7) . ?
C101 H10A 0.9900 . ?
C101 H10B 0.9900 . ?
C101 N101 1.567(14) . ?
C101 C102 1.507(15) . ?
N101 C107 1.451(12) . ?
N101 C113 1.479(13) . ?
O101 C102 1.394(12) . ?
O101 C103 1.440(12) . ?
C102 H10C 0.9900 . ?
C102 H10D 0.9900 . ?
N102 C106 1.483(13) . ?
N102 C112 1.485(13) . ?
N102 C118 1.474(12) . ?
O102 C104 1.404(12) . ?
O102 C105 1.431(12) . ?
C103 H10E 0.9900 . ?
C103 H10F 0.9900 . ?
C103 C104 1.507(13) . ?
O103 C108 1.401(12) . ?
O103 C109 1.416(12) . ?
C104 H10G 0.9900 . ?
C104 H10H 0.9900 . ?
O104 C110 1.412(12) . ?
O104 C111 1.413(12) . ?
C105 H10I 0.9900 . ?
C105 H10J 0.9900 . ?
C105 C106 1.503(14) . ?
O105 C114 1.460(13) . ?
O105 C115 1.441(13) . ?
C106 H10K 0.9900 . ?
C106 H10L 0.9900 . ?
O106 C116 1.460(12) . ?
O106 C117 1.418(13) . ?
C107 H10M 0.9900 . ?
C107 H10N 0.9900 . ?
C107 C108 1.478(14) . ?
C108 H10O 0.9900 . ?
C108 H10P 0.9900 . ?
C109 H10Q 0.9900 . ?
C109 H10R 0.9900 . ?
C109 C110 1.485(14) . ?
C110 H11A 0.9900 . ?
C110 H11B 0.9900 . ?
C111 H11C 0.9900 . ?
C111 H11D 0.9900 . ?
C111 C112 1.516(15) . ?
C112 H11E 0.9900 . ?
C112 H11F 0.9900 . ?
C113 H11G 0.9900 . ?
C113 H11H 0.9900 . ?
C113 C114 1.459(15) . ?
C114 H11I 0.9900 . ?
C114 H11J 0.9900 . ?
C115 H11K 0.9900 . ?
C115 H11L 0.9900 . ?
C115 C116 1.407(15) . ?
C116 H11M 0.9900 . ?
C116 H11N 0.9900 . ?
C117 H11O 0.9900 . ?
C117 H11P 0.9900 . ?
C117 C118 1.505(14) . ?
C118 H11Q 0.9900 . ?
C118 H11R 0.9900 . ?
Cs7 O701 2.886(6) . ?
Cs7 O702 2.977(6) . ?
Cs7 O703 2.981(6) . ?
Cs7 O704 2.949(6) . ?
Cs7 O705 2.979(6) . ?
Cs7 O706 2.963(6) . ?
C701 H70A 0.9900 . ?
C701 H70B 0.9900 . ?
C701 N701 1.481(10) . ?
C701 C702 1.555(12) . ?
N701 C707 1.489(11) . ?
N701 C713 1.412(11) . ?
O701 C702 1.421(11) . ?
O701 C703 1.408(10) . ?
C702 H70C 0.9900 . ?
C702 H70D 0.9900 . ?
N702 C706 1.474(12) . ?
N702 C712 1.472(11) . ?
N702 C718 1.470(12) . ?
O702 C704 1.418(10) . ?
O702 C705 1.434(11) . ?
C703 H70E 0.9900 . ?
C703 H70F 0.9900 . ?
C703 C704 1.546(13) . ?
O703 C708 1.441(10) . ?
O703 C709 1.450(10) . ?
C704 H70G 0.9900 . ?
C704 H70H 0.9900 . ?
O704 C710 1.425(11) . ?
O704 C711 1.445(11) . ?
C705 H70I 0.9900 . ?
C705 H70J 0.9900 . ?
C705 C706 1.528(13) . ?
O705 C714 1.436(10) . ?
O705 C715 1.425(11) . ?
C706 H70K 0.9900 . ?
C706 H70L 0.9900 . ?
O706 C716 1.426(10) . ?
O706 C717 1.414(11) . ?
C707 H70M 0.9900 . ?
C707 H70N 0.9900 . ?
C707 C708 1.535(11) . ?
C708 H70O 0.9900 . ?
C708 H70P 0.9900 . ?
C709 H70Q 0.9900 . ?
C709 H70R 0.9900 . ?
C709 C710 1.508(13) . ?
C710 H71A 0.9900 . ?
C710 H71B 0.9900 . ?
C711 H71C 0.9900 . ?
C711 H71D 0.9900 . ?
C711 C712 1.505(13) . ?
C712 H71E 0.9900 . ?
C712 H71F 0.9900 . ?
C713 H71G 0.9900 . ?
C713 H71H 0.9900 . ?
C713 C714 1.508(13) . ?
C714 H71I 0.9900 . ?
C714 H71J 0.9900 . ?
C715 H71K 0.9900 . ?
C715 H71L 0.9900 . ?
C715 C716 1.490(11) . ?
C716 H71M 0.9900 . ?
C716 H71N 0.9900 . ?
C717 H71O 0.9900 . ?
C717 H71P 0.9900 . ?
C717 C718 1.507(13) . ?
C718 H71Q 0.9900 . ?
C718 H71R 0.9900 . ?
Cs9 O901 2.952(7) . ?
Cs9 O902 2.949(7) . ?
Cs9 O903 2.923(6) . ?
Cs9 O904 2.986(7) . ?
Cs9 O905 2.956(7) . ?
Cs9 O906 2.997(7) . ?
C901 H90A 0.9900 . ?
C901 H90B 0.9900 . ?
C901 N901 1.479(14) . ?
C901 C902 1.419(16) . ?
N901 C907 1.489(14) . ?
N901 C913 1.487(14) . ?
O901 C902 1.488(12) . ?
O901 C903 1.368(12) . ?
C902 H90C 0.9900 . ?
C902 H90D 0.9900 . ?
N902 C906 1.410(15) . ?
N902 C912 1.425(15) . ?
N902 C918 1.452(14) . ?
O902 C904 1.434(12) . ?
O902 C905 1.440(12) . ?
C903 H90E 0.9900 . ?
C903 H90F 0.9900 . ?
C903 C904 1.583(14) . ?
O903 C908 1.502(12) . ?
O903 C909 1.358(12) . ?
C904 H90G 0.9900 . ?
C904 H90H 0.9900 . ?
O904 C910 1.416(12) . ?
O904 C911 1.446(14) . ?
C905 H90I 0.9900 . ?
C905 H90J 0.9900 . ?
C905 C906 1.528(16) . ?
O905 C914 1.516(12) . ?
O905 C915 1.400(12) . ?
C906 H90K 0.9900 . ?
C906 H90L 0.9900 . ?
O906 C916 1.499(12) . ?
O906 C917 1.355(13) . ?
C907 H90M 0.9900 . ?
C907 H90N 0.9900 . ?
C907 C908 1.449(14) . ?
C908 H90O 0.9900 . ?
C908 H90P 0.9900 . ?
C909 H90Q 0.9900 . ?
C909 H90R 0.9900 . ?
C909 C910 1.647(15) . ?
C910 H91A 0.9900 . ?
C910 H91B 0.9900 . ?
C911 H91C 0.9900 . ?
C911 H91D 0.9900 . ?
C911 C912 1.501(15) . ?
C912 H91E 0.9900 . ?
C912 H91F 0.9900 . ?
C913 H91G 0.9900 . ?
C913 H91H 0.9900 . ?
C913 C914 1.465(14) . ?
C914 H91I 0.9900 . ?
C914 H91J 0.9900 . ?
C915 H91K 0.9900 . ?
C915 H91L 0.9900 . ?
C915 C916 1.420(14) . ?
C916 H91M 0.9900 . ?
C916 H91N 0.9900 . ?
C917 H91O 0.9900 . ?
C917 H91P 0.9900 . ?
C917 C918 1.658(16) . ?
C918 H91Q 0.9900 . ?
C918 H91R 0.9900 . ?
Cs3 N301 3.198(9) . ?
Cs3 O301 2.910(8) . ?
Cs3 N302 3.214(10) . ?
Cs3 O302 3.052(8) . ?
Cs3 O303 2.964(8) . ?
Cs3 O304 2.922(9) . ?
C301 H30A 0.9900 . ?
C301 H30B 0.9900 . ?
C301 N301 1.480(15) . ?
C301 C302 1.535(16) . ?
N301 C307 1.462(14) . ?
N301 C313 1.498(12) . ?
O301 C302 1.363(13) . ?
O301 C303 1.393(15) . ?
C302 H30C 0.9900 . ?
C302 H30D 0.9900 . ?
N302 C306 1.586(15) . ?
N302 C312 1.504(14) . ?
N302 C318 1.501(15) . ?
O302 C304 1.452(13) . ?
O302 C305 1.411(15) . ?
C303 H30E 0.9900 . ?
C303 H30F 0.9900 . ?
C303 C304 1.473(17) . ?
O303 C308 1.459(14) . ?
O303 C309 1.407(13) . ?
C304 H30G 0.9900 . ?
C304 H30H 0.9900 . ?
O304 C310 1.426(14) . ?
O304 C311 1.399(14) . ?
C305 H30I 0.9900 . ?
C305 H30J 0.9900 . ?
C305 C306 1.472(18) . ?
O305 C314 1.428(13) . ?
O305 C315 1.469(12) . ?
C306 H30K 0.9900 . ?
C306 H30L 0.9900 . ?
O306 C316 1.414(14) . ?
O306 C317 1.423(15) . ?
C307 H30M 0.9900 . ?
C307 H30N 0.9900 . ?
C307 C308 1.447(17) . ?
C308 H30O 0.9900 . ?
C308 H30P 0.9900 . ?
C309 H30Q 0.9900 . ?
C309 H30R 0.9900 . ?
C309 C310 1.544(16) . ?
C310 H31A 0.9900 . ?
C310 H31B 0.9900 . ?
C311 H31C 0.9900 . ?
C311 H31D 0.9900 . ?
C311 C312 1.503(16) . ?
C312 H31E 0.9900 . ?
C312 H31F 0.9900 . ?
C313 H31G 0.9900 . ?
C313 H31H 0.9900 . ?
C313 C314 1.504(13) . ?
C314 H31I 0.9900 . ?
C314 H31J 0.9900 . ?
C315 H31K 0.9900 . ?
C315 H31L 0.9900 . ?
C315 C316 1.507(16) . ?
C316 H31M 0.9900 . ?
C316 H31N 0.9900 . ?
C317 H31O 0.9900 . ?
C317 H31P 0.9900 . ?
C317 C318 1.491(18) . ?
C318 H31Q 0.9900 . ?
C318 H31R 0.9900 . ?
Cs6 O601 2.970(6) . ?
Cs6 O602 2.953(7) . ?
Cs6 O603 3.022(6) . ?
Cs6 O604 2.900(7) . ?
Cs6 O605 2.990(6) . ?
Cs6 O606 2.974(7) . ?
C601 H60A 0.9900 . ?
C601 H60B 0.9900 . ?
C601 N601 1.519(11) . ?
C601 C602 1.492(12) . ?
N601 C607 1.517(11) . ?
N601 C613 1.482(10) . ?
O601 C602 1.403(10) . ?
O601 C603 1.429(11) . ?
C602 H60C 0.9900 . ?
C602 H60D 0.9900 . ?
N602 C606 1.470(13) . ?
N602 C612 1.489(12) . ?
N602 C618 1.475(13) . ?
O602 C604 1.490(12) . ?
O602 C605 1.365(13) . ?
C603 H60E 0.9900 . ?
C603 H60F 0.9900 . ?
C603 C604 1.421(14) . ?
O603 C608 1.419(12) . ?
O603 C609 1.441(11) . ?
C604 H60G 0.9900 . ?
C604 H60H 0.9900 . ?
O604 C610 1.492(12) . ?
O604 C611 1.351(12) . ?
C605 H60I 0.9900 . ?
C605 H60J 0.9900 . ?
C605 C606 1.588(16) . ?
O605 C614 1.495(10) . ?
O605 C615 1.373(10) . ?
C606 H60K 0.9900 . ?
C606 H60L 0.9900 . ?
O606 C616 1.466(11) . ?
O606 C617 1.318(13) . ?
C607 H60M 0.9900 . ?
C607 H60N 0.9900 . ?
C607 C608 1.525(13) . ?
C608 H60O 0.9900 . ?
C608 H60P 0.9900 . ?
C609 H60Q 0.9900 . ?
C609 H60R 0.9900 . ?
C609 C610 1.365(14) . ?
C610 H61A 0.9900 . ?
C610 H61B 0.9900 . ?
C611 H61C 0.9900 . ?
C611 H61D 0.9900 . ?
C611 C612 1.547(13) . ?
C612 H61E 0.9900 . ?
C612 H61F 0.9900 . ?
C613 H61G 0.9900 . ?
C613 H61H 0.9900 . ?
C613 C614 1.403(12) . ?
C614 H61I 0.9900 . ?
C614 H61J 0.9900 . ?
C615 H61K 0.9900 . ?
C615 H61L 0.9900 . ?
C615 C616 1.541(12) . ?
C616 H61M 0.9900 . ?
C616 H61N 0.9900 . ?
C617 H61O 0.9900 . ?
C617 H61P 0.9900 . ?
C617 C618 1.573(15) . ?
C618 H61Q 0.9900 . ?
C618 H61R 0.9900 . ?
Cs4 N401 3.234(9) . ?
Cs4 O401 2.926(8) . ?
Cs4 N402 3.225(8) . ?
Cs4 O402 3.054(7) . ?
Cs4 O403 2.973(7) . ?
Cs4 O404 2.896(7) . ?
C401 H40A 0.9900 . ?
C401 H40B 0.9900 . ?
C401 N401 1.461(12) . ?
C401 C402 1.502(15) . ?
N401 C407 1.459(14) . ?
N401 C413 1.455(14) . ?
O401 C402 1.480(13) . ?
O401 C403 1.438(12) . ?
C402 H40C 0.9900 . ?
C402 H40D 0.9900 . ?
N402 C406 1.381(11) . ?
N402 C412 1.424(11) . ?
N402 C418 1.453(11) . ?
O402 C404 1.404(12) . ?
O402 C405 1.412(11) . ?
C403 H40E 0.9900 . ?
C403 H40F 0.9900 . ?
C403 C404 1.507(14) . ?
O403 C408 1.438(11) . ?
O403 C409 1.450(14) . ?
C404 H40G 0.9900 . ?
C404 H40H 0.9900 . ?
O404 C410 1.372(13) . ?
O404 C411 1.454(12) . ?
C405 H40I 0.9900 . ?
C405 H40J 0.9900 . ?
C405 C406 1.557(14) . ?
O405 C414 1.424(13) . ?
O405 C415 1.377(11) . ?
C406 H40K 0.9900 . ?
C406 H40L 0.9900 . ?
O406 C416 1.439(11) . ?
O406 C417 1.425(13) . ?
C407 H40M 0.9900 . ?
C407 H40N 0.9900 . ?
C407 C408 1.541(14) . ?
C408 H40O 0.9900 . ?
C408 H40P 0.9900 . ?
C409 H40Q 0.9900 . ?
C409 H40R 0.9900 . ?
C409 C410 1.467(17) . ?
C410 H41A 0.9900 . ?
C410 H41B 0.9900 . ?
C411 H41C 0.9900 . ?
C411 H41D 0.9900 . ?
C411 C412 1.550(14) . ?
C412 H41E 0.9900 . ?
C412 H41F 0.9900 . ?
C413 H41G 0.9900 . ?
C413 H41H 0.9900 . ?
C413 C414 1.494(15) . ?
C414 H41I 0.9900 . ?
C414 H41J 0.9900 . ?
C415 H41K 0.9900 . ?
C415 H41L 0.9900 . ?
C415 C416 1.476(13) . ?
C416 H41M 0.9900 . ?
C416 H41N 0.9900 . ?
C417 H41O 0.9900 . ?
C417 H41P 0.9900 . ?
C417 C418 1.535(15) . ?
C418 H41Q 0.9900 . ?
C418 H41R 0.9900 . ?

loop_
_geom_torsion_atom_site_label_1
_geom_torsion_atom_site_label_2
_geom_torsion_atom_site_label_3
_geom_torsion_atom_site_label_4
_geom_torsion
_geom_torsion_site_symmetry_1
_geom_torsion_site_symmetry_2
_geom_torsion_site_symmetry_3
_geom_torsion_site_symmetry_4
_geom_torsion_publ_flag
V8 N801 C808 N802 12.2(13) . . . . ?
V8 N801 C808 C807 -162.9(6) . . . . ?
V8 N803 C809 N802 -21.3(14) . . . . ?
V8 N803 C809 C810 158.2(6) . . . . ?
V8 N803 C816 N804 21.8(12) . . . . ?
V8 N803 C816 C815 -158.6(6) . . . . ?
V8 N805 C817 N804 -11.5(11) . . . . ?
V8 N805 C817 C818 161.5(6) . . . . ?
V8 N805 C824 N806 17.6(12) . . . . ?
V8 N805 C824 C823 -162.7(6) . . . . ?
V8 N807 C825 N806 -12.3(13) . . . . ?
V8 N807 C825 C826 167.6(5) . . . . ?
V8 N807 C832 N808 17.0(12) . . . . ?
V8 N807 C832 C831 -166.8(5) . . . . ?
C801 N801 C808 N802 177.4(9) . . . . ?
C801 N801 C808 C807 2.4(10) . . . . ?
C801 C802 C803 C804 -177.2(11) . . . . ?
C801 C802 C807 C806 177.5(8) . . . . ?
C801 C802 C807 C808 -2.8(10) . . . . ?
C801 N808 C832 N807 3.4(13) . . . . ?
C801 N808 C832 C831 -172.1(8) . . . . ?
N801 C801 C802 C803 179.6(10) . . . . ?
N801 C801 C802 C807 4.5(10) . . . . ?
N801 C801 N808 C832 -5.7(13) . . . . ?
C802 C801 N801 V8 160.3(6) . . . . ?
C802 C801 N801 C808 -4.4(10) . . . . ?
C802 C801 N808 C832 -179.8(8) . . . . ?
C802 C803 C804 C805 2.8(16) . . . . ?
C802 C807 C808 N801 0.4(10) . . . . ?
C802 C807 C808 N802 -174.9(9) . . . . ?
N802 C809 C810 C811 4.2(18) . . . . ?
N802 C809 C810 C815 -178.9(10) . . . . ?
C803 C802 C807 C806 1.4(13) . . . . ?
C803 C802 C807 C808 -178.9(8) . . . . ?
C803 C804 C805 C806 -1.6(17) . . . . ?
N803 C809 C810 C811 -175.4(10) . . . . ?
N803 C809 C810 C815 1.5(11) . . . . ?
C804 C805 C806 C807 0.1(15) . . . . ?
N804 C817 C818 C819 -7.6(16) . . . . ?
N804 C817 C818 C823 176.9(8) . . . . ?
C805 C806 C807 C802 -0.1(14) . . . . ?
C805 C806 C807 C808 -179.8(10) . . . . ?
N805 C817 C818 C819 179.8(8) . . . . ?
N805 C817 C818 C823 4.3(9) . . . . ?
C806 C807 C808 N801 -179.9(10) . . . . ?
C806 C807 C808 N802 4.8(17) . . . . ?
N806 C825 C826 C827 -2.6(14) . . . . ?
N806 C825 C826 C831 177.1(8) . . . . ?
C807 C802 C803 C804 -2.7(14) . . . . ?
N807 C825 C826 C827 177.4(9) . . . . ?
N807 C825 C826 C831 -2.8(9) . . . . ?
C808 N802 C809 N803 -1.8(17) . . . . ?
C808 N802 C809 C810 178.7(9) . . . . ?
N808 C801 N801 V8 -14.1(12) . . . . ?
N808 C801 N801 C808 -178.8(8) . . . . ?
N808 C801 C802 C803 -5.4(16) . . . . ?
N808 C801 C802 C807 179.5(7) . . . . ?
C809 N802 C808 N801 7.2(16) . . . . ?
C809 N802 C808 C807 -178.4(9) . . . . ?
C809 N803 C816 N804 178.9(9) . . . . ?
C809 N803 C816 C815 -1.4(9) . . . . ?
C809 C810 C811 C812 177.9(10) . . . . ?
C809 C810 C815 C814 179.3(9) . . . . ?
C809 C810 C815 C816 -2.2(10) . . . . ?
C810 C811 C812 C813 -2.2(16) . . . . ?
C810 C815 C816 N803 2.3(10) . . . . ?
C810 C815 C816 N804 -178.0(8) . . . . ?
C811 C810 C815 C814 -3.5(15) . . . . ?
C811 C810 C815 C816 175.0(9) . . . . ?
C811 C812 C813 C814 5.1(16) . . . . ?
C812 C813 C814 C815 -6.7(14) . . . . ?
C813 C814 C815 C810 5.9(13) . . . . ?
C813 C814 C815 C816 -172.0(9) . . . . ?
C814 C815 C816 N803 -179.5(9) . . . . ?
C814 C815 C816 N804 0.2(15) . . . . ?
C815 C810 C811 C812 1.3(15) . . . . ?
C816 N803 C809 N802 -179.6(10) . . . . ?
C816 N803 C809 C810 0.0(10) . . . . ?
C816 N804 C817 N805 -6.6(13) . . . . ?
C816 N804 C817 C818 -177.9(8) . . . . ?
C817 N804 C816 N803 1.8(14) . . . . ?
C817 N804 C816 C815 -177.8(8) . . . . ?
C817 N805 C824 N806 -176.9(7) . . . . ?
C817 N805 C824 C823 2.7(9) . . . . ?
C817 C818 C819 C820 -177.0(9) . . . . ?
C817 C818 C823 C822 179.9(8) . . . . ?
C817 C818 C823 C824 -2.7(9) . . . . ?
C818 C819 C820 C821 0.5(12) . . . . ?
C818 C823 C824 N805 -0.1(9) . . . . ?
C818 C823 C824 N806 179.6(7) . . . . ?
C819 C818 C823 C822 3.7(12) . . . . ?
C819 C818 C823 C824 -178.9(7) . . . . ?
C819 C820 C821 C822 -0.8(13) . . . . ?
C820 C821 C822 C823 2.6(13) . . . . ?
C821 C822 C823 C818 -4.0(12) . . . . ?
C821 C822 C823 C824 179.3(9) . . . . ?
C822 C823 C824 N805 176.9(9) . . . . ?
C822 C823 C824 N806 -3.4(14) . . . . ?
C823 C818 C819 C820 -1.9(12) . . . . ?
C824 N805 C817 N804 -177.3(8) . . . . ?
C824 N805 C817 C818 -4.3(9) . . . . ?
C824 N806 C825 N807 -5.0(13) . . . . ?
C824 N806 C825 C826 175.1(7) . . . . ?
C825 N806 C824 N805 1.9(12) . . . . ?
C825 N806 C824 C823 -177.8(8) . . . . ?
C825 N807 C832 N808 -177.2(8) . . . . ?
C825 N807 C832 C831 -0.9(9) . . . . ?
C825 C826 C827 C828 -179.7(9) . . . . ?
C825 C826 C831 C830 -179.1(8) . . . . ?
C825 C826 C831 C832 2.2(10) . . . . ?
C826 C827 C828 C829 -5.6(13) . . . . ?
C826 C831 C832 N807 -0.9(9) . . . . ?
C826 C831 C832 N808 175.5(8) . . . . ?
C827 C826 C831 C830 0.7(13) . . . . ?
C827 C826 C831 C832 -178.0(8) . . . . ?
C827 C828 C829 C830 9.5(14) . . . . ?
C828 C829 C830 C831 -8.1(14) . . . . ?
C829 C830 C831 C826 3.1(14) . . . . ?
C829 C830 C831 C832 -178.5(9) . . . . ?
C830 C831 C832 N807 -179.4(9) . . . . ?
C830 C831 C832 N808 -3.0(15) . . . . ?
C831 C826 C827 C828 0.6(13) . . . . ?
C832 N807 C825 N806 -177.6(8) . . . . ?
C832 N807 C825 C826 2.3(9) . . . . ?
V5 N501 C508 N502 20.7(12) . . . . ?
V5 N501 C508 C507 -159.1(5) . . . . ?
V5 N503 C509 N502 -18.0(11) . . . . ?
V5 N503 C509 C510 164.5(5) . . . . ?
V5 N503 C516 N504 11.7(11) . . . . ?
V5 N503 C516 C515 -166.0(5) . . . . ?
V5 N503 C516 Cs4 77.6(5) . . . . ?
V5 N505 C517 N504 -13.8(11) . . . . ?
V5 N505 C517 C518 168.9(5) . . . . ?
V5 N505 C517 Cs4 -93.4(5) . . . . ?
V5 N505 C524 N506 17.9(11) . . . . ?
V5 N505 C524 C523 -168.6(5) . . . . ?
V5 N507 C525 N506 -14.4(12) . . . . ?
V5 N507 C525 C526 168.5(5) . . . . ?
V5 N507 C532 N508 12.9(12) . . . . ?
V5 N507 C532 C531 -169.1(5) . . . . ?
C501 N501 C508 N502 179.4(8) . . . . ?
C501 N501 C508 C507 -0.3(9) . . . . ?
C501 C502 C503 C504 177.7(8) . . . . ?
C501 C502 C507 C506 -179.7(7) . . . . ?
C501 C502 C507 C508 0.0(9) . . . . ?
C501 N508 C532 N507 -0.9(13) . . . . ?
C501 N508 C532 C531 -178.8(7) . . . . ?
N501 C501 C502 C503 -177.1(8) . . . . ?
N501 C501 C502 C507 -0.2(9) . . . . ?
N501 C501 N508 C532 6.9(12) . . . . ?
C502 C501 N501 V5 158.3(5) . . . . ?
C502 C501 N501 C508 0.4(9) . . . . ?
C502 C501 N508 C532 -175.9(8) . . . . ?
C502 C503 C504 C505 1.1(13) . . . . ?
C502 C507 C508 N501 0.2(9) . . . . ?
C502 C507 C508 N502 -179.6(8) . . . . ?
N502 C509 C510 C511 3.0(14) . . . . ?
N502 C509 C510 C515 -173.6(7) . . . . ?
C503 C502 C507 C506 -2.5(12) . . . . ?
C503 C502 C507 C508 177.2(7) . . . . ?
C503 C504 C505 C506 -2.1(14) . . . . ?
N503 C509 C510 C511 -179.2(9) . . . . ?
N503 C509 C510 C515 4.2(9) . . . . ?
C504 C505 C506 C507 0.8(14) . . . . ?
N504 C517 C518 C519 0.4(14) . . . . ?
N504 C517 C518 C523 -179.7(7) . . . . ?
N504 C517 C518 Cs4 -80.6(8) . . . . ?
C505 C506 C507 C502 1.4(13) . . . . ?
C505 C506 C507 C508 -178.2(9) . . . . ?
N505 C517 C518 C519 177.8(8) . . . . ?
N505 C517 C518 C523 -2.2(9) . . . . ?
N505 C517 C518 Cs4 96.9(6) . . . . ?
C506 C507 C508 N501 179.8(8) . . . . ?
C506 C507 C508 N502 0.0(15) . . . . ?
N506 C525 C526 C527 3.5(14) . . . . ?
N506 C525 C526 C531 -176.2(8) . . . . ?
C507 C502 C503 C504 1.2(12) . . . . ?
N507 C525 C526 C527 -179.2(9) . . . . ?
N507 C525 C526 C531 1.1(9) . . . . ?
C508 N502 C509 N503 -3.5(13) . . . . ?
C508 N502 C509 C510 173.8(7) . . . . ?
N508 C501 N501 V5 -24.2(11) . . . . ?
N508 C501 N501 C508 177.8(7) . . . . ?
N508 C501 C502 C503 5.3(13) . . . . ?
N508 C501 C502 C507 -177.8(7) . . . . ?
C509 N502 C508 N501 1.8(13) . . . . ?
C509 N502 C508 C507 -178.4(8) . . . . ?
C509 N503 C516 N504 179.3(8) . . . . ?
C509 N503 C516 C515 1.5(8) . . . . ?
C509 N503 C516 Cs4 -114.9(5) . . . . ?
C509 C510 C511 C512 -179.8(9) . . . . ?
C509 C510 C515 C514 178.3(7) . . . . ?
C509 C510 C515 C516 -3.2(8) . . . . ?
C510 C511 C512 C513 1.9(14) . . . . ?
C510 C515 C516 N503 1.3(9) . . . . ?
C510 C515 C516 N504 -176.6(8) . . . . ?
C510 C515 C516 Cs4 107.4(6) . . . . ?
C511 C510 C515 C514 1.3(13) . . . . ?
C511 C510 C515 C516 179.7(8) . . . . ?
C511 C512 C513 C514 2.3(15) . . . . ?
C512 C513 C514 C515 -4.6(14) . . . . ?
C513 C514 C515 C510 2.9(12) . . . . ?
C513 C514 C515 C516 -175.1(8) . . . . ?
C514 C515 C516 N503 179.5(8) . . . . ?
C514 C515 C516 N504 1.6(14) . . . . ?
C514 C515 C516 Cs4 -74.4(10) . . . . ?
C515 C510 C511 C512 -3.7(13) . . . . ?
C516 N503 C509 N502 174.0(8) . . . . ?
C516 N503 C509 C510 -3.6(8) . . . . ?
C516 N504 C517 N505 -1.2(13) . . . . ?
C516 N504 C517 C518 175.8(8) . . . . ?
C516 N504 C517 Cs4 86.2(8) . . . . ?
C517 N504 C516 N503 2.5(13) . . . . ?
C517 N504 C516 C515 179.9(7) . . . . ?
C517 N504 C516 Cs4 -78.2(7) . . . . ?
C517 N505 C524 N506 -175.9(8) . . . . ?
C517 N505 C524 C523 -2.4(9) . . . . ?
C517 C518 C519 C520 178.3(9) . . . . ?
C517 C518 C523 C522 179.6(7) . . . . ?
C517 C518 C523 C524 0.8(9) . . . . ?
C518 C519 C520 C521 4.6(13) . . . . ?
C518 C523 C524 N505 1.0(9) . . . . ?
C518 C523 C524 N506 174.9(7) . . . . ?
C519 C518 C523 C522 -0.5(12) . . . . ?
C519 C518 C523 C524 -179.3(7) . . . . ?
C519 C520 C521 C522 -5.7(14) . . . . ?
C520 C521 C522 C523 3.5(13) . . . . ?
C521 C522 C523 C518 -0.5(12) . . . . ?
C521 C522 C523 C524 178.0(9) . . . . ?
C522 C523 C524 N505 -177.7(8) . . . . ?
C522 C523 C524 N506 -3.8(14) . . . . ?
C523 C518 C519 C520 -1.6(12) . . . . ?
C524 N505 C517 N504 -179.8(8) . . . . ?
C524 N505 C517 C518 2.8(8) . . . . ?
C524 N505 C517 Cs4 100.5(5) . . . . ?
C524 N506 C525 N507 -6.0(13) . . . . ?
C524 N506 C525 C526 170.6(7) . . . . ?
C525 N506 C524 N505 4.0(13) . . . . ?
C525 N506 C524 C523 -168.7(8) . . . . ?
C525 N507 C532 N508 -178.4(8) . . . . ?
C525 N507 C532 C531 -0.4(8) . . . . ?
C525 C526 C527 C528 -175.4(9) . . . . ?
C525 C526 C531 C530 177.9(8) . . . . ?
C525 C526 C531 C532 -1.3(9) . . . . ?
C526 C527 C528 C529 -4.6(14) . . . . ?
C526 C531 C532 N507 1.1(9) . . . . ?
C526 C531 C532 N508 179.3(8) . . . . ?
C527 C526 C531 C530 -1.8(14) . . . . ?
C527 C526 C531 C532 179.0(8) . . . . ?
C527 C528 C529 C530 2.5(15) . . . . ?
C528 C529 C530 C531 0.2(13) . . . . ?
C529 C530 C531 C526 -0.5(13) . . . . ?
C529 C530 C531 C532 178.5(8) . . . . ?
C530 C531 C532 N507 -178.1(9) . . . . ?
C530 C531 C532 N508 0.2(14) . . . . ?
C531 C526 C527 C528 4.3(13) . . . . ?
C532 N507 C525 N506 176.7(8) . . . . ?
C532 N507 C525 C526 -0.4(8) . . . . ?
V2 N201 C208 N202 20.0(14) . . . . ?
V2 N201 C208 C207 -171.0(6) . . . . ?
V2 N203 C209 N202 -11.3(14) . . . . ?
V2 N203 C209 C210 172.5(6) . . . . ?
V2 N203 C216 N204 6.5(14) . . . . ?
V2 N203 C216 C215 -171.8(7) . . . . ?
V2 N203 C216 Cs3 87.6(7) . . . . ?
V2 N205 C217 N204 -15.0(14) . . . . ?
V2 N205 C217 C218 166.5(6) . . . . ?
V2 N205 C217 Cs3 -78.2(6) . . . . ?
V2 N205 C224 N206 15.8(13) . . . . ?
V2 N205 C224 C223 -165.9(6) . . . . ?
V2 N207 C225 N206 -18.5(12) . . . . ?
V2 N207 C225 C226 161.9(6) . . . . ?
V2 N207 C232 N208 15.7(13) . . . . ?
V2 N207 C232 C231 -160.6(6) . . . . ?
C201 N201 C208 N202 -168.6(9) . . . . ?
C201 N201 C208 C207 0.4(10) . . . . ?
C201 C202 C203 C204 -179.7(10) . . . . ?
C201 C202 C207 C206 174.3(9) . . . . ?
C201 C202 C207 C208 -1.1(10) . . . . ?
C201 N208 C232 N207 -0.7(15) . . . . ?
C201 N208 C232 C231 175.2(9) . . . . ?
N201 C201 C202 C203 -177.8(10) . . . . ?
N201 C201 C202 C207 1.4(11) . . . . ?
N201 C201 N208 C232 -4.8(15) . . . . ?
C202 C201 N201 V2 170.3(6) . . . . ?
C202 C201 N201 C208 -1.1(10) . . . . ?
C202 C201 N208 C232 179.9(9) . . . . ?
C202 C203 C204 C205 2.1(16) . . . . ?
C202 C207 C208 N201 0.5(11) . . . . ?
C202 C207 C208 N202 170.5(8) . . . . ?
N202 C209 C210 C211 3.9(18) . . . . ?
N202 C209 C210 C215 -175.9(8) . . . . ?
C203 C202 C207 C206 -6.4(14) . . . . ?
C203 C202 C207 C208 178.2(8) . . . . ?
C203 C204 C205 C206 -0.5(16) . . . . ?
N203 C209 C210 C211 -179.6(11) . . . . ?
N203 C209 C210 C215 0.6(11) . . . . ?
C204 C205 C206 C207 -4.5(15) . . . . ?
N204 C217 C218 C219 2.0(17) . . . . ?
N204 C217 C218 C223 -178.4(9) . . . . ?
C205 C206 C207 C202 8.0(15) . . . . ?
C205 C206 C207 C208 -178.3(10) . . . . ?
N205 C217 C218 C219 -179.4(10) . . . . ?
N205 C217 C218 C223 0.3(11) . . . . ?
C206 C207 C208 N201 -174.0(10) . . . . ?
C206 C207 C208 N202 -4.0(17) . . . . ?
N206 C225 C226 C227 2.7(16) . . . . ?
N206 C225 C226 C231 -179.6(8) . . . . ?
C207 C202 C203 C204 1.2(15) . . . . ?
N207 C225 C226 C227 -177.7(10) . . . . ?
N207 C225 C226 C231 0.0(10) . . . . ?
C208 N202 C209 N203 -4.3(15) . . . . ?
C208 N202 C209 C210 171.6(9) . . . . ?
N208 C201 N201 V2 -5.6(14) . . . . ?
N208 C201 N201 C208 -177.0(10) . . . . ?
N208 C201 C202 C203 -1.7(17) . . . . ?
N208 C201 C202 C207 177.5(9) . . . . ?
C209 N202 C208 N201 0.0(15) . . . . ?
C209 N202 C208 C207 -168.4(8) . . . . ?
C209 N203 C216 N204 -179.7(9) . . . . ?
C209 N203 C216 C215 2.0(10) . . . . ?
C209 N203 C216 Cs3 -98.6(6) . . . . ?
C209 C210 C211 C212 -179.5(11) . . . . ?
C209 C210 C215 C214 178.7(10) . . . . ?
C209 C210 C215 C216 0.6(11) . . . . ?
C209 C210 C215 Cs3 64.1(8) . . . . ?
C210 C211 C212 C213 4.6(18) . . . . ?
C210 C215 C216 N203 -1.6(11) . . . . ?
C210 C215 C216 N204 180.0(9) . . . . ?
C210 C215 C216 Cs3 97.9(7) . . . . ?
C211 C210 C215 C214 -1.2(15) . . . . ?
C211 C210 C215 C216 -179.3(9) . . . . ?
C211 C210 C215 Cs3 -115.8(8) . . . . ?
C211 C212 C213 C214 -9.0(19) . . . . ?
C212 C213 C214 C215 7.8(17) . . . . ?
C213 C214 C215 C210 -2.8(16) . . . . ?
C213 C214 C215 C216 174.6(11) . . . . ?
C213 C214 C215 Cs3 112.5(10) . . . . ?
C214 C215 C216 N203 -179.4(11) . . . . ?
C214 C215 C216 N204 2.2(18) . . . . ?
C214 C215 C216 Cs3 -79.8(12) . . . . ?
C215 C210 C211 C212 0.3(15) . . . . ?
C216 N203 C209 N202 174.7(9) . . . . ?
C216 N203 C209 C210 -1.5(10) . . . . ?
C216 N204 C217 N205 1.6(15) . . . . ?
C216 N204 C217 C218 179.9(9) . . . . ?
C216 N204 C217 Cs3 77.5(8) . . . . ?
C217 N204 C216 N203 3.2(14) . . . . ?
C217 N204 C216 C215 -178.6(9) . . . . ?
C217 N204 C216 Cs3 -86.5(8) . . . . ?
C217 N205 C224 N206 -176.6(9) . . . . ?
C217 N205 C224 C223 1.7(10) . . . . ?
C217 C218 C219 C220 -179.1(10) . . . . ?
C217 C218 C223 C222 -175.6(9) . . . . ?
C217 C218 C223 C224 0.8(11) . . . . ?
C218 C219 C220 C221 -5.5(16) . . . . ?
C218 C223 C224 N205 -1.5(11) . . . . ?
C218 C223 C224 N206 176.7(9) . . . . ?
C219 C218 C223 C222 4.1(15) . . . . ?
C219 C218 C223 C224 -179.5(9) . . . . ?
C219 C220 C221 C222 4.1(18) . . . . ?
C220 C221 C222 C223 1.3(17) . . . . ?
C221 C222 C223 C218 -5.4(15) . . . . ?
C221 C222 C223 C224 179.0(11) . . . . ?
C222 C223 C224 N205 174.4(10) . . . . ?
C222 C223 C224 N206 -7.3(17) . . . . ?
C223 C218 C219 C220 1.3(15) . . . . ?
C224 N205 C217 N204 177.3(9) . . . . ?
C224 N205 C217 C218 -1.2(10) . . . . ?
C224 N205 C217 Cs3 114.1(6) . . . . ?
C224 N206 C225 N207 -3.8(14) . . . . ?
C224 N206 C225 C226 175.7(8) . . . . ?
C225 N206 C224 N205 4.9(14) . . . . ?
C225 N206 C224 C223 -173.0(9) . . . . ?
C225 N207 C232 N208 -179.5(9) . . . . ?
C225 N207 C232 C231 4.2(10) . . . . ?
C225 C226 C227 C228 172.8(10) . . . . ?
C225 C226 C231 C230 -176.7(8) . . . . ?
C225 C226 C231 C232 2.5(10) . . . . ?
C226 C227 C228 C229 3.5(15) . . . . ?
C226 C231 C232 N207 -4.2(10) . . . . ?
C226 C231 C232 N208 179.3(8) . . . . ?
C227 C226 C231 C230 1.4(13) . . . . ?
C227 C226 C231 C232 -179.3(8) . . . . ?
C227 C228 C229 C230 1.0(16) . . . . ?
C228 C229 C230 C231 -4.4(15) . . . . ?
C229 C230 C231 C226 3.1(14) . . . . ?
C229 C230 C231 C232 -175.9(11) . . . . ?
C230 C231 C232 N207 174.8(10) . . . . ?
C230 C231 C232 N208 -1.7(17) . . . . ?
C231 C226 C227 C228 -4.6(13) . . . . ?
C232 N207 C225 N206 177.0(8) . . . . ?
C232 N207 C225 C226 -2.6(10) . . . . ?
Cs1 C101 N101 C107 -116.9(8) . . . . ?
Cs1 C101 N101 C113 111.5(8) . . . . ?
Cs1 C101 C102 O101 39.3(7) . . . . ?
Cs1 N101 C107 C108 -42.9(10) . . . . ?
Cs1 N101 C113 C114 -54.3(10) . . . . ?
Cs1 O101 C102 C101 -58.0(9) . . . . ?
Cs1 O101 C103 C104 47.4(9) . . . . ?
Cs1 N102 C106 C105 -46.1(9) . . . . ?
Cs1 N102 C112 C111 -43.4(10) . . . . ?
Cs1 N102 C118 C117 -39.4(9) . . . . ?
Cs1 O102 C104 C103 56.4(8) . . . . ?
Cs1 O102 C105 C106 -53.5(9) . . . . ?
Cs1 C103 C104 O102 -41.8(6) . . . . ?
Cs1 O103 C108 C107 -53.5(10) . . . . ?
Cs1 O103 C109 C110 54.5(10) . . . . ?
Cs1 O104 C110 C109 46.4(9) . . . . ?
Cs1 O104 C111 C112 -54.6(9) . . . . ?
Cs1 C105 C106 N102 35.0(7) . . . . ?
Cs1 O105 C114 C113 -42.9(10) . . . . ?
Cs1 O105 C115 C116 41.9(10) . . . . ?
Cs1 O106 C116 C115 57.7(10) . . . . ?
Cs1 O106 C117 C118 -59.9(9) . . . . ?
Cs1 C107 C108 O103 36.6(7) . . . . ?
Cs1 C109 C110 O104 -33.2(7) . . . . ?
Cs1 C111 C112 N102 32.6(8) . . . . ?
Cs1 C113 C114 O105 27.8(7) . . . . ?
Cs1 C115 C116 O106 -42.5(7) . . . . ?
Cs1 C117 C118 N102 30.3(7) . . . . ?
C101 N101 C107 Cs1 114.2(8) . . . . ?
C101 N101 C107 C108 71.3(11) . . . . ?
C101 N101 C113 Cs1 -111.0(8) . . . . ?
C101 N101 C113 C114 -165.3(9) . . . . ?
N101 C101 C102 Cs1 30.7(8) . . . . ?
N101 C101 C102 O101 70.0(12) . . . . ?
N101 C107 C108 Cs1 32.4(7) . . . . ?
N101 C107 C108 O103 69.0(11) . . . . ?
N101 C113 C114 Cs1 40.9(8) . . . . ?
N101 C113 C114 O105 68.8(11) . . . . ?
O101 C103 C104 Cs1 -34.3(7) . . . . ?
O101 C103 C104 O102 -76.1(10) . . . . ?
C102 C101 N101 Cs1 -38.4(10) . . . . ?
C102 C101 N101 C107 -155.3(9) . . . . ?
C102 C101 N101 C113 73.1(11) . . . . ?
C102 O101 C103 Cs1 125.9(9) . . . . ?
C102 O101 C103 C104 173.3(8) . . . . ?
O102 C105 C106 Cs1 37.3(7) . . . . ?
O102 C105 C106 N102 72.3(11) . . . . ?
C103 O101 C102 Cs1 -125.3(9) . . . . ?
C103 O101 C102 C101 176.7(8) . . . . ?
O103 C109 C110 Cs1 -38.3(7) . . . . ?
O103 C109 C110 O104 -71.5(11) . . . . ?
C104 O102 C105 Cs1 -118.2(8) . . . . ?
C104 O102 C105 C106 -171.6(8) . . . . ?
O104 C111 C112 Cs1 37.7(6) . . . . ?
O104 C111 C112 N102 70.3(11) . . . . ?
C105 O102 C104 Cs1 121.1(8) . . . . ?
C105 O102 C104 C103 177.5(8) . . . . ?
O105 C115 C116 Cs1 -27.5(7) . . . . ?
O105 C115 C116 O106 -70.1(11) . . . . ?
C106 N102 C112 Cs1 -117.2(8) . . . . ?
C106 N102 C112 C111 -160.6(9) . . . . ?
C106 N102 C118 Cs1 116.9(8) . . . . ?
C106 N102 C118 C117 77.5(10) . . . . ?
O106 C117 C118 Cs1 43.5(7) . . . . ?
O106 C117 C118 N102 73.8(11) . . . . ?
C107 N101 C113 Cs1 121.1(9) . . . . ?
C107 N101 C113 C114 66.8(12) . . . . ?
C108 O103 C109 Cs1 125.7(8) . . . . ?
C108 O103 C109 C110 -179.8(9) . . . . ?
C109 O103 C108 Cs1 -124.2(9) . . . . ?
C109 O103 C108 C107 -177.7(9) . . . . ?
C110 O104 C111 Cs1 -128.3(8) . . . . ?
C110 O104 C111 C112 177.1(8) . . . . ?
C111 O104 C110 Cs1 128.2(8) . . . . ?
C111 O104 C110 C109 174.6(8) . . . . ?
C112 N102 C106 Cs1 118.2(8) . . . . ?
C112 N102 C106 C105 72.1(11) . . . . ?
C112 N102 C118 Cs1 -119.3(8) . . . . ?
C112 N102 C118 C117 -158.7(9) . . . . ?
C113 N101 C107 Cs1 -119.2(9) . . . . ?
C113 N101 C107 C108 -162.2(9) . . . . ?
C114 O105 C115 Cs1 145.7(10) . . . . ?
C114 O105 C115 C116 -172.4(8) . . . . ?
C115 O105 C114 Cs1 -145.7(10) . . . . ?
C115 O105 C114 C113 171.4(9) . . . . ?
C116 O106 C117 Cs1 -115.4(8) . . . . ?
C116 O106 C117 C118 -175.3(8) . . . . ?
C117 O106 C116 Cs1 116.0(8) . . . . ?
C117 O106 C116 C115 173.7(9) . . . . ?
C118 N102 C106 Cs1 -117.6(8) . . . . ?
C118 N102 C106 C105 -163.6(8) . . . . ?
C118 N102 C112 Cs1 119.0(8) . . . . ?
C118 N102 C112 C111 75.6(11) . . . . ?
Cs7 C701 N701 C707 -118.6(6) . . . . ?
Cs7 C701 N701 C713 122.9(7) . . . . ?
Cs7 C701 C702 O701 -28.0(5) . . . . ?
Cs7 N701 C707 C708 44.2(8) . . . . ?
Cs7 N701 C713 C714 39.5(8) . . . . ?
Cs7 O701 C702 C701 43.4(8) . . . . ?
Cs7 O701 C703 C704 -39.9(8) . . . . ?
Cs7 N702 C706 C705 40.7(9) . . . . ?
Cs7 N702 C712 C711 41.3(8) . . . . ?
Cs7 N702 C718 C717 44.7(9) . . . . ?
Cs7 O702 C704 C703 -57.2(7) . . . . ?
Cs7 O702 C705 C706 57.3(8) . . . . ?
Cs7 C703 C704 O702 40.7(6) . . . . ?
Cs7 O703 C708 C707 49.5(8) . . . . ?
Cs7 O703 C709 C710 -50.2(8) . . . . ?
Cs7 O704 C710 C709 -50.3(8) . . . . ?
Cs7 O704 C711 C712 56.1(7) . . . . ?
Cs7 C705 C706 N702 -30.6(7) . . . . ?
Cs7 O705 C714 C713 60.9(7) . . . . ?
Cs7 O705 C715 C716 -46.9(7) . . . . ?
Cs7 O706 C716 C715 -58.2(7) . . . . ?
Cs7 O706 C717 C718 48.0(9) . . . . ?
Cs7 C707 C708 O703 -33.5(6) . . . . ?
Cs7 C709 C710 O704 34.5(6) . . . . ?
Cs7 C711 C712 N702 -30.7(6) . . . . ?
Cs7 C713 C714 O705 -41.9(5) . . . . ?
Cs7 C715 C716 O706 41.7(5) . . . . ?
Cs7 C717 C718 N702 -32.6(7) . . . . ?
C701 N701 C707 Cs7 115.9(6) . . . . ?
C701 N701 C707 C708 160.1(7) . . . . ?
C701 N701 C713 Cs7 -120.0(7) . . . . ?
C701 N701 C713 C714 -80.5(9) . . . . ?
N701 C701 C702 Cs7 -33.4(6) . . . . ?
N701 C701 C702 O701 -61.4(9) . . . . ?
N701 C707 C708 Cs7 -31.9(6) . . . . ?
N701 C707 C708 O703 -65.4(9) . . . . ?
N701 C713 C714 Cs7 -29.2(6) . . . . ?
N701 C713 C714 O705 -71.1(9) . . . . ?
O701 C703 C704 Cs7 26.8(6) . . . . ?
O701 C703 C704 O702 67.5(9) . . . . ?
C702 C701 N701 Cs7 44.4(8) . . . . ?
C702 C701 N701 C707 -74.2(9) . . . . ?
C702 C701 N701 C713 167.3(8) . . . . ?
C702 O701 C703 Cs7 -145.0(8) . . . . ?
C702 O701 C703 C704 175.1(6) . . . . ?
O702 C705 C706 Cs7 -41.3(6) . . . . ?
O702 C705 C706 N702 -71.9(10) . . . . ?
C703 O701 C702 Cs7 144.5(8) . . . . ?
C703 O701 C702 C701 -172.1(7) . . . . ?
O703 C709 C710 Cs7 35.5(6) . . . . ?
O703 C709 C710 O704 70.0(9) . . . . ?
C704 O702 C705 Cs7 117.4(6) . . . . ?
C704 O702 C705 C706 174.7(7) . . . . ?
O704 C711 C712 Cs7 -39.4(5) . . . . ?
O704 C711 C712 N702 -70.1(10) . . . . ?
C705 O702 C704 Cs7 -116.6(7) . . . . ?
C705 O702 C704 C703 -173.8(7) . . . . ?
O705 C715 C716 Cs7 34.1(6) . . . . ?
O705 C715 C716 O706 75.8(8) . . . . ?
C706 N702 C712 Cs7 -118.6(7) . . . . ?
C706 N702 C712 C711 -77.3(9) . . . . ?
C706 N702 C718 Cs7 119.9(7) . . . . ?
C706 N702 C718 C717 164.5(8) . . . . ?
O706 C717 C718 Cs7 -33.4(6) . . . . ?
O706 C717 C718 N702 -66.0(11) . . . . ?
C707 N701 C713 Cs7 124.4(7) . . . . ?
C707 N701 C713 C714 163.8(7) . . . . ?
C708 O703 C709 Cs7 -128.7(7) . . . . ?
C708 O703 C709 C710 -179.0(7) . . . . ?
C709 O703 C708 Cs7 127.1(7) . . . . ?
C709 O703 C708 C707 176.6(7) . . . . ?
C710 O704 C711 Cs7 125.5(7) . . . . ?
C710 O704 C711 C712 -178.4(7) . . . . ?
C711 O704 C710 Cs7 -123.2(7) . . . . ?
C711 O704 C710 C709 -173.5(7) . . . . ?
C712 N702 C706 Cs7 118.8(7) . . . . ?
C712 N702 C706 C705 159.5(8) . . . . ?
C712 N702 C718 Cs7 -120.2(7) . . . . ?
C712 N702 C718 C717 -75.6(10) . . . . ?
C713 N701 C707 Cs7 -124.9(7) . . . . ?
C713 N701 C707 C708 -80.8(8) . . . . ?
C714 O705 C715 Cs7 -122.7(7) . . . . ?
C714 O705 C715 C716 -169.5(7) . . . . ?
C715 O705 C714 Cs7 123.8(7) . . . . ?
C715 O705 C714 C713 -175.4(7) . . . . ?
C716 O706 C717 Cs7 121.3(7) . . . . ?
C716 O706 C717 C718 169.3(7) . . . . ?
C717 O706 C716 Cs7 -124.8(7) . . . . ?
C717 O706 C716 C715 177.0(7) . . . . ?
C718 N702 C706 Cs7 -120.2(7) . . . . ?
C718 N702 C706 C705 -79.5(10) . . . . ?
C718 N702 C712 Cs7 120.3(8) . . . . ?
C718 N702 C712 C711 161.6(8) . . . . ?
Cs9 C901 N901 C907 -116.4(9) . . . . ?
Cs9 C901 N901 C913 120.6(9) . . . . ?
Cs9 C901 C902 O901 -37.3(7) . . . . ?
Cs9 N901 C907 C908 45.3(11) . . . . ?
Cs9 N901 C913 C914 47.0(10) . . . . ?
Cs9 O901 C902 C901 55.4(10) . . . . ?
Cs9 O901 C903 C904 -45.9(9) . . . . ?
Cs9 N902 C906 C905 40.2(12) . . . . ?
Cs9 N902 C912 C911 49.8(11) . . . . ?
Cs9 N902 C918 C917 38.1(10) . . . . ?
Cs9 O902 C904 C903 -54.6(8) . . . . ?
Cs9 O902 C905 C906 49.2(10) . . . . ?
Cs9 C903 C904 O902 37.4(6) . . . . ?
Cs9 O903 C908 C907 49.5(9) . . . . ?
Cs9 O903 C909 C910 -48.5(9) . . . . ?
Cs9 O904 C910 C909 -53.2(8) . . . . ?
Cs9 O904 C911 C912 51.4(10) . . . . ?
Cs9 C905 C906 N902 -29.3(9) . . . . ?
Cs9 O905 C914 C913 51.1(9) . . . . ?
Cs9 O905 C915 C916 -49.7(10) . . . . ?
Cs9 O906 C916 C915 -50.4(9) . . . . ?
Cs9 O906 C917 C918 61.6(9) . . . . ?
Cs9 C907 C908 O903 -33.2(6) . . . . ?
Cs9 C909 C910 O904 37.7(6) . . . . ?
Cs9 C911 C912 N902 -36.4(9) . . . . ?
Cs9 C913 C914 O905 -35.1(6) . . . . ?
Cs9 C915 C916 O906 36.5(7) . . . . ?
Cs9 C917 C918 N902 -30.6(8) . . . . ?
C901 N901 C907 Cs9 117.2(9) . . . . ?
C901 N901 C907 C908 162.5(10) . . . . ?
C901 N901 C913 Cs9 -121.1(9) . . . . ?
C901 N901 C913 C914 -74.2(12) . . . . ?
N901 C901 C902 Cs9 -30.1(9) . . . . ?
N901 C901 C902 O901 -67.4(13) . . . . ?
N901 C907 C908 Cs9 -33.9(8) . . . . ?
N901 C907 C908 O903 -67.1(12) . . . . ?
N901 C913 C914 Cs9 -34.9(8) . . . . ?
N901 C913 C914 O905 -70.0(11) . . . . ?
O901 C903 C904 Cs9 31.1(7) . . . . ?
O901 C903 C904 O902 68.5(10) . . . . ?
C902 C901 N901 Cs9 40.1(11) . . . . ?
C902 C901 N901 C907 -76.2(12) . . . . ?
C902 C901 N901 C913 160.8(10) . . . . ?
C902 O901 C903 Cs9 -129.4(9) . . . . ?
C902 O901 C903 C904 -175.2(8) . . . . ?
O902 C905 C906 Cs9 -33.9(7) . . . . ?
O902 C905 C906 N902 -63.2(13) . . . . ?
C903 O901 C902 Cs9 132.0(8) . . . . ?
C903 O901 C902 C901 -172.7(9) . . . . ?
O903 C909 C910 Cs9 32.5(6) . . . . ?
O903 C909 C910 O904 70.2(10) . . . . ?
C904 O902 C905 Cs9 126.2(8) . . . . ?
C904 O902 C905 C906 175.4(9) . . . . ?
O904 C911 C912 Cs9 -36.8(7) . . . . ?
O904 C911 C912 N902 -73.2(13) . . . . ?
C905 O902 C904 Cs9 -126.8(8) . . . . ?
C905 O902 C904 C903 178.6(8) . . . . ?
O905 C915 C916 Cs9 33.3(7) . . . . ?
O905 C915 C916 O906 69.8(11) . . . . ?
C906 N902 C912 Cs9 -126.9(11) . . . . ?
C906 N902 C912 C911 -77.1(13) . . . . ?
C906 N902 C918 Cs9 119.5(9) . . . . ?
C906 N902 C918 C917 157.6(9) . . . . ?
O906 C917 C918 Cs9 -46.9(7) . . . . ?
O906 C917 C918 N902 -77.5(12) . . . . ?
C907 N901 C913 Cs9 118.5(9) . . . . ?
C907 N901 C913 C914 165.5(9) . . . . ?
C908 O903 C909 Cs9 -133.6(8) . . . . ?
C908 O903 C909 C910 178.0(7) . . . . ?
C909 O903 C908 Cs9 135.0(8) . . . . ?
C909 O903 C908 C907 -175.5(8) . . . . ?
C910 O904 C911 Cs9 123.8(9) . . . . ?
C910 O904 C911 C912 175.2(9) . . . . ?
C911 O904 C910 Cs9 -123.1(9) . . . . ?
C911 O904 C910 C909 -176.3(8) . . . . ?
C912 N902 C906 Cs9 125.7(11) . . . . ?
C912 N902 C906 C905 165.9(10) . . . . ?
C912 N902 C918 Cs9 -116.4(10) . . . . ?
C912 N902 C918 C917 -78.3(11) . . . . ?
C913 N901 C907 Cs9 -118.7(9) . . . . ?
C913 N901 C907 C908 -73.4(12) . . . . ?
C914 O905 C915 Cs9 -127.7(8) . . . . ?
C914 O905 C915 C916 -177.3(8) . . . . ?
C915 O905 C914 Cs9 130.0(8) . . . . ?
C915 O905 C914 C913 -178.9(9) . . . . ?
C916 O906 C917 Cs9 116.6(8) . . . . ?
C916 O906 C917 C918 178.2(8) . . . . ?
C917 O906 C916 Cs9 -113.7(9) . . . . ?
C917 O906 C916 C915 -164.1(9) . . . . ?
C918 N902 C906 Cs9 -115.7(9) . . . . ?
C918 N902 C906 C905 -75.5(12) . . . . ?
C918 N902 C912 Cs9 114.0(9) . . . . ?
C918 N902 C912 C911 163.8(10) . . . . ?
Cs3 N204 C216 N203 89.7(9) . . . . ?
Cs3 N204 C216 C215 -92.2(9) . . . . ?
Cs3 N204 C217 N205 -75.9(10) . . . . ?
Cs3 N204 C217 C218 102.4(8) . . . . ?
Cs3 C215 C216 N203 -99.5(7) . . . . ?
Cs3 C215 C216 N204 82.1(9) . . . . ?
Cs3 C217 C218 C219 77.1(12) . . . . ?
Cs3 C217 C218 C223 -103.2(7) . . . . ?
Cs3 C301 N301 C307 -97.6(8) . . . . ?
Cs3 C301 N301 C313 136.4(8) . . . . ?
Cs3 C301 C302 O301 -6.4(8) . . . . ?
Cs3 N301 C307 C308 68.3(10) . . . . ?
Cs3 N301 C313 C314 15.8(13) . . . . ?
Cs3 O301 C302 C301 9.1(11) . . . . ?
Cs3 O301 C303 C304 -35.7(13) . . . . ?
Cs3 N302 C306 C305 68.0(10) . . . . ?
Cs3 N302 C312 C311 -74.3(9) . . . . ?
Cs3 N302 C318 C317 20.7(17) . . . . ?
Cs3 O302 C304 C303 -52.0(11) . . . . ?
Cs3 O302 C305 C306 36.5(13) . . . . ?
Cs3 C303 C304 O302 35.9(8) . . . . ?
Cs3 O303 C308 C307 28.0(12) . . . . ?
Cs3 O303 C309 C310 -44.8(10) . . . . ?
Cs3 O304 C310 C309 -53.6(10) . . . . ?
Cs3 O304 C311 C312 18.0(12) . . . . ?
Cs3 C305 C306 N302 -53.1(8) . . . . ?
Cs3 C307 C308 O303 -19.7(8) . . . . ?
Cs3 C309 C310 O304 34.7(7) . . . . ?
Cs3 C311 C312 N302 60.9(8) . . . . ?
C301 N301 C307 Cs3 92.4(8) . . . . ?
C301 N301 C307 C308 160.8(10) . . . . ?
C301 N301 C313 C314 -95.7(11) . . . . ?
N301 C301 C302 Cs3 62.2(9) . . . . ?
N301 C301 C302 O301 55.8(13) . . . . ?
N301 C307 C308 Cs3 -53.4(8) . . . . ?
N301 C307 C308 O303 -73.1(13) . . . . ?
N301 C313 C314 O305 -66.1(11) . . . . ?
O301 C303 C304 Cs3 21.8(8) . . . . ?
O301 C303 C304 O302 57.7(13) . . . . ?
C302 C301 N301 Cs3 -76.1(10) . . . . ?
C302 C301 N301 C307 -173.7(10) . . . . ?
C302 C301 N301 C313 60.2(13) . . . . ?
C302 O301 C303 Cs3 -162.5(12) . . . . ?
C302 O301 C303 C304 161.8(10) . . . . ?
O302 C305 C306 Cs3 -26.0(9) . . . . ?
O302 C305 C306 N302 -79.2(13) . . . . ?
C303 O301 C302 Cs3 163.0(12) . . . . ?
C303 O301 C302 C301 172.1(10) . . . . ?
O303 C309 C310 Cs3 29.9(7) . . . . ?
O303 C309 C310 O304 64.6(11) . . . . ?
C304 O302 C305 Cs3 130.0(10) . . . . ?
C304 O302 C305 C306 166.5(10) . . . . ?
O304 C311 C312 Cs3 -13.0(9) . . . . ?
O304 C311 C312 N302 47.9(13) . . . . ?
C305 O302 C304 Cs3 -132.0(10) . . . . ?
C305 O302 C304 C303 176.0(10) . . . . ?
O305 C315 C316 O306 78.6(11) . . . . ?
C306 N302 C312 Cs3 -96.1(8) . . . . ?
C306 N302 C312 C311 -170.4(10) . . . . ?
C306 N302 C318 C317 136.4(11) . . . . ?
O306 C317 C318 N302 -59.1(15) . . . . ?
C307 N301 C313 C314 136.8(9) . . . . ?
C308 O303 C309 Cs3 -142.1(10) . . . . ?
C308 O303 C309 C310 173.1(9) . . . . ?
C309 O303 C308 Cs3 142.1(10) . . . . ?
C309 O303 C308 C307 170.1(9) . . . . ?
C310 O304 C311 Cs3 137.8(11) . . . . ?
C310 O304 C311 C312 155.8(9) . . . . ?
C311 O304 C310 Cs3 -139.0(11) . . . . ?
C311 O304 C310 C309 167.4(9) . . . . ?
C312 N302 C306 Cs3 92.7(9) . . . . ?
C312 N302 C306 C305 160.6(11) . . . . ?
C312 N302 C318 C317 -92.0(13) . . . . ?
C313 N301 C307 Cs3 -140.1(8) . . . . ?
C313 N301 C307 C308 -71.8(12) . . . . ?
C314 O305 C315 C316 -168.3(9) . . . . ?
C315 O305 C314 C313 -174.8(8) . . . . ?
C316 O306 C317 C318 -166.1(10) . . . . ?
C317 O306 C316 C315 178.3(10) . . . . ?
C318 N302 C306 Cs3 -138.6(10) . . . . ?
C318 N302 C306 C305 -70.6(13) . . . . ?
C318 N302 C312 Cs3 137.6(10) . . . . ?
C318 N302 C312 C311 63.4(14) . . . . ?
Cs6 C601 N601 C607 -117.7(7) . . . . ?
Cs6 C601 N601 C613 117.6(7) . . . . ?
Cs6 C601 C602 O601 34.8(5) . . . . ?
Cs6 N601 C607 C608 -39.6(9) . . . . ?
Cs6 N601 C613 C614 -45.2(8) . . . . ?
Cs6 O601 C602 C601 -51.4(8) . . . . ?
Cs6 O601 C603 C604 56.9(8) . . . . ?
Cs6 N602 C606 C605 -42.3(9) . . . . ?
Cs6 N602 C612 C611 -40.6(9) . . . . ?
Cs6 N602 C618 C617 -46.3(10) . . . . ?
Cs6 O602 C604 C603 49.0(9) . . . . ?
Cs6 O602 C605 C606 -54.9(10) . . . . ?
Cs6 C603 C604 O602 -35.2(7) . . . . ?
Cs6 O603 C608 C607 -55.4(8) . . . . ?
Cs6 O603 C609 C610 56.8(9) . . . . ?
Cs6 O604 C610 C609 41.5(9) . . . . ?
Cs6 O604 C611 C612 -51.9(8) . . . . ?
Cs6 C605 C606 N602 31.4(7) . . . . ?
Cs6 O605 C614 C613 -64.0(7) . . . . ?
Cs6 O605 C615 C616 53.0(7) . . . . ?
Cs6 O606 C616 C615 49.3(8) . . . . ?
Cs6 O606 C617 C618 -47.5(10) . . . . ?
Cs6 C607 C608 O603 39.1(6) . . . . ?
Cs6 C609 C610 O604 -28.1(6) . . . . ?
Cs6 C611 C612 N602 31.2(7) . . . . ?
Cs6 C613 C614 O605 46.2(5) . . . . ?
Cs6 C615 C616 O606 -35.2(6) . . . . ?
Cs6 C617 C618 N602 35.2(8) . . . . ?
C601 N601 C607 Cs6 116.9(6) . . . . ?
C601 N601 C607 C608 77.3(10) . . . . ?
C601 N601 C613 Cs6 -118.5(6) . . . . ?
C601 N601 C613 C614 -163.7(7) . . . . ?
N601 C601 C602 Cs6 34.1(5) . . . . ?
N601 C601 C602 O601 68.9(9) . . . . ?
N601 C607 C608 Cs6 29.5(7) . . . . ?
N601 C607 C608 O603 68.7(11) . . . . ?
N601 C613 C614 Cs6 34.8(6) . . . . ?
N601 C613 C614 O605 80.9(8) . . . . ?
O601 C603 C604 Cs6 -40.3(6) . . . . ?
O601 C603 C604 O602 -75.5(10) . . . . ?
C602 C601 N601 Cs6 -46.1(7) . . . . ?
C602 C601 N601 C607 -163.8(7) . . . . ?
C602 C601 N601 C613 71.5(8) . . . . ?
C602 O601 C603 Cs6 127.9(7) . . . . ?
C602 O601 C603 C604 -175.2(8) . . . . ?
O602 C605 C606 Cs6 36.7(7) . . . . ?
O602 C605 C606 N602 68.1(11) . . . . ?
C603 O601 C602 Cs6 -124.9(8) . . . . ?
C603 O601 C602 C601 -176.3(7) . . . . ?
O603 C609 C610 Cs6 -41.0(7) . . . . ?
O603 C609 C610 O604 -69.1(11) . . . . ?
C604 O602 C605 Cs6 -127.2(9) . . . . ?
C604 O602 C605 C606 177.9(8) . . . . ?
O604 C611 C612 Cs6 34.5(6) . . . . ?
O604 C611 C612 N602 65.7(11) . . . . ?
C605 O602 C604 Cs6 129.7(9) . . . . ?
C605 O602 C604 C603 178.6(9) . . . . ?
O605 C615 C616 Cs6 -36.4(5) . . . . ?
O605 C615 C616 O606 -71.6(9) . . . . ?
C606 N602 C612 Cs6 -121.3(8) . . . . ?
C606 N602 C612 C611 -161.9(8) . . . . ?
C606 N602 C618 Cs6 119.8(8) . . . . ?
C606 N602 C618 C617 73.6(11) . . . . ?
O606 C617 C618 Cs6 33.2(8) . . . . ?
O606 C617 C618 N602 68.4(12) . . . . ?
C607 N601 C613 Cs6 119.4(7) . . . . ?
C607 N601 C613 C614 74.2(9) . . . . ?
C608 O603 C609 Cs6 120.2(7) . . . . ?
C608 O603 C609 C610 176.9(9) . . . . ?
C609 O603 C608 Cs6 -118.3(7) . . . . ?
C609 O603 C608 C607 -173.7(8) . . . . ?
C610 O604 C611 Cs6 -135.9(8) . . . . ?
C610 O604 C611 C612 172.2(7) . . . . ?
C611 O604 C610 Cs6 135.9(8) . . . . ?
C611 O604 C610 C609 177.4(8) . . . . ?
C612 N602 C606 Cs6 119.4(8) . . . . ?
C612 N602 C606 C605 77.1(10) . . . . ?
C612 N602 C618 Cs6 -115.3(8) . . . . ?
C612 N602 C618 C617 -161.6(9) . . . . ?
C613 N601 C607 Cs6 -117.9(7) . . . . ?
C613 N601 C607 C608 -157.5(8) . . . . ?
C614 O605 C615 Cs6 116.1(6) . . . . ?
C614 O605 C615 C616 169.1(6) . . . . ?
C615 O605 C614 Cs6 -122.3(6) . . . . ?
C615 O605 C614 C613 173.7(7) . . . . ?
C616 O606 C617 Cs6 -130.7(10) . . . . ?
C616 O606 C617 C618 -178.2(8) . . . . ?
C617 O606 C616 Cs6 132.7(10) . . . . ?
C617 O606 C616 C615 -178.0(8) . . . . ?
C618 N602 C606 Cs6 -117.6(8) . . . . ?
C618 N602 C606 C605 -160.0(9) . . . . ?
C618 N602 C612 Cs6 115.1(8) . . . . ?
C618 N602 C612 C611 74.5(10) . . . . ?
Cs4 N504 C516 N503 80.7(8) . . . . ?
Cs4 N504 C516 C515 -101.9(7) . . . . ?
Cs4 N504 C517 N505 -87.4(8) . . . . ?
Cs4 N504 C517 C518 89.6(7) . . . . ?
Cs4 N505 C517 N504 79.7(8) . . . . ?
Cs4 N505 C517 C518 -97.7(6) . . . . ?
Cs4 N505 C524 N506 -108.0(8) . . . . ?
Cs4 N505 C524 C523 65.6(6) . . . . ?
Cs4 C517 C518 C519 81.0(9) . . . . ?
Cs4 C517 C518 C523 -99.1(6) . . . . ?
Cs4 C518 C519 C520 -117.7(8) . . . . ?
Cs4 C518 C523 C522 113.7(7) . . . . ?
Cs4 C518 C523 C524 -65.1(6) . . . . ?
Cs4 C401 N401 C407 97.3(7) . . . . ?
Cs4 C401 N401 C413 -137.0(8) . . . . ?
Cs4 C401 C402 O401 7.3(8) . . . . ?
Cs4 N401 C407 C408 -69.7(8) . . . . ?
Cs4 N401 C413 C414 -10.8(16) . . . . ?
Cs4 O401 C402 C401 -10.1(10) . . . . ?
Cs4 O401 C403 C404 34.8(10) . . . . ?
Cs4 N402 C406 C405 -69.7(7) . . . . ?
Cs4 N402 C412 C411 76.4(7) . . . . ?
Cs4 N402 C418 C417 -10.9(15) . . . . ?
Cs4 O402 C404 C403 53.6(9) . . . . ?
Cs4 O402 C405 C406 -33.5(8) . . . . ?
Cs4 C403 C404 O402 -37.2(7) . . . . ?
Cs4 O403 C408 C407 -28.6(9) . . . . ?
Cs4 O403 C409 C410 44.4(11) . . . . ?
Cs4 O404 C410 C409 43.7(12) . . . . ?
Cs4 O404 C411 C412 -19.3(9) . . . . ?
Cs4 C405 C406 N402 54.2(6) . . . . ?
Cs4 C407 C408 O403 19.4(6) . . . . ?
Cs4 C409 C410 O404 -28.0(8) . . . . ?
Cs4 C411 C412 N402 -64.0(7) . . . . ?
C401 N401 C407 Cs4 -93.3(7) . . . . ?
C401 N401 C407 C408 -163.1(8) . . . . ?
C401 N401 C413 C414 101.9(11) . . . . ?
N401 C401 C402 Cs4 -61.5(7) . . . . ?
N401 C401 C402 O401 -54.2(11) . . . . ?
N401 C407 C408 Cs4 54.8(7) . . . . ?
N401 C407 C408 O403 74.3(10) . . . . ?
N401 C413 C414 O405 62.0(13) . . . . ?
O401 C403 C404 Cs4 -22.3(7) . . . . ?
O401 C403 C404 O402 -59.5(11) . . . . ?
C402 C401 N401 Cs4 76.4(8) . . . . ?
C402 C401 N401 C407 173.7(9) . . . . ?
C402 C401 N401 C413 -60.5(12) . . . . ?
C402 O401 C403 Cs4 162.3(11) . . . . ?
C402 O401 C403 C404 -162.9(8) . . . . ?
O402 C405 C406 Cs4 24.6(6) . . . . ?
O402 C405 C406 N402 78.8(9) . . . . ?
C403 O401 C402 Cs4 -163.0(11) . . . . ?
C403 O401 C402 C401 -173.1(8) . . . . ?
O403 C409 C410 Cs4 -30.8(8) . . . . ?
O403 C409 C410 O404 -58.8(13) . . . . ?
C404 O402 C405 Cs4 -128.7(8) . . . . ?
C404 O402 C405 C406 -162.1(8) . . . . ?
O404 C411 C412 Cs4 14.3(7) . . . . ?
O404 C411 C412 N402 -49.6(11) . . . . ?
C405 O402 C404 Cs4 130.0(8) . . . . ?
C405 O402 C404 C403 -176.4(8) . . . . ?
O405 C415 C416 O406 -79.9(10) . . . . ?
C406 N402 C412 Cs4 99.0(6) . . . . ?
C406 N402 C412 C411 175.4(8) . . . . ?
C406 N402 C418 C417 -142.1(10) . . . . ?
O406 C417 C418 N402 59.8(12) . . . . ?
C407 N401 C413 C414 -136.6(10) . . . . ?
C408 O403 C409 Cs4 139.9(8) . . . . ?
C408 O403 C409 C410 -175.7(9) . . . . ?
C409 O403 C408 Cs4 -137.0(9) . . . . ?
C409 O403 C408 C407 -165.6(8) . . . . ?
C410 O404 C411 Cs4 -146.7(10) . . . . ?
C410 O404 C411 C412 -165.9(8) . . . . ?
C411 O404 C410 Cs4 145.2(10) . . . . ?
C411 O404 C410 C409 -171.0(9) . . . . ?
C412 N402 C406 Cs4 -90.9(6) . . . . ?
C412 N402 C406 C405 -160.6(7) . . . . ?
C412 N402 C418 C417 98.2(11) . . . . ?
C413 N401 C407 Cs4 142.8(9) . . . . ?
C413 N401 C407 C408 73.1(12) . . . . ?
C414 O405 C415 C416 167.1(8) . . . . ?
C415 O405 C414 C413 175.3(8) . . . . ?
C416 O406 C417 C418 173.8(7) . . . . ?
C417 O406 C416 C415 170.7(8) . . . . ?
C418 N402 C406 Cs4 145.6(9) . . . . ?
C418 N402 C406 C405 75.9(10) . . . . ?
C418 N402 C412 Cs4 -135.5(8) . . . . ?
C418 N402 C412 C411 -59.1(11) . . . . ?

loop_
_twin_individual_id
_twin_individual_mass_fraction_refined
1 0.467(15)
2 0.533(15)

loop_
_exptl_oxdiff_crystal_face_indexfrac_h
_exptl_oxdiff_crystal_face_indexfrac_k
_exptl_oxdiff_crystal_face_indexfrac_l
_exptl_oxdiff_crystal_face_x
_exptl_oxdiff_crystal_face_y
_exptl_oxdiff_crystal_face_z
0.0014 -1.0012 -1.0014 0.0476 0.0092 -0.0195
-0.0014 1.0012 1.0014 -0.0476 -0.0092 0.0195
-0.0001 -0.0002 -1.0002 0.0084 -0.0197 -0.0042
0.0001 0.0002 1.0002 -0.0084 0.0197 0.0042
-1.0015 -0.0004 -0.9992 0.0200 -0.0160 0.0520
1.0015 0.0004 0.9992 -0.0200 0.0160 -0.0520

loop_
_smtbx_masks_void_nr
_smtbx_masks_void_average_x
_smtbx_masks_void_average_y
_smtbx_masks_void_average_z
_smtbx_masks_void_volume
_smtbx_masks_void_count_electrons
_smtbx_masks_void_content
1 -0.126 0.218 0.334 484.9 101.4 '2 C7H8'
2 -0.132 0.215 0.836 377.1 97.6 '2 C7H8'
3 0.063 0.697 0.016 14.4 0.0 ?
4 0.111 0.148 0.005 7.1 0.0 ?
5 0.348 0.353 0.089 8.9 0.0 ?
6 0.399 0.078 0.587 11.9 0.0 ?
7 0.653 0.272 0.661 7.1 0.0 ?
8 0.692 0.732 0.653 17.9 0.0 ?
